data_7720867
loop_
_publ_author_name
'Solka, Maksymilian'
'Terlecki, Micha&#x142;'
'Justyniak, Iwona'
'Ziemkowska, Wanda'
'Prochowicz, Daniel'
'Lewi&#x144;ski, Janusz'

_publ_section_title
;
 Structural diversity of dimethylgallium
 naphthalene-2,3-dicarboxylate/pyridine systems.
;
_journal_issue 19
_journal_name_full 'Dalton transactions (Cambridge, England : 2003)'
_journal_page_first 7709
_journal_page_last 7717
_journal_paper_doi 10.1039/d6dt00374e
_journal_volume 55
_journal_year 2026
_chemical_absolute_configuration rm
_chemical_formula_moiety '3(C58 H72 Al2 Ga2 N4 O6), C58 H70 Al2 Ga2 N4 O6, 6(C7 H8)'
_chemical_formula_sum 'C274 H334 Al8 Ga8 N16 O24'
_chemical_formula_weight 5009.15
_space_group_crystal_system triclinic
_space_group_IT_number 1
_space_group_name_Hall 'P 1'
_space_group_name_H-M_alt 'P 1'
_atom_sites_solution_hydrogens geom
_audit_creation_date 2026-02-07
_audit_creation_method
;
Olex2 1.3
(compiled 2020.11.12 svn.r5f609507 for OlexSys, GUI svn.r6272)
;
_audit_update_record
;
2026-02-11 deposited with the CCDC.	2026-04-10 downloaded from the CCDC.
;
_cell_angle_alpha 83.921(3)
_cell_angle_beta 75.537(3)
_cell_angle_gamma 71.123(3)
_cell_formula_units_Z 1
_cell_length_a 14.0030(4)
_cell_length_b 20.4774(7)
_cell_length_c 26.4863(10)
_cell_measurement_reflns_used 17829
_cell_measurement_temperature 100.00(10)
_cell_measurement_theta_max 69.7880
_cell_measurement_theta_min 3.4260
_cell_volume 6956.0(4)
_computing_cell_refinement 'CrysAlisPro 1.171.40.84a (Rigaku OD, 2020)'
_computing_data_collection 'CrysAlisPro 1.171.40.84a (Rigaku OD, 2020)'
_computing_data_reduction 'CrysAlisPro 1.171.40.84a (Rigaku OD, 2020)'
_computing_molecular_graphics 'Olex2 1.3 (Dolomanov et al., 2009)'
_computing_publication_material 'Olex2 1.3 (Dolomanov et al., 2009)'
_computing_structure_refinement 'SHELXL 2018/3 (Sheldrick, 2015)'
_computing_structure_solution 'SHELXT 2018/2 (Sheldrick, 2018)'
_diffrn_ambient_environment N~2~
_diffrn_ambient_temperature 100.00(10)
_diffrn_detector 'CCD plate'
_diffrn_detector_area_resol_mean 16.2974
_diffrn_detector_type Eos
_diffrn_measured_fraction_theta_full 0.995
_diffrn_measured_fraction_theta_max 0.975
_diffrn_measurement_details
;
List of Runs (angles in degrees, time in seconds):

  # Type    Start    End  Width  t~exp~   \w     \q     \k     \f   Frames
#--------------------------------------------------------------------------
  1  \w     46.00  73.20   0.85    7.00    --    0.00  19.00  30.00   32
  2  \w    -21.00  19.80   0.85    7.00    --    0.00 -77.00-150.00   48
  3  \w    -35.00  33.00   0.85    7.00    --    0.00  19.00  30.00   80
  4  \w      0.00  27.20   0.85    7.00    --    0.00 -77.00   0.00   32
  5  \w     -2.00  33.70   0.85    7.00    --    0.00  77.00 120.00   42
  6  \w     39.00 122.30   0.85   22.50    --   54.00  57.00 -30.00   98
  7  \w     36.00 102.30   0.85   22.50    --   54.00  57.00 120.00   78
  8  \w      8.00  95.55   0.85   22.50    --   54.00 -99.00 -90.00  103
  9  \w     73.00 115.50   0.85   22.50    --   54.00  37.00 -90.00   50
 10  \w     50.00  90.80   0.85   22.50    --   54.00-125.00 150.00   48
 11  \w     72.00 114.50   0.85   22.50    --   54.00  57.00-150.00   50
 12  \w     -5.00  57.90   0.85   22.50    --   54.00 -57.00 150.00   74
 13  \w     -7.00  64.40   0.85   22.50    --   54.00 -57.00   0.00   84
 14  \w     77.00 104.20   0.85   52.50    --  108.00-111.00  30.00   32
 15  \w     36.00  63.20   0.85   52.50    --  108.00-111.00-120.00   32
 16  \w    125.00 177.70   0.85   52.50    --  108.00  25.00 -90.00   62
 17  \w     83.00 122.10   0.85   52.50    --  108.00  25.00 -90.00   46
 18  \w    124.00 166.50   0.85   52.50    --  108.00  77.00 -90.00   50
 19  \w     38.00  77.10   0.85   52.50    --  108.00 -91.00  90.00   46
 20  \w     81.00 106.50   0.85   52.50    --  108.00-111.00-150.00   30
 21  \w     41.00  68.20   0.85   52.50    --  108.00-111.00-150.00   32
 22  \w     43.00 128.85   0.85   52.50    --  108.00 -63.00 120.00  101
 23  \w     80.00 107.20   0.85   52.50    --  108.00-111.00 -60.00   32
 24  \w     42.00 130.40   0.85   52.50    --  108.00 -37.00 -30.00  104
 25  \w     83.00 133.15   0.85   52.50    --  108.00  37.00  30.00   59
 26  \w     36.00 132.90   0.85   52.50    --  108.00 -37.00-150.00  114
 27  \w     38.00 108.55   0.85   52.50    --  108.00-111.00 150.00   83
 28  \w     48.00 108.35   0.85   52.50    --  108.00-111.00  60.00   71
 29  \w     81.00 106.50   0.85   52.50    --  108.00-111.00-120.00   30
 30  \w     45.00 137.65   0.85   52.50    --  108.00 -77.00-120.00  109
 31  \w     36.00 168.60   0.85   52.50    --  108.00  12.00-120.00  156
;
_diffrn_measurement_device 'four-circle diffractometer'
_diffrn_measurement_device_type 'SuperNova, Dual, Cu at home/near, Eos'
_diffrn_measurement_method '\w scans'
_diffrn_orient_matrix_type 'CrysAlisPro convention (1999,Acta A55,543-557)'
_diffrn_orient_matrix_UB_11 0.0118990000
_diffrn_orient_matrix_UB_12 -0.0384202000
_diffrn_orient_matrix_UB_13 -0.0492593000
_diffrn_orient_matrix_UB_21 0.1151865000
_diffrn_orient_matrix_UB_22 -0.0365583000
_diffrn_orient_matrix_UB_23 -0.0004364000
_diffrn_orient_matrix_UB_31 -0.0292960000
_diffrn_orient_matrix_UB_32 -0.0592742000
_diffrn_orient_matrix_UB_33 0.0344167000
_diffrn_radiation_monochromator mirror
_diffrn_radiation_probe x-ray
_diffrn_radiation_type 'Cu K\a'
_diffrn_radiation_wavelength 1.54184
_diffrn_reflns_av_R_equivalents 0.0565
_diffrn_reflns_av_unetI/netI 0.0713
_diffrn_reflns_Laue_measured_fraction_full 0.995
_diffrn_reflns_Laue_measured_fraction_max 0.975
_diffrn_reflns_limit_h_max 16
_diffrn_reflns_limit_h_min -17
_diffrn_reflns_limit_k_max 22
_diffrn_reflns_limit_k_min -24
_diffrn_reflns_limit_l_max 32
_diffrn_reflns_limit_l_min -31
_diffrn_reflns_number 50543
_diffrn_reflns_point_group_measured_fraction_full 0.625
_diffrn_reflns_point_group_measured_fraction_max 0.610
_diffrn_reflns_theta_full 67.684
_diffrn_reflns_theta_max 70.153
_diffrn_reflns_theta_min 2.821
_diffrn_source 'micro-focus sealed X-ray tube'
_diffrn_source_type 'SuperNova (Cu) X-ray Source'
_exptl_absorpt_coefficient_mu 1.584
_exptl_absorpt_correction_T_max 0.969
_exptl_absorpt_correction_T_min 0.927
_exptl_absorpt_correction_type multi-scan
_exptl_absorpt_process_details
;
CrysAlisPro 1.171.40.84a (Rigaku Oxford Diffraction, 2020)
Empirical absorption correction using spherical harmonics,
implemented in SCALE3 ABSPACK scaling algorithm.
;
_exptl_crystal_colour colorless
_exptl_crystal_density_diffrn 1.196
_exptl_crystal_description plate
_exptl_crystal_F_000 2634
_exptl_crystal_size_max 0.09
_exptl_crystal_size_mid 0.04
_exptl_crystal_size_min 0.02
_refine_diff_density_max 1.790
_refine_diff_density_min -1.368
_refine_diff_density_rms 0.117
_refine_ls_abs_structure_details
;
 Classical Flack method preferred over Parsons because s.u. lower.
;
_refine_ls_abs_structure_Flack 0.06(3)
_refine_ls_extinction_method none
_refine_ls_goodness_of_fit_ref 1.103
_refine_ls_hydrogen_treatment constr
_refine_ls_matrix_type full
_refine_ls_number_parameters 3009
_refine_ls_number_reflns 32270
_refine_ls_number_restraints 3
_refine_ls_restrained_S_all 1.103
_refine_ls_R_factor_all 0.1173
_refine_ls_R_factor_gt 0.0961
_refine_ls_shift/su_max 0.081
_refine_ls_shift/su_mean 0.002
_refine_ls_structure_factor_coef Fsqd
_refine_ls_weighting_details 'w=1/[\s^2^(Fo^2^)+(0.2000P)^2^] where P=(Fo^2^+2Fc^2^)/3'
_refine_ls_weighting_scheme calc
_refine_ls_wR_factor_gt 0.2596
_refine_ls_wR_factor_ref 0.2798
_reflns_Friedel_coverage 0.250
_reflns_Friedel_fraction_full 0.256
_reflns_Friedel_fraction_max 0.244
_reflns_number_gt 25099
_reflns_number_total 32270
_reflns_threshold_expression 'I > 2\s(I)'
_cod_data_source_file d6dt00374e2.cif
_cod_data_source_block 6
_cod_depositor_comments 'Adding full bibliography for 7720862--7720867.cif.'
_cod_database_code 7720867
_shelx_shelxl_version_number 2018/3
_chemical_oxdiff_formula 'C40 H40 O4 N4 Al2 Ga2'
_shelx_space_group_comment
;
The symmetry employed for this shelxl refinement is uniquely defined
by the following loop, which should always be used as a source of
symmetry information in preference to the above space-group names.
They are only intended as comments.
;
_reflns_odcompleteness_completeness 99.64
_reflns_odcompleteness_iscentric 1
_reflns_odcompleteness_theta 66.49
_olex2_refinement_description
;
1. Fixed Uiso
 At 1.2 times of:
  All C(H) groups, All C(H,H) groups
 At 1.5 times of:
  All C(H,H,H) groups
2.a Ternary CH refined with riding coordinates:
 C02O(H02O), C9(H9), C19(H19), C020(H020), C21(H21), C25(H25), C28(H28),
 C40(H40), C42(H42), C44(H44), C77(H77), C79(H79), C83(H83), C86(H86), C99(H99),
  C101(H101), C126(H126), C138(H138), C140(H140), C142(H142), C184(H184),
 C194(H194), C196(H196), C200(H200), C203(H203), C213(H213), C215(H215),
 C219(H219), C311(H311), C319(H319)
2.b Secondary CH2 refined with riding coordinates:
 C20(H20A,H20B), C22(H22A,H22B), C23(H23A,H23B), C24(H24A,H24B), C38(H38A,
 H38B), C39(H39A,H39B), C41(H41A,H41B), C43(H43A,H43B), C064(H06A,H06B),
 C78(H78A,H78B), C80(H80A,H80B), C81(H81A,H81B), C82(H82A,H82B), C97(H97A,H97B),
  C98(H98A,H98B), C100(H10A,H10B), C102(H10C,H10D), C136(H13A,H13B), C137(H13C,
 H13D), C139(H13E,H13F), C141(H14A,H14B), C195(H19A,H19B), C197(H19C,H19D),
 C198(H19E,H19F), C199(H19G,H19H), C214(H21A,H21B), C216(H21C,H21D), C217(H21E,
 H21F), C218(H21G,H21H), C313(H31A,H31B), C315(H31C,H31D), C318(H31E,H31F)
2.c Aromatic/amide H refined with riding coordinates:
 C02N(H02N), C11(H11), C12(H12), C14(H14), C15(H15), C16(H16), C17(H17),
 C023(H023), C26(H26), C30(H30), C31(H31), C33(H33), C34(H34), C35(H35),
 C36(H36), C45(H45), C49(H49), C050(H050), C51(H51), C53(H53), C54(H54),
 C055(H055), C56(H56), C69(H69), C70(H70), C72(H72), C73(H73), C74(H74),
 C75(H75), C84(H84), C086(H086), C88(H88), C89(H89), C92(H92), C93(H93),
 C94(H94), C95(H95), C104(H104), C108(H108), C110(H110), C111(H111), C112(H112),
  C113(H113), C115(H115), C128(H128), C129(H129), C131(H131), C132(H132),
 C133(H133), C134(H134), C143(H143), C186(H186), C187(H187), C189(H189),
 C190(H190), C191(H191), C192(H192), C201(H201), C205(H205), C206(H206),
 C208(H208), C209(H209), C210(H210), C211(H211), C220(H220), C224(H224),
 C226(H226), C227(H227), C228(H228), C229(H229), C231(H231), C236(H236),
 C237(H237), C238(H238), C239(H239), C240(H240), C243(H243), C244(H244),
 C245(H245), C246(H246), C247(H247), C257(H257), C258(H258), C259(H259),
 C260(H260), C261(H261), C264(H264), C265(H265), C266(H266), C268(H268),
 C270(H270), C271(H271), C273(H273), C274(H274), C278(H278), C279(H279),
 C280(H280), C281(H281), C282(H282), C309(H309), C310(H310), C312(H312),
 C316(H316), C317(H317), C323(H323), C324(H324), C325(H325), C553(H553),
 C267(H267), C272(H272)
2.d X=CH2 refined with riding coordinates:
 C27(H27A,H27B), C46(H46A,H46B), C070(H07A,H07B), C85(H85A,H85B), C105(H10E,
 H10F), C144(H14C,H14D), C202(H20C,H20D), C221(H22C,H22D)
2.e Idealised Me refined as rotating group:
 C1(H1A,H1B,H1C), C2(H2A,H2B,H2C), C3(H3A,H3B,H3C), C4(H4A,H4B,H4C), C5(H5A,
 H5B,H5C), C6(H6A,H6B,H6C), C7(H7A,H7B,H7C), C8(H8A,H8B,H8C), C59(H59A,H59B,
 H59C), C60(H60A,H60B,H60C), C61(H61A,H61B,H61C), C62(H62A,H62B,H62C), C63(H63A,
 H63B,H63C), C64(H64A,H64B,H64C), C65(H65A,H65B,H65C), C66(H66A,H66B,H66C),
 C118(H11A,H11B,H11C), C119(H11D,H11E,H11F), C120(H12A,H12B,H12C), C121(H12D,
 H12E,H12F), C122(H12G,H12H,H12I), C123(H12J,H12K,H12L), C124(H12M,H12N,H12O),
 C125(H12P,H12Q,H12R), C176(H17A,H17B,H17C), C177(H17D,H17E,H17F), C178(H17G,
 H17H,H17I), C179(H17J,H17K,H17L), C180(H18A,H18B,H18C), C181(H18D,H18E,H18F),
 C182(H18G,H18H,H18I), C183(H18J,H18K,H18L), C234(H23C,H23D,H23E), C241(H24C,
 H24D,H24E), C255(H25A,H25B,H25C), C262(H26A,H26B,H26C), C276(H27C,H27D,H27E),
 C288(H28A,H28B,H28C)
;
_smtbx_masks_void_probe_radius 1.2
_smtbx_masks_void_truncation_radius 1.2
_olex2_submission_special_instructions 'No special instructions were received'
_oxdiff_exptl_absorpt_empirical_details
;
Empirical correction (ABSPACK) includes:
- Absorption correction using spherical harmonics
- Frame scaling
;
_oxdiff_exptl_absorpt_empirical_full_max 2.773
_oxdiff_exptl_absorpt_empirical_full_min 0.420

loop_
_space_group_symop_operation_xyz
'x, y, z'

loop_
_atom_site_label
_atom_site_type_symbol
_atom_site_fract_x
_atom_site_fract_y
_atom_site_fract_z
_atom_site_U_iso_or_equiv
_atom_site_adp_type
_atom_site_occupancy
_atom_site_site_symmetry_order
_atom_site_calc_flag
_atom_site_refinement_flags_posn
_atom_site_refinement_flags_adp
_atom_site_refinement_flags_occupancy
_atom_site_disorder_assembly
_atom_site_disorder_group
C1 C 0.0173(11) -0.3641(9) -0.3483(5) 0.049(3) Uani 1 1 d . . . . .
H1A H 0.033979 -0.392849 -0.378519 0.073 Uiso 1 1 calc R U . . .
H1B H 0.081624 -0.362733 -0.340680 0.073 Uiso 1 1 calc R U . . .
H1C H -0.024418 -0.317168 -0.355905 0.073 Uiso 1 1 calc R U . . .
C2 C -0.2532(9) -0.3086(7) -0.1333(5) 0.039(3) Uani 1 1 d . . . . .
H2A H -0.254278 -0.319230 -0.096273 0.058 Uiso 1 1 calc R U . . .
H2B H -0.313283 -0.316156 -0.141428 0.058 Uiso 1 1 calc R U . . .
H2C H -0.255857 -0.260215 -0.141075 0.058 Uiso 1 1 calc R U . . .
C02C C -1.1911(9) -0.3088(8) -0.7758(5) 0.041(3) Uani 1 1 d . . . . .
C02E C -1.0604(9) 0.0031(6) -0.8412(5) 0.033(2) Uani 1 1 d . . . . .
C02N C -1.0641(9) -0.2579(7) -0.7386(4) 0.034(2) Uani 1 1 d . . . . .
H02N H -1.017261 -0.243021 -0.725739 0.040 Uiso 1 1 calc R U . . .
C02O C -1.1430(8) -0.1341(7) -0.7662(4) 0.035(3) Uani 1 1 d . . . . .
H02O H -1.162305 -0.115948 -0.799995 0.042 Uiso 1 1 calc R U . . .
C3 C 0.1427(13) -0.0346(10) -0.2462(8) 0.067(5) Uani 1 1 d . . . . .
H3A H 0.185558 -0.081208 -0.238648 0.101 Uiso 1 1 calc R U . . .
H3B H 0.092949 -0.015212 -0.214125 0.101 Uiso 1 1 calc R U . . .
H3C H 0.187182 -0.005254 -0.259586 0.101 Uiso 1 1 calc R U . . .
C4 C 0.1172(15) -0.0294(10) -0.3749(6) 0.065(4) Uani 1 1 d . . . . .
H4A H 0.100787 0.019716 -0.385157 0.097 Uiso 1 1 calc R U . . .
H4B H 0.084784 -0.051970 -0.393538 0.097 Uiso 1 1 calc R U . . .
H4C H 0.192548 -0.051063 -0.383697 0.097 Uiso 1 1 calc R U . . .
C5 C -0.0885(11) 0.0047(6) -0.2746(6) 0.044(3) Uani 1 1 d . . . . .
H5A H -0.106811 0.000593 -0.236449 0.067 Uiso 1 1 calc R U . . .
H5B H -0.125680 -0.018937 -0.289301 0.067 Uiso 1 1 calc R U . . .
H5C H -0.107842 0.053551 -0.285438 0.067 Uiso 1 1 calc R U . . .
C6 C -0.5959(16) -0.0046(10) -0.2018(6) 0.073(5) Uani 1 1 d . . . . .
H6A H -0.566789 -0.030927 -0.173156 0.109 Uiso 1 1 calc R U . . .
H6B H -0.667054 -0.005591 -0.197397 0.109 Uiso 1 1 calc R U . . .
H6C H -0.596272 0.043336 -0.201709 0.109 Uiso 1 1 calc R U . . .
C7 C -0.3819(11) -0.0211(7) -0.2934(7) 0.051(3) Uani 1 1 d . . . . .
H7A H -0.398764 0.029300 -0.294972 0.076 Uiso 1 1 calc R U . . .
H7B H -0.346266 -0.039323 -0.328225 0.076 Uiso 1 1 calc R U . . .
H7C H -0.336663 -0.040684 -0.269144 0.076 Uiso 1 1 calc R U . . .
C8 C -0.5754(14) -0.0530(9) -0.3268(8) 0.066(4) Uani 1 1 d . . . . .
H8A H -0.631137 -0.073678 -0.313039 0.099 Uiso 1 1 calc R U . . .
H8B H -0.522963 -0.081956 -0.354230 0.099 Uiso 1 1 calc R U . . .
H8C H -0.603981 -0.006777 -0.341360 0.099 Uiso 1 1 calc R U . . .
C9 C 0.0715(8) -0.3545(6) -0.2331(4) 0.031(2) Uani 1 1 d . . . . .
H9 H 0.128351 -0.389266 -0.256243 0.038 Uiso 1 1 calc R U . . .
C10 C 0.0744(10) -0.2832(8) -0.2548(4) 0.041(3) Uani 1 1 d . . . . .
C11 C -0.0153(9) -0.2296(7) -0.2553(4) 0.034(2) Uani 1 1 d . . . . .
H11 H -0.080412 -0.237885 -0.244186 0.041 Uiso 1 1 calc R U . . .
C12 C -0.0119(10) -0.1632(7) -0.2720(5) 0.041(3) Uani 1 1 d . . . . .
H12 H -0.075889 -0.127321 -0.269583 0.049 Uiso 1 1 calc R U . . .
C13 C 0.1653(10) -0.1983(8) -0.2963(5) 0.044(3) Uani 1 1 d . . . . .
C14 C 0.2594(10) -0.1850(8) -0.3193(5) 0.043(3) Uani 1 1 d . . . . .
H14 H 0.257987 -0.139468 -0.331402 0.052 Uiso 1 1 calc R U . . .
C15 C 0.3533(10) -0.2360(9) -0.3248(6) 0.050(3) Uani 1 1 d . . . . .
H15 H 0.415815 -0.225842 -0.340650 0.060 Uiso 1 1 calc R U . . .
C16 C 0.3555(9) -0.3030(8) -0.3066(5) 0.046(3) Uani 1 1 d . . . . .
H16 H 0.420131 -0.338592 -0.310619 0.055 Uiso 1 1 calc R U . . .
C17 C 0.2680(9) -0.3178(8) -0.2837(5) 0.040(3) Uani 1 1 d . . . . .
H17 H 0.272718 -0.363800 -0.271568 0.048 Uiso 1 1 calc R U . . .
C18 C 0.1684(10) -0.2677(7) -0.2766(4) 0.035(3) Uani 1 1 d . . . . .
C19 C 0.0849(8) -0.3724(6) -0.1763(4) 0.029(2) Uani 1 1 d . . . . .
H19 H 0.110144 -0.424006 -0.173676 0.035 Uiso 1 1 calc R U . . .
C020 C -1.2161(8) -0.0847(6) -0.7241(4) 0.033(2) Uani 1 1 d . . . . .
H020 H -1.229281 -0.037650 -0.741156 0.039 Uiso 1 1 calc R U . . .
C20 C 0.1621(8) -0.3485(7) -0.1590(5) 0.035(3) Uani 1 1 d . . . . .
H20A H 0.172398 -0.307422 -0.180137 0.042 Uiso 1 1 calc R U . . .
H20B H 0.229624 -0.385406 -0.163960 0.042 Uiso 1 1 calc R U . . .
C21 C 0.1212(9) -0.3300(7) -0.1004(4) 0.035(3) Uani 1 1 d . . . . .
H21 H 0.176449 -0.322527 -0.086175 0.042 Uiso 1 1 calc R U . . .
C22 C 0.0872(10) -0.3900(8) -0.0720(5) 0.041(3) Uani 1 1 d . . . . .
H22A H 0.069622 -0.383682 -0.033845 0.049 Uiso 1 1 calc R U . . .
H22B H 0.144542 -0.433727 -0.079989 0.049 Uiso 1 1 calc R U . . .
C023 C -1.0567(9) -0.3266(8) -0.7353(4) 0.042(3) Uani 1 1 d . . . . .
H023 H -1.004748 -0.357512 -0.719538 0.050 Uiso 1 1 calc R U . . .
C23 C -0.0079(9) -0.3937(7) -0.0892(5) 0.037(3) Uani 1 1 d . . . . .
H23A H 0.000071 -0.442252 -0.095164 0.045 Uiso 1 1 calc R U . . .
H23B H -0.071060 -0.375941 -0.061432 0.045 Uiso 1 1 calc R U . . .
C24 C -0.0467(8) -0.2764(6) -0.1259(4) 0.031(2) Uani 1 1 d . . . . .
H24A H -0.118857 -0.260618 -0.104949 0.037 Uiso 1 1 calc R U . . .
H24B H -0.042387 -0.247996 -0.158507 0.037 Uiso 1 1 calc R U . . .
C25 C 0.0279(9) -0.2666(7) -0.0947(4) 0.036(3) Uani 1 1 d . . . . .
H25 H -0.008629 -0.262711 -0.057030 0.044 Uiso 1 1 calc R U . . .
C26 C 0.0573(11) -0.2005(8) -0.1121(6) 0.049(3) Uani 1 1 d . . . . .
H26 H 0.115327 -0.197666 -0.101044 0.058 Uiso 1 1 calc R U . . .
C27 C 0.0164(15) -0.1494(10) -0.1389(9) 0.075(5) Uani 1 1 d . . . . .
H27A H -0.041952 -0.148361 -0.151388 0.090 Uiso 1 1 calc R U . . .
H27B H 0.043969 -0.111761 -0.146513 0.090 Uiso 1 1 calc R U . . .
C28 C -0.2787(9) -0.3730(6) -0.2382(4) 0.032(2) Uani 1 1 d . . . . .
H28 H -0.313012 -0.391792 -0.204736 0.038 Uiso 1 1 calc R U . . .
C29 C -0.3398(8) -0.2978(6) -0.2432(4) 0.030(2) Uani 1 1 d . . . . .
C30 C -0.2909(9) -0.2498(7) -0.2657(4) 0.034(2) Uani 1 1 d . . . . .
H30 H -0.217960 -0.264471 -0.279210 0.041 Uiso 1 1 calc R U . . .
C31 C -0.3461(9) -0.1804(6) -0.2688(4) 0.032(2) Uani 1 1 d . . . . .
H31 H -0.307962 -0.149222 -0.282989 0.038 Uiso 1 1 calc R U . . .
C32 C -0.5010(9) -0.2000(7) -0.2300(4) 0.034(2) Uani 1 1 d . . . . .
C33 C -0.6092(10) -0.1726(7) -0.2127(5) 0.042(3) Uani 1 1 d . . . . .
H33 H -0.643502 -0.125359 -0.219350 0.051 Uiso 1 1 calc R U . . .
C34 C -0.6663(10) -0.2161(9) -0.1853(5) 0.049(3) Uani 1 1 d . . . . .
H34 H -0.738820 -0.197806 -0.171527 0.059 Uiso 1 1 calc R U . . .
C35 C -0.6152(9) -0.2863(7) -0.1785(5) 0.042(3) Uani 1 1 d . . . . .
H35 H -0.653637 -0.315496 -0.159975 0.050 Uiso 1 1 calc R U . . .
C36 C -0.5109(10) -0.3137(7) -0.1980(5) 0.039(3) Uani 1 1 d . . . . .
H36 H -0.478577 -0.361784 -0.193490 0.047 Uiso 1 1 calc R U . . .
C37 C -0.4504(8) -0.2720(7) -0.2246(4) 0.036(3) Uani 1 1 d . . . . .
C38 C -0.1389(12) -0.4879(7) -0.3508(6) 0.050(3) Uani 1 1 d . . . . .
H38A H -0.085041 -0.487069 -0.382976 0.060 Uiso 1 1 calc R U . . .
H38B H -0.107349 -0.525081 -0.327327 0.060 Uiso 1 1 calc R U . . .
C39 C -0.2263(15) -0.5040(8) -0.3645(7) 0.062(5) Uani 1 1 d . . . . .
H39A H -0.246758 -0.539831 -0.340180 0.074 Uiso 1 1 calc R U . . .
H39B H -0.204807 -0.521349 -0.400421 0.074 Uiso 1 1 calc R U . . .
C40 C -0.3186(12) -0.4363(7) -0.3605(5) 0.045(3) Uani 1 1 d . . . . .
H40 H -0.375224 -0.442988 -0.373981 0.054 Uiso 1 1 calc R U . . .
C41 C -0.3594(11) -0.4142(8) -0.3028(5) 0.048(3) Uani 1 1 d . . . . .
H41A H -0.405072 -0.365750 -0.300658 0.057 Uiso 1 1 calc R U . . .
H41B H -0.399505 -0.444068 -0.282465 0.057 Uiso 1 1 calc R U . . .
C042 C -0.9921(11) 0.0804(7) -0.8006(6) 0.045(3) Uani 1 1 d . . . . .
C42 C -0.2643(10) -0.4218(6) -0.2812(5) 0.035(3) Uani 1 1 d . . . . .
H42 H -0.245523 -0.469429 -0.265309 0.042 Uiso 1 1 calc R U . . .
C43 C -0.2034(10) -0.3643(6) -0.3637(5) 0.037(3) Uani 1 1 d . . . . .
H43A H -0.140455 -0.360689 -0.389504 0.044 Uiso 1 1 calc R U . . .
H43B H -0.238143 -0.319523 -0.346277 0.044 Uiso 1 1 calc R U . . .
C44 C -0.2787(11) -0.3802(7) -0.3926(5) 0.042(3) Uani 1 1 d . . . . .
H44 H -0.235031 -0.401282 -0.426440 0.050 Uiso 1 1 calc R U . . .
C45 C -0.3606(11) -0.3193(8) -0.4057(5) 0.048(3) Uani 1 1 d . . . . .
H45 H -0.416318 -0.328620 -0.414808 0.058 Uiso 1 1 calc R U . . .
C46 C -0.3668(15) -0.2543(10) -0.4065(8) 0.072(5) Uani 1 1 d . . . . .
H46A H -0.313669 -0.241400 -0.397858 0.087 Uiso 1 1 calc R U . . .
H46B H -0.424446 -0.219923 -0.415788 0.087 Uiso 1 1 calc R U . . .
C47 C -0.1122(11) -0.5128(6) -0.1683(4) 0.036(3) Uani 1 1 d . . . . .
C48 C -0.0180(13) -0.5737(6) -0.1762(5) 0.046(3) Uani 1 1 d . . . . .
C49 C -0.0177(14) -0.6291(7) -0.1402(7) 0.055(4) Uani 1 1 d . . . . .
H49 H -0.079935 -0.628901 -0.115508 0.066 Uiso 1 1 calc R U . . .
C050 C -1.2806(8) -0.1932(8) -0.8086(5) 0.041(3) Uani 1 1 d . . . . .
H050 H -1.290170 -0.144975 -0.812988 0.049 Uiso 1 1 calc R U . . .
C50 C 0.074(3) -0.6856(10) -0.1399(12) 0.101(10) Uani 1 1 d . . . . .
C51 C 0.072(3) -0.7370(12) -0.0994(13) 0.135(14) Uani 1 1 d . . . . .
H51 H 0.013041 -0.736469 -0.072301 0.162 Uiso 1 1 calc R U . . .
C53 C 0.259(4) -0.793(2) -0.1368(17) 0.18(3) Uani 1 1 d . . . . .
H53 H 0.322758 -0.827509 -0.134794 0.220 Uiso 1 1 calc R U . . .
C54 C 0.253(3) -0.7432(13) -0.1736(11) 0.132(14) Uani 1 1 d . . . . .
H54 H 0.312470 -0.746915 -0.201039 0.159 Uiso 1 1 calc R U . . .
C55 C 0.166(2) -0.6857(12) -0.1755(10) 0.091(8) Uani 1 1 d . . . . .
C055 C -1.3267(12) -0.1891(9) -0.5973(6) 0.054(4) Uani 1 1 d . . . . .
H055 H -1.399524 -0.181038 -0.586914 0.065 Uiso 1 1 calc R U . . .
C56 C 0.1601(14) -0.6351(10) -0.2130(7) 0.073(6) Uani 1 1 d . . . . .
H56 H 0.220278 -0.638357 -0.240196 0.087 Uiso 1 1 calc R U . . .
C57 C 0.0745(13) -0.5798(8) -0.2147(6) 0.054(4) Uani 1 1 d . . . . .
C58 C 0.0731(14) -0.5235(8) -0.2559(6) 0.059(4) Uani 1 1 d . . . . .
C59 C -0.5379(12) -0.8283(10) -0.2838(6) 0.057(4) Uani 1 1 d . . . . .
H59A H -0.600485 -0.824951 -0.295465 0.085 Uiso 1 1 calc R U . . .
H59B H -0.557496 -0.805028 -0.250583 0.085 Uiso 1 1 calc R U . . .
H59C H -0.499274 -0.877000 -0.279183 0.085 Uiso 1 1 calc R U . . .
C60 C -0.1038(10) -0.8081(7) -0.3787(6) 0.042(3) Uani 1 1 d . . . . .
H60A H -0.058784 -0.782090 -0.374452 0.062 Uiso 1 1 calc R U . . .
H60B H -0.099683 -0.811242 -0.415863 0.062 Uiso 1 1 calc R U . . .
H60C H -0.081318 -0.854694 -0.363347 0.062 Uiso 1 1 calc R U . . .
C61 C -0.2772(14) -1.0966(7) -0.1537(6) 0.053(4) Uani 1 1 d . . . . .
H61A H -0.245313 -1.142398 -0.139478 0.079 Uiso 1 1 calc R U . . .
H61B H -0.225086 -1.082866 -0.181029 0.079 Uiso 1 1 calc R U . . .
H61C H -0.333973 -1.097955 -0.168561 0.079 Uiso 1 1 calc R U . . .
C62 C -0.4602(17) -1.0403(11) -0.0512(8) 0.080(6) Uani 1 1 d . . . . .
H62A H -0.517033 -1.023459 -0.069236 0.120 Uiso 1 1 calc R U . . .
H62B H -0.477381 -1.013673 -0.019705 0.120 Uiso 1 1 calc R U . . .
H62C H -0.449792 -1.089208 -0.041354 0.120 Uiso 1 1 calc R U . . .
C63 C -0.2223(15) -1.0103(11) -0.0707(8) 0.077(6) Uani 1 1 d . . . . .
H63A H -0.169393 -1.053965 -0.065649 0.116 Uiso 1 1 calc R U . . .
H63B H -0.253850 -0.987109 -0.037367 0.116 Uiso 1 1 calc R U . . .
H63C H -0.190039 -0.980625 -0.095904 0.116 Uiso 1 1 calc R U . . .
C64 C -0.0993(12) -1.1590(7) -0.5131(6) 0.051(3) Uani 1 1 d . . . . .
H64A H -0.132307 -1.195464 -0.508196 0.076 Uiso 1 1 calc R U . . .
H64B H -0.038427 -1.170182 -0.542327 0.076 Uiso 1 1 calc R U . . .
H64C H -0.148686 -1.114878 -0.520553 0.076 Uiso 1 1 calc R U . . .
C064 C -1.3369(12) -0.0017(8) -0.6410(6) 0.058(4) Uani 1 1 d . . . . .
H06A H -1.366537 0.016602 -0.605415 0.069 Uiso 1 1 calc R U . . .
H06B H -1.370328 0.032417 -0.665730 0.069 Uiso 1 1 calc R U . . .
C65 C -0.1553(10) -1.1704(6) -0.3838(4) 0.036(3) Uani 1 1 d . . . . .
H65A H -0.226277 -1.150664 -0.388584 0.054 Uiso 1 1 calc R U . . .
H65B H -0.148259 -1.149234 -0.353978 0.054 Uiso 1 1 calc R U . . .
H65C H -0.139917 -1.220349 -0.377320 0.054 Uiso 1 1 calc R U . . .
C66 C 0.0920(10) -1.1856(9) -0.4455(6) 0.058(4) Uani 1 1 d . . . . .
H66A H 0.123611 -1.232142 -0.459443 0.087 Uiso 1 1 calc R U . . .
H66B H 0.097521 -1.186937 -0.409191 0.087 Uiso 1 1 calc R U . . .
H66C H 0.128043 -1.154510 -0.466321 0.087 Uiso 1 1 calc R U . . .
C67 C -0.3894(12) -0.7495(7) -0.2409(5) 0.045(3) Uani 1 1 d . . . . .
C68 C -0.3845(10) -0.8138(7) -0.2050(5) 0.040(3) Uani 1 1 d . . . . .
C69 C -0.3349(10) -0.8775(7) -0.2233(5) 0.038(3) Uani 1 1 d . . . . .
H69 H -0.299519 -0.882784 -0.258989 0.046 Uiso 1 1 calc R U . . .
C070 C -1.2737(14) -0.2503(11) -0.5988(9) 0.081(6) Uani 1 1 d . . . . .
H07A H -1.200236 -0.262314 -0.608893 0.097 Uiso 1 1 calc R U . . .
H07B H -1.306182 -0.285378 -0.589871 0.097 Uiso 1 1 calc R U . . .
C70 C -0.3341(10) -0.9363(7) -0.1911(5) 0.041(3) Uani 1 1 d . . . . .
H70 H -0.300650 -0.980394 -0.206201 0.049 Uiso 1 1 calc R U . . .
C71 C -0.4301(14) -0.8710(9) -0.1204(5) 0.057(4) Uani 1 1 d . . . . .
C72 C -0.4787(19) -0.8693(11) -0.0662(8) 0.089(7) Uani 1 1 d . . . . .
H72 H -0.476175 -0.910228 -0.045298 0.107 Uiso 1 1 calc R U . . .
C73 C -0.532(2) -0.8019(11) -0.0453(7) 0.102(9) Uani 1 1 d . . . . .
H73 H -0.558298 -0.797607 -0.008701 0.123 Uiso 1 1 calc R U . . .
C74 C -0.544(3) -0.7455(12) -0.0756(7) 0.106(9) Uani 1 1 d . . . . .
H74 H -0.588441 -0.702959 -0.060474 0.127 Uiso 1 1 calc R U . . .
C75 C -0.4976(18) -0.7451(8) -0.1280(7) 0.083(7) Uani 1 1 d . . . . .
H75 H -0.504834 -0.702986 -0.147763 0.100 Uiso 1 1 calc R U . . .
C76 C -0.4385(14) -0.8090(8) -0.1513(6) 0.054(4) Uani 1 1 d . . . . .
C77 C -0.3170(13) -0.7074(7) -0.2384(6) 0.051(4) Uani 1 1 d . . . . .
H77 H -0.350541 -0.659604 -0.250929 0.061 Uiso 1 1 calc R U . . .
C78 C -0.3005(16) -0.6993(8) -0.1850(6) 0.064(5) Uani 1 1 d . . . . .
H78A H -0.308900 -0.739272 -0.161773 0.077 Uiso 1 1 calc R U . . .
H78B H -0.351842 -0.656755 -0.168745 0.077 Uiso 1 1 calc R U . . .
C79 C -0.1866(18) -0.6951(13) -0.1933(8) 0.083(7) Uani 1 1 d . . . . .
H79 H -0.176159 -0.680161 -0.160928 0.100 Uiso 1 1 calc R U . . .
C80 C -0.1674(18) -0.6450(10) -0.2393(8) 0.074(6) Uani 1 1 d . . . . .
H80A H -0.223206 -0.600182 -0.233718 0.089 Uiso 1 1 calc R U . . .
H80B H -0.100492 -0.636679 -0.241930 0.089 Uiso 1 1 calc R U . . .
C81 C -0.1655(14) -0.6758(7) -0.2891(7) 0.058(5) Uani 1 1 d . . . . .
H81A H -0.092860 -0.694795 -0.308798 0.070 Uiso 1 1 calc R U . . .
H81B H -0.203074 -0.639440 -0.311085 0.070 Uiso 1 1 calc R U . . .
C82 C -0.1424(12) -0.7919(7) -0.2523(6) 0.047(3) Uani 1 1 d . . . . .
H82A H -0.080294 -0.813771 -0.279563 0.057 Uiso 1 1 calc R U . . .
H82B H -0.176598 -0.827310 -0.237342 0.057 Uiso 1 1 calc R U . . .
C83 C -0.1096(17) -0.7657(11) -0.2095(8) 0.073(5) Uani 1 1 d . . . . .
H83 H -0.039210 -0.760448 -0.223875 0.087 Uiso 1 1 calc R U . . .
C84 C -0.103(2) -0.8228(14) -0.1629(10) 0.108(9) Uani 1 1 d . . . . .
H84 H -0.164661 -0.829149 -0.140913 0.129 Uiso 1 1 calc R U . . .
C85 C -0.017(3) -0.8583(18) -0.1562(10) 0.144(14) Uani 1 1 d . . . . .
H85A H 0.044161 -0.851578 -0.178354 0.173 Uiso 1 1 calc R U . . .
H85B H -0.011606 -0.892326 -0.128780 0.173 Uiso 1 1 calc R U . . .
C86 C -0.2837(8) -0.8252(6) -0.4299(4) 0.028(2) Uani 1 1 d . . . . .
H86 H -0.243199 -0.794837 -0.450025 0.034 Uiso 1 1 calc R U . . .
C086 C -1.0944(13) 0.2412(8) -0.9097(7) 0.058(4) Uani 1 1 d . . . . .
H086 H -1.129013 0.233604 -0.934114 0.070 Uiso 1 1 calc R U . . .
C87 C -0.2143(8) -0.8994(6) -0.4350(4) 0.028(2) Uani 1 1 d . . . . .
C88 C -0.2142(9) -0.9455(6) -0.3925(5) 0.033(2) Uani 1 1 d . . . . .
H88 H -0.254297 -0.929790 -0.358931 0.039 Uiso 1 1 calc R U . . .
C89 C -0.1554(9) -1.0144(5) -0.3991(5) 0.031(2) Uani 1 1 d . . . . .
H89 H -0.157313 -1.044446 -0.369232 0.038 Uiso 1 1 calc R U . . .
C91 C -0.0860(9) -0.9956(6) -0.4861(5) 0.032(2) Uani 1 1 d . . . . .
C92 C -0.0126(9) -1.0218(6) -0.5314(5) 0.037(3) Uani 1 1 d . . . . .
H92 H 0.029814 -1.068662 -0.532235 0.044 Uiso 1 1 calc R U . . .
C93 C -0.0022(10) -0.9789(7) -0.5751(5) 0.042(3) Uani 1 1 d . . . . .
H93 H 0.045190 -0.997167 -0.606509 0.050 Uiso 1 1 calc R U . . .
C94 C -0.0602(9) -0.9095(6) -0.5736(5) 0.037(3) Uani 1 1 d . . . . .
H94 H -0.051672 -0.880856 -0.603946 0.045 Uiso 1 1 calc R U . . .
C95 C -0.1298(9) -0.8819(7) -0.5288(5) 0.038(3) Uani 1 1 d . . . . .
H95 H -0.167574 -0.834053 -0.528153 0.046 Uiso 1 1 calc R U . . .
C96 C -0.1459(8) -0.9245(6) -0.4831(5) 0.028(2) Uani 1 1 d . . . . .
C97 C -0.5744(9) -0.7745(8) -0.4167(5) 0.045(3) Uani 1 1 d . . . . .
H97A H -0.584090 -0.724854 -0.413797 0.054 Uiso 1 1 calc R U . . .
H97B H -0.631934 -0.786293 -0.391268 0.054 Uiso 1 1 calc R U . . .
C98 C -0.5757(10) -0.7890(8) -0.4723(5) 0.046(3) Uani 1 1 d . . . . .
H98A H -0.643566 -0.794022 -0.472586 0.055 Uiso 1 1 calc R U . . .
H98B H -0.565589 -0.749948 -0.496118 0.055 Uiso 1 1 calc R U . . .
C99 C -0.4898(10) -0.8548(8) -0.4907(5) 0.046(3) Uani 1 1 d . . . . .
H99 H -0.496799 -0.868287 -0.524499 0.055 Uiso 1 1 calc R U . . .
C100 C -0.3870(8) -0.8413(7) -0.4984(4) 0.034(3) Uani 1 1 d . . . . .
H10A H -0.377025 -0.810115 -0.529141 0.041 Uiso 1 1 calc R U . . .
H10B H -0.329396 -0.885172 -0.504338 0.041 Uiso 1 1 calc R U . . .
C101 C -0.3881(8) -0.8073(7) -0.4483(4) 0.030(2) Uani 1 1 d . . . . .
H101 H -0.407185 -0.756578 -0.456743 0.036 Uiso 1 1 calc R U . . .
C102 C -0.4720(9) -0.8913(7) -0.4014(5) 0.039(3) Uani 1 1 d . . . . .
H10C H -0.523067 -0.898805 -0.369788 0.046 Uiso 1 1 calc R U . . .
H10D H -0.402342 -0.920927 -0.397775 0.046 Uiso 1 1 calc R U . . .
C103 C -0.4963(10) -0.9128(8) -0.4496(6) 0.044(3) Uani 1 1 d . . . . .
C104 C -0.4282(16) -0.9815(11) -0.4683(8) 0.073(5) Uani 1 1 d . . . . .
H104 H -0.416878 -0.982620 -0.505100 0.088 Uiso 1 1 calc R U . . .
C105 C -0.386(4) -1.0321(16) -0.4528(10) 0.19(2) Uani 1 1 d . . . . .
H10E H -0.390086 -1.039060 -0.416390 0.228 Uiso 1 1 calc R U . . .
H10F H -0.346330 -1.068676 -0.475903 0.228 Uiso 1 1 calc R U . . .
C106 C -0.5331(10) -0.6377(8) -0.3296(6) 0.045(3) Uani 1 1 d . . . . .
C107 C -0.5178(10) -0.5760(7) -0.3647(5) 0.038(3) Uani 1 1 d . . . . .
C108 C -0.5954(11) -0.5159(8) -0.3625(6) 0.047(3) Uani 1 1 d . . . . .
H108 H -0.655595 -0.510006 -0.334969 0.057 Uiso 1 1 calc R U . . .
C109 C -0.5908(11) -0.4618(7) -0.3991(6) 0.045(3) Uani 1 1 d . . . . .
C110 C -0.6716(13) -0.3987(8) -0.4003(8) 0.061(5) Uani 1 1 d . . . . .
H110 H -0.733196 -0.392707 -0.373634 0.073 Uiso 1 1 calc R U . . .
C111 C -0.6693(16) -0.3487(7) -0.4343(8) 0.073(6) Uani 1 1 d . . . . .
H111 H -0.726456 -0.307782 -0.432615 0.087 Uiso 1 1 calc R U . . .
C112 C -0.5779(15) -0.3577(8) -0.4741(9) 0.070(6) Uani 1 1 d . . . . .
H112 H -0.574428 -0.321742 -0.499573 0.084 Uiso 1 1 calc R U . . .
C113 C -0.4949(14) -0.4155(8) -0.4775(7) 0.055(4) Uani 1 1 d . . . . .
H113 H -0.434484 -0.419544 -0.504619 0.066 Uiso 1 1 calc R U . . .
C114 C -0.4998(11) -0.4711(7) -0.4389(6) 0.045(3) Uani 1 1 d . . . . .
C115 C -0.4164(9) -0.5330(6) -0.4406(5) 0.036(3) Uani 1 1 d . . . . .
H115 H -0.354613 -0.538539 -0.467030 0.044 Uiso 1 1 calc R U . . .
C116 C -0.4244(8) -0.5850(6) -0.4044(5) 0.030(2) Uani 1 1 d . . . . .
C117 C -0.3334(9) -0.6500(6) -0.4078(5) 0.033(3) Uani 1 1 d . . . . .
C118 C -0.9172(10) -0.6946(8) -0.7152(5) 0.048(3) Uani 1 1 d . . . . .
H11A H -0.986216 -0.699328 -0.700403 0.072 Uiso 1 1 calc R U . . .
H11B H -0.884464 -0.722365 -0.746492 0.072 Uiso 1 1 calc R U . . .
H11C H -0.923557 -0.646033 -0.724531 0.072 Uiso 1 1 calc R U . . .
C119 C -0.5465(11) -0.6925(8) -0.6327(6) 0.049(3) Uani 1 1 d . . . . .
H11D H -0.471167 -0.712926 -0.643732 0.073 Uiso 1 1 calc R U . . .
H11E H -0.567793 -0.695064 -0.594562 0.073 Uiso 1 1 calc R U . . .
H11F H -0.566556 -0.644150 -0.644752 0.073 Uiso 1 1 calc R U . . .
C120 C -0.795(3) -0.4122(10) -0.8530(8) 0.104(9) Uani 1 1 d . . . . .
H12A H -0.732625 -0.417330 -0.840502 0.156 Uiso 1 1 calc R U . . .
H12B H -0.849744 -0.419169 -0.823655 0.156 Uiso 1 1 calc R U . . .
H12C H -0.818596 -0.365752 -0.868278 0.156 Uiso 1 1 calc R U . . .
C121 C -0.6221(17) -0.5081(13) -0.9516(9) 0.093(7) Uani 1 1 d . . . . .
H12D H -0.620691 -0.477895 -0.982871 0.140 Uiso 1 1 calc R U . . .
H12E H -0.602574 -0.556110 -0.961737 0.140 Uiso 1 1 calc R U . . .
H12F H -0.573112 -0.503295 -0.932580 0.140 Uiso 1 1 calc R U . . .
C122 C -0.8777(16) -0.4691(15) -0.9419(10) 0.108(10) Uani 1 1 d . . . . .
H12G H -0.924688 -0.494170 -0.922003 0.162 Uiso 1 1 calc R U . . .
H12H H -0.848972 -0.487150 -0.977186 0.162 Uiso 1 1 calc R U . . .
H12I H -0.916097 -0.419904 -0.943937 0.162 Uiso 1 1 calc R U . . .
C123 C -0.9616(10) -0.3313(7) -0.6220(5) 0.042(3) Uani 1 1 d . . . . .
H12J H -1.007169 -0.283597 -0.622328 0.064 Uiso 1 1 calc R U . . .
H12K H -1.000305 -0.362942 -0.623792 0.064 Uiso 1 1 calc R U . . .
H12L H -0.902486 -0.337911 -0.652101 0.064 Uiso 1 1 calc R U . . .
C124 C -0.7973(11) -0.3150(9) -0.5575(6) 0.054(4) Uani 1 1 d . . . . .
H12M H -0.825548 -0.266723 -0.547163 0.081 Uiso 1 1 calc R U . . .
H12N H -0.753439 -0.317928 -0.592929 0.081 Uiso 1 1 calc R U . . .
H12O H -0.755846 -0.342243 -0.533300 0.081 Uiso 1 1 calc R U . . .
C125 C -1.0237(11) -0.3486(7) -0.4935(5) 0.043(3) Uani 1 1 d . . . . .
H12P H -1.009789 -0.330513 -0.464218 0.065 Uiso 1 1 calc R U . . .
H12Q H -1.028105 -0.395337 -0.484615 0.065 Uiso 1 1 calc R U . . .
H12R H -1.089459 -0.318590 -0.500869 0.065 Uiso 1 1 calc R U . . .
C126 C -0.6629(11) -0.7571(7) -0.7614(5) 0.047(3) Uani 1 1 d . . . . .
H126 H -0.700200 -0.789384 -0.766241 0.057 Uiso 1 1 calc R U . . .
C127 C -0.6892(10) -0.6951(8) -0.7969(5) 0.044(3) Uani 1 1 d . . . . .
C128 C -0.7101(9) -0.6295(7) -0.7802(5) 0.041(3) Uani 1 1 d . . . . .
H128 H -0.705166 -0.623649 -0.745892 0.049 Uiso 1 1 calc R U . . .
C129 C -0.7387(9) -0.5708(8) -0.8126(5) 0.044(3) Uani 1 1 d . . . . .
H129 H -0.751935 -0.526522 -0.799588 0.053 Uiso 1 1 calc R U . . .
C130 C -0.7326(11) -0.6403(10) -0.8769(5) 0.054(4) Uani 1 1 d . . . . .
C131 C -0.7487(15) -0.6430(12) -0.9287(7) 0.072(5) Uani 1 1 d . . . . .
H131 H -0.765337 -0.602556 -0.950090 0.087 Uiso 1 1 calc R U . . .
C132 C -0.738(2) -0.7099(15) -0.9460(8) 0.107(9) Uani 1 1 d . . . . .
H132 H -0.751105 -0.712371 -0.979145 0.129 Uiso 1 1 calc R U . . .
C133 C -0.711(2) -0.7704(11) -0.9176(7) 0.091(7) Uani 1 1 d . . . . .
H133 H -0.703191 -0.813220 -0.931393 0.109 Uiso 1 1 calc R U . . .
C134 C -0.6932(16) -0.7680(11) -0.8670(7) 0.073(5) Uani 1 1 d . . . . .
H134 H -0.675760 -0.809031 -0.846360 0.088 Uiso 1 1 calc R U . . .
C135 C -0.7027(12) -0.7018(8) -0.8476(5) 0.050(3) Uani 1 1 d . . . . .
C136 C -0.4036(12) -0.8265(10) -0.7208(8) 0.071(5) Uani 1 1 d . . . . .
H13A H -0.424769 -0.862477 -0.696901 0.085 Uiso 1 1 calc R U . . .
H13B H -0.363781 -0.806729 -0.703971 0.085 Uiso 1 1 calc R U . . .
C137 C -0.3354(14) -0.8587(12) -0.7727(8) 0.084(7) Uani 1 1 d . . . . .
H13C H -0.346101 -0.903129 -0.776758 0.101 Uiso 1 1 calc R U . . .
H13D H -0.261293 -0.867552 -0.773254 0.101 Uiso 1 1 calc R U . . .
C138 C -0.3660(13) -0.8076(11) -0.8176(7) 0.074(6) Uani 1 1 d . . . . .
H138 H -0.314525 -0.822482 -0.851232 0.089 Uiso 1 1 calc R U . . .
C139 C -0.4753(13) -0.8068(10) -0.8213(7) 0.070(5) Uani 1 1 d . . . . .
H13E H -0.503814 -0.768156 -0.844564 0.084 Uiso 1 1 calc R U . . .
H13F H -0.470733 -0.850532 -0.835978 0.084 Uiso 1 1 calc R U . . .
C140 C -0.5455(12) -0.7984(8) -0.7670(6) 0.055(4) Uani 1 1 d . . . . .
H140 H -0.543498 -0.846198 -0.753616 0.066 Uiso 1 1 calc R U . . .
C141 C -0.4621(10) -0.7130(10) -0.7576(7) 0.062(5) Uani 1 1 d . . . . .
H14A H -0.440703 -0.691005 -0.732599 0.074 Uiso 1 1 calc R U . . .
H14B H -0.520116 -0.677946 -0.769575 0.074 Uiso 1 1 calc R U . . .
C142 C -0.3704(13) -0.7374(13) -0.8047(8) 0.093(8) Uani 1 1 d . . . . .
H142 H -0.305670 -0.742472 -0.793011 0.112 Uiso 1 1 calc R U . . .
C143 C -0.3716(16) -0.6896(15) -0.8507(9) 0.089(7) Uani 1 1 d . . . . .
H143 H -0.324660 -0.708194 -0.882105 0.106 Uiso 1 1 calc R U . . .
C144 C -0.427(3) -0.627(2) -0.8538(11) 0.154(16) Uani 1 1 d . . . . .
H14C H -0.475638 -0.605029 -0.823809 0.185 Uiso 1 1 calc R U . . .
H14D H -0.419790 -0.601928 -0.886158 0.185 Uiso 1 1 calc R U . . .
C176 C -0.9442(10) -0.1302(8) -0.6583(4) 0.042(3) Uani 1 1 d . . . . .
H17A H -0.991697 -0.106462 -0.627222 0.063 Uiso 1 1 calc R U . . .
H17B H -0.877780 -0.121052 -0.664039 0.063 Uiso 1 1 calc R U . . .
H17C H -0.933063 -0.180028 -0.653409 0.063 Uiso 1 1 calc R U . . .
C177 C -0.9494(9) -0.2031(8) -0.8686(5) 0.042(3) Uani 1 1 d . . . . .
H17D H -0.931557 -0.192295 -0.906001 0.064 Uiso 1 1 calc R U . . .
H17E H -1.022063 -0.202212 -0.858198 0.064 Uiso 1 1 calc R U . . .
H17F H -0.904708 -0.249123 -0.861034 0.064 Uiso 1 1 calc R U . . .
C178 C -0.5498(15) -0.4677(10) -0.6306(8) 0.070(5) Uani 1 1 d . . . . .
H17G H -0.608477 -0.430872 -0.612167 0.105 Uiso 1 1 calc R U . . .
H17H H -0.485107 -0.464530 -0.624801 0.105 Uiso 1 1 calc R U . . .
H17I H -0.557905 -0.512687 -0.617548 0.105 Uiso 1 1 calc R U . . .
C179 C -0.6322(12) -0.5031(7) -0.7302(6) 0.049(3) Uani 1 1 d . . . . .
H17J H -0.606530 -0.553138 -0.724346 0.073 Uiso 1 1 calc R U . . .
H17K H -0.627834 -0.492660 -0.767508 0.073 Uiso 1 1 calc R U . . .
H17L H -0.704498 -0.485421 -0.710923 0.073 Uiso 1 1 calc R U . . .
C180 C -0.4133(11) -0.4658(9) -0.7592(7) 0.059(4) Uani 1 1 d . . . . .
H18A H -0.423370 -0.425408 -0.783025 0.089 Uiso 1 1 calc R U . . .
H18B H -0.394005 -0.507786 -0.778978 0.089 Uiso 1 1 calc R U . . .
H18C H -0.358022 -0.467995 -0.741955 0.089 Uiso 1 1 calc R U . . .
C181 C -1.2259(13) -0.4471(11) -0.6744(6) 0.067(5) Uani 1 1 d . . . . .
H18D H -1.232767 -0.492211 -0.660851 0.101 Uiso 1 1 calc R U . . .
H18E H -1.287072 -0.420515 -0.687574 0.101 Uiso 1 1 calc R U . . .
H18F H -1.219969 -0.422051 -0.646367 0.101 Uiso 1 1 calc R U . . .
C182 C -0.9658(12) -0.4870(9) -0.7091(7) 0.056(4) Uani 1 1 d . . . . .
H18G H -0.978619 -0.468722 -0.674487 0.084 Uiso 1 1 calc R U . . .
H18H H -0.916429 -0.467685 -0.733977 0.084 Uiso 1 1 calc R U . . .
H18I H -0.936908 -0.537385 -0.707597 0.084 Uiso 1 1 calc R U . . .
C183 C -1.0861(15) -0.5037(12) -0.7928(8) 0.080(6) Uani 1 1 d . . . . .
H18J H -1.037833 -0.550660 -0.792656 0.120 Uiso 1 1 calc R U . . .
H18K H -1.059595 -0.477506 -0.823164 0.120 Uiso 1 1 calc R U . . .
H18L H -1.154061 -0.505859 -0.794715 0.120 Uiso 1 1 calc R U . . .
C184 C -0.7736(8) -0.1430(6) -0.7730(4) 0.029(2) Uani 1 1 d . . . . .
H184 H -0.772493 -0.107930 -0.749785 0.035 Uiso 1 1 calc R U . . .
C185 C -0.7228(8) -0.2140(6) -0.7521(4) 0.030(2) Uani 1 1 d . . . . .
C186 C -0.7604(8) -0.2692(6) -0.7527(5) 0.033(2) Uani 1 1 d . . . . .
H186 H -0.821949 -0.261554 -0.764562 0.039 Uiso 1 1 calc R U . . .
C187 C -0.7090(10) -0.3354(8) -0.7361(5) 0.044(3) Uani 1 1 d . . . . .
H187 H -0.735779 -0.371676 -0.738888 0.053 Uiso 1 1 calc R U . . .
C188 C -0.5900(9) -0.2982(6) -0.7111(5) 0.036(3) Uani 1 1 d . . . . .
C189 C -0.5043(10) -0.3109(8) -0.6885(5) 0.048(3) Uani 1 1 d . . . . .
H189 H -0.472365 -0.356592 -0.677196 0.058 Uiso 1 1 calc R U . . .
C190 C -0.4666(10) -0.2610(9) -0.6824(6) 0.051(4) Uani 1 1 d . . . . .
H190 H -0.409306 -0.271316 -0.666633 0.062 Uiso 1 1 calc R U . . .
C191 C -0.5124(9) -0.1916(7) -0.6997(5) 0.041(3) Uani 1 1 d . . . . .
H191 H -0.485304 -0.156262 -0.695083 0.050 Uiso 1 1 calc R U . . .
C192 C -0.5938(10) -0.1759(8) -0.7227(5) 0.043(3) Uani 1 1 d . . . . .
H192 H -0.623452 -0.129569 -0.733517 0.052 Uiso 1 1 calc R U . . .
C193 C -0.6362(9) -0.2284(7) -0.7309(5) 0.036(3) Uani 1 1 d . . . . .
C194 C -0.7254(7) -0.1242(6) -0.8311(4) 0.024(2) Uani 1 1 d . . . . .
H194 H -0.748078 -0.072628 -0.834031 0.028 Uiso 1 1 calc R U . . .
C195 C -0.6069(8) -0.1475(7) -0.8481(4) 0.035(3) Uani 1 1 d . . . . .
H19A H -0.579808 -0.110783 -0.841691 0.042 Uiso 1 1 calc R U . . .
H19B H -0.577182 -0.189605 -0.828028 0.042 Uiso 1 1 calc R U . . .
C196 C -0.5776(9) -0.1621(8) -0.9059(4) 0.041(3) Uani 1 1 d . . . . .
H196 H -0.502746 -0.166692 -0.920711 0.049 Uiso 1 1 calc R U . . .
C197 C -0.6464(10) -0.1032(7) -0.9338(5) 0.041(3) Uani 1 1 d . . . . .
H19C H -0.641384 -0.058559 -0.925626 0.049 Uiso 1 1 calc R U . . .
H19D H -0.622136 -0.108992 -0.971980 0.049 Uiso 1 1 calc R U . . .
C198 C -0.7590(9) -0.1029(6) -0.9166(4) 0.033(2) Uani 1 1 d . . . . .
H19E H -0.805219 -0.055155 -0.909281 0.040 Uiso 1 1 calc R U . . .
H19F H -0.778386 -0.120332 -0.944834 0.040 Uiso 1 1 calc R U . . .
C199 C -0.7125(8) -0.2209(6) -0.8831(5) 0.033(2) Uani 1 1 d . . . . .
H19G H -0.748362 -0.237062 -0.904699 0.039 Uiso 1 1 calc R U . . .
H19H H -0.710990 -0.250558 -0.851061 0.039 Uiso 1 1 calc R U . . .
C200 C -0.6002(8) -0.2285(7) -0.9137(5) 0.036(3) Uani 1 1 d . . . . .
H200 H -0.599279 -0.229320 -0.951492 0.043 Uiso 1 1 calc R U . . .
C201 C -0.5232(10) -0.2918(8) -0.9018(6) 0.048(3) Uani 1 1 d . . . . .
H201 H -0.453049 -0.294336 -0.916989 0.058 Uiso 1 1 calc R U . . .
C202 C -0.5362(13) -0.3447(9) -0.8739(7) 0.066(5) Uani 1 1 d . . . . .
H20C H -0.604279 -0.345880 -0.857513 0.079 Uiso 1 1 calc R U . . .
H20D H -0.477908 -0.382741 -0.869607 0.079 Uiso 1 1 calc R U . . .
C203 C -0.7926(8) -0.6795(5) -0.5731(4) 0.027(2) Uani 1 1 d . . . . .
H203 H -0.741299 -0.708032 -0.552796 0.032 Uiso 1 1 calc R U . . .
C204 C -0.8018(8) -0.6044(6) -0.5696(4) 0.027(2) Uani 1 1 d . . . . .
C205 C -0.8065(8) -0.5591(6) -0.6112(4) 0.027(2) Uani 1 1 d . . . . .
H205 H -0.796368 -0.575992 -0.644854 0.032 Uiso 1 1 calc R U . . .
C206 C -0.8260(8) -0.4882(6) -0.6058(4) 0.028(2) Uani 1 1 d . . . . .
H206 H -0.830992 -0.458338 -0.635653 0.034 Uiso 1 1 calc R U . . .
C207 C -0.8186(8) -0.5060(6) -0.5181(4) 0.029(2) Uani 1 1 d . . . . .
C208 C -0.8171(9) -0.4759(6) -0.4713(5) 0.034(3) Uani 1 1 d . . . . .
H208 H -0.827861 -0.427921 -0.469325 0.041 Uiso 1 1 calc R U . . .
C209 C -0.7989(10) -0.5217(7) -0.4294(5) 0.042(3) Uani 1 1 d . . . . .
H209 H -0.799381 -0.503880 -0.397620 0.050 Uiso 1 1 calc R U . . .
C210 C -0.7807(10) -0.5904(7) -0.4321(5) 0.040(3) Uani 1 1 d . . . . .
H210 H -0.766718 -0.619274 -0.402563 0.048 Uiso 1 1 calc R U . . .
C211 C -0.7817(9) -0.6201(6) -0.4765(5) 0.032(2) Uani 1 1 d . . . . .
H211 H -0.769659 -0.668425 -0.477287 0.039 Uiso 1 1 calc R U . . .
C212 C -0.8013(8) -0.5767(6) -0.5210(4) 0.031(2) Uani 1 1 d . . . . .
C213 C -0.8937(9) -0.6983(7) -0.5538(5) 0.035(3) Uani 1 1 d . . . . .
H213 H -0.870874 -0.748730 -0.544518 0.042 Uiso 1 1 calc R U . . .
C214 C -0.9701(10) -0.6644(8) -0.5042(5) 0.042(3) Uani 1 1 d . . . . .
H21A H -0.958955 -0.695517 -0.473459 0.050 Uiso 1 1 calc R U . . .
H21B H -0.958998 -0.620634 -0.498618 0.050 Uiso 1 1 calc R U . . .
C215 C -1.0808(10) -0.6504(8) -0.5109(6) 0.044(3) Uani 1 1 d . . . . .
H215 H -1.132175 -0.635120 -0.477279 0.053 Uiso 1 1 calc R U . . .
C216 C -1.0884(11) -0.7185(9) -0.5280(6) 0.051(4) Uani 1 1 d . . . . .
H21C H -1.066905 -0.756412 -0.502801 0.062 Uiso 1 1 calc R U . . .
H21D H -1.160884 -0.712766 -0.529010 0.062 Uiso 1 1 calc R U . . .
C217 C -1.0191(10) -0.7356(8) -0.5810(6) 0.045(3) Uani 1 1 d . . . . .
H21E H -0.977702 -0.785019 -0.581185 0.054 Uiso 1 1 calc R U . . .
H21F H -1.062207 -0.728128 -0.606865 0.054 Uiso 1 1 calc R U . . .
C218 C -1.0121(9) -0.6201(7) -0.6021(5) 0.037(3) Uani 1 1 d . . . . .
H21G H -1.040991 -0.615105 -0.633303 0.044 Uiso 1 1 calc R U . . .
H21H H -0.967159 -0.590127 -0.607656 0.044 Uiso 1 1 calc R U . . .
C219 C -1.1024(10) -0.5954(8) -0.5539(6) 0.047(3) Uani 1 1 d . . . . .
H219 H -1.169105 -0.592951 -0.562467 0.056 Uiso 1 1 calc R U . . .
C220 C -1.1088(17) -0.5237(10) -0.5383(7) 0.074(5) Uani 1 1 d . . . . .
H220 H -1.051728 -0.520283 -0.526664 0.089 Uiso 1 1 calc R U . . .
C221 C -1.182(2) -0.4694(10) -0.5395(8) 0.085(6) Uani 1 1 d . . . . .
H22C H -1.241008 -0.470269 -0.550825 0.102 Uiso 1 1 calc R U . . .
H22D H -1.179206 -0.427263 -0.529043 0.102 Uiso 1 1 calc R U . . .
C222 C -0.7583(10) -0.8736(7) -0.6676(6) 0.045(3) Uani 1 1 d . . . . .
C223 C -0.7125(9) -0.9319(6) -0.6329(5) 0.036(2) Uani 1 1 d . . . . .
C224 C -0.7246(9) -0.9960(7) -0.6351(5) 0.040(3) Uani 1 1 d . . . . .
H224 H -0.753206 -1.004563 -0.661792 0.048 Uiso 1 1 calc R U . . .
C225 C -0.6948(9) -1.0488(7) -0.5980(5) 0.039(3) Uani 1 1 d . . . . .
C226 C -0.7128(11) -1.1158(8) -0.5958(6) 0.050(3) Uani 1 1 d . . . . .
H226 H -0.744408 -1.126359 -0.620371 0.060 Uiso 1 1 calc R U . . .
C227 C -0.6836(13) -1.1624(8) -0.5578(7) 0.062(4) Uani 1 1 d . . . . .
H227 H -0.696127 -1.205535 -0.556503 0.075 Uiso 1 1 calc R U . . .
C228 C -0.6364(13) -1.1510(8) -0.5209(7) 0.057(4) Uani 1 1 d . . . . .
H228 H -0.616167 -1.185578 -0.495387 0.068 Uiso 1 1 calc R U . . .
C229 C -0.6198(11) -1.0882(8) -0.5221(7) 0.055(4) Uani 1 1 d . . . . .
H229 H -0.587905 -1.079329 -0.496972 0.066 Uiso 1 1 calc R U . . .
C230 C -0.6489(10) -1.0366(7) -0.5600(6) 0.043(3) Uani 1 1 d . . . . .
C231 C -0.6353(9) -0.9713(7) -0.5601(5) 0.040(3) Uani 1 1 d . . . . .
H231 H -0.605540 -0.962094 -0.534143 0.048 Uiso 1 1 calc R U . . .
C232 C -0.6637(8) -0.9213(6) -0.5962(5) 0.034(2) Uani 1 1 d . . . . .
C233 C -0.6404(9) -0.8533(6) -0.5965(5) 0.032(2) Uani 1 1 d . . . . .
C234 C -0.3705(14) -0.6354(16) -0.5667(8) 0.098(9) Uani 1 1 d . . . . .
H23C H -0.361759 -0.590568 -0.563406 0.147 Uiso 1 1 calc R U . . .
H23D H -0.347775 -0.666810 -0.538448 0.147 Uiso 1 1 calc R U . . .
H23E H -0.443719 -0.629311 -0.564640 0.147 Uiso 1 1 calc R U . . .
C235 C -0.3067(11) -0.6652(10) -0.6182(7) 0.058(4) Uani 1 1 d . . . . .
C236 C -0.2914(15) -0.6261(9) -0.6637(9) 0.077(6) Uani 1 1 d . . . . .
H236 H -0.323620 -0.577660 -0.661070 0.093 Uiso 1 1 calc R U . . .
C237 C -0.2383(17) -0.6481(14) -0.7093(9) 0.096(8) Uani 1 1 d . . . . .
H237 H -0.232093 -0.616713 -0.738129 0.115 Uiso 1 1 calc R U . . .
C238 C -0.1903(15) -0.7188(13) -0.7155(9) 0.085(6) Uani 1 1 d . . . . .
H238 H -0.151124 -0.736284 -0.748725 0.103 Uiso 1 1 calc R U . . .
C239 C -0.1999(14) -0.7624(12) -0.6736(9) 0.079(6) Uani 1 1 d . . . . .
H239 H -0.167544 -0.810739 -0.677332 0.095 Uiso 1 1 calc R U . . .
C240 C -0.2570(12) -0.7363(11) -0.6255(8) 0.069(5) Uani 1 1 d . . . . .
H240 H -0.263009 -0.767315 -0.596479 0.083 Uiso 1 1 calc R U . . .
C241 C -0.750(2) 0.0751(13) -0.9983(12) 0.114(10) Uani 1 1 d . . . . .
H24C H -0.678020 0.045798 -1.008301 0.170 Uiso 1 1 calc R U . . .
H24D H -0.770880 0.079661 -0.960383 0.170 Uiso 1 1 calc R U . . .
H24E H -0.757137 0.120819 -1.015193 0.170 Uiso 1 1 calc R U . . .
C242 C -0.8197(15) 0.0425(8) -1.0156(7) 0.067(5) Uani 1 1 d . . . . .
C243 C -0.7910(17) 0.0205(10) -1.0661(7) 0.073(5) Uani 1 1 d . . . . .
H243 H -0.728575 0.024898 -1.088439 0.087 Uiso 1 1 calc R U . . .
C244 C -0.853(2) -0.0082(13) -1.0847(10) 0.093(7) Uani 1 1 d . . . . .
H244 H -0.831843 -0.021931 -1.119931 0.111 Uiso 1 1 calc R U . . .
C245 C -0.940(2) -0.0172(14) -1.0556(15) 0.115(11) Uani 1 1 d . . . . .
H245 H -0.982500 -0.034663 -1.069611 0.138 Uiso 1 1 calc R U . . .
C246 C -0.966(2) 0.0008(15) -1.0010(11) 0.105(9) Uani 1 1 d . . . . .
H246 H -1.022979 -0.009120 -0.976807 0.126 Uiso 1 1 calc R U . . .
C247 C -0.9052(17) 0.0332(13) -0.9859(8) 0.085(6) Uani 1 1 d . . . . .
H247 H -0.926654 0.049924 -0.951469 0.102 Uiso 1 1 calc R U . . .
C255 C -0.117(2) -1.1407(13) -0.9632(12) 0.115(11) Uani 1 1 d . . . . .
H25A H -0.157044 -1.098727 -0.979255 0.172 Uiso 1 1 calc R U . . .
H25B H -0.044785 -1.154006 -0.982546 0.172 Uiso 1 1 calc R U . . .
H25C H -0.121307 -1.131990 -0.926929 0.172 Uiso 1 1 calc R U . . .
C256 C -0.1612(15) -1.1972(12) -0.9644(7) 0.074(5) Uani 1 1 d . . . . .
C257 C -0.2458(16) -1.1878(9) -0.9876(7) 0.068(5) Uani 1 1 d . . . . .
H257 H -0.280840 -1.143045 -0.999273 0.082 Uiso 1 1 calc R U . . .
C258 C -0.2771(14) -1.2419(10) -0.9932(6) 0.065(5) Uani 1 1 d . . . . .
H258 H -0.331020 -1.235380 -1.010804 0.079 Uiso 1 1 calc R U . . .
C259 C -0.2300(12) -1.3082(10) -0.9731(7) 0.067(5) Uani 1 1 d . . . . .
H259 H -0.254406 -1.345634 -0.975919 0.080 Uiso 1 1 calc R U . . .
C260 C -0.1517(14) -1.3182(10) -0.9503(6) 0.067(5) Uani 1 1 d . . . . .
H260 H -0.120355 -1.362988 -0.937159 0.080 Uiso 1 1 calc R U . . .
C261 C -0.1150(15) -1.2644(9) -0.9454(7) 0.065(4) Uani 1 1 d . . . . .
H261 H -0.058665 -1.272715 -0.929137 0.078 Uiso 1 1 calc R U . . .
C262 C -0.778(3) -0.5762(14) -0.0989(13) 0.121(10) Uani 1 1 d . . . . .
H26A H -0.762218 -0.625847 -0.102871 0.181 Uiso 1 1 calc R U . . .
H26B H -0.833634 -0.550567 -0.116046 0.181 Uiso 1 1 calc R U . . .
H26C H -0.798831 -0.565753 -0.061732 0.181 Uiso 1 1 calc R U . . .
C263 C -0.680(2) -0.5551(9) -0.1240(9) 0.086(7) Uani 1 1 d . . . . .
C264 C -0.626(2) -0.5345(11) -0.0915(10) 0.091(8) Uani 1 1 d . . . . .
H264 H -0.651474 -0.533353 -0.054739 0.109 Uiso 1 1 calc R U . . .
C265 C -0.540(3) -0.5170(18) -0.1135(14) 0.122(10) Uani 1 1 d . . . . .
H265 H -0.502546 -0.506563 -0.091882 0.146 Uiso 1 1 calc R U . . .
C266 C -0.504(3) -0.5139(12) -0.1692(14) 0.116(10) Uani 1 1 d . . . . .
H266 H -0.444126 -0.500287 -0.184185 0.139 Uiso 1 1 calc R U . . .
C268 C -0.644(2) -0.5484(11) -0.1786(10) 0.099(9) Uani 1 1 d . . . . .
H268 H -0.681441 -0.556608 -0.201495 0.118 Uiso 1 1 calc R U . . .
C269 C -0.2746(16) -0.4851(9) -0.0039(7) 0.067(5) Uani 1 1 d . . . . .
C270 C -0.3189(18) -0.4871(12) 0.0505(9) 0.089(7) Uani 1 1 d . . . . .
H270 H -0.390912 -0.480746 0.063113 0.107 Uiso 1 1 calc R U . . .
C271 C -0.257(2) -0.4980(12) 0.0829(9) 0.093(7) Uani 1 1 d . . . . .
H271 H -0.287013 -0.500561 0.119177 0.112 Uiso 1 1 calc R U . . .
C273 C -0.1106(16) -0.5101(10) 0.0132(7) 0.070(5) Uani 1 1 d . . . . .
H273 H -0.037829 -0.520638 0.000113 0.084 Uiso 1 1 calc R U . . .
C274 C -0.1728(12) -0.4991(10) -0.0221(6) 0.059(4) Uani 1 1 d . . . . .
H274 H -0.143280 -0.501587 -0.058516 0.071 Uiso 1 1 calc R U . . .
C276 C -0.8223(11) -0.8565(11) -0.4397(6) 0.065(5) Uani 1 1 d . . . . .
H27C H -0.891738 -0.857214 -0.440033 0.097 Uiso 1 1 calc R U . . .
H27D H -0.773257 -0.903141 -0.445085 0.097 Uiso 1 1 calc R U . . .
H27E H -0.800628 -0.825343 -0.467698 0.097 Uiso 1 1 calc R U . . .
C277 C -0.8241(12) -0.8311(10) -0.3873(6) 0.058(4) Uani 1 1 d . . . . .
C278 C -0.8562(12) -0.7605(11) -0.3766(7) 0.066(5) Uani 1 1 d . . . . .
H278 H -0.876627 -0.726709 -0.402522 0.079 Uiso 1 1 calc R U . . .
C279 C -0.8580(13) -0.7404(11) -0.3278(9) 0.072(5) Uani 1 1 d . . . . .
H279 H -0.879572 -0.692768 -0.320250 0.086 Uiso 1 1 calc R U . . .
C280 C -0.8282(15) -0.7900(14) -0.2903(9) 0.086(7) Uani 1 1 d . . . . .
H280 H -0.830425 -0.775297 -0.257124 0.104 Uiso 1 1 calc R U . . .
C281 C -0.7975(17) -0.8555(12) -0.2983(8) 0.074(5) Uani 1 1 d . . . . .
H281 H -0.777714 -0.888262 -0.271624 0.088 Uiso 1 1 calc R U . . .
C282 C -0.7940(13) -0.8776(11) -0.3489(8) 0.066(4) Uani 1 1 d . . . . .
H282 H -0.770262 -0.925512 -0.355659 0.079 Uiso 1 1 calc R U . . .
C288 C -0.3444(18) -0.4734(15) -0.0419(9) 0.096(7) Uani 1 1 d . . . . .
H28A H -0.349630 -0.517814 -0.049447 0.145 Uiso 1 1 calc R U . . .
H28B H -0.315046 -0.451973 -0.074307 0.145 Uiso 1 1 calc R U . . .
H28C H -0.413610 -0.442983 -0.026362 0.145 Uiso 1 1 calc R U . . .
C306 C -1.0497(8) 0.0716(7) -0.8371(5) 0.038(3) Uani 1 1 d . . . . .
C307 C -1.1382(8) -0.2105(6) -0.7604(4) 0.033(2) Uani 1 1 d . . . . .
C308 C -0.9632(10) 0.0247(7) -0.7586(5) 0.042(3) Uani 1 1 d . . . . .
C309 C -1.2538(10) -0.3363(8) -0.7955(5) 0.047(3) Uani 1 1 d . . . . .
H309 H -1.247088 -0.384149 -0.791582 0.056 Uiso 1 1 calc R U . . .
C310 C -1.3266(10) -0.2909(9) -0.8212(6) 0.054(4) Uani 1 1 d . . . . .
H310 H -1.370061 -0.308881 -0.834162 0.064 Uiso 1 1 calc R U . . .
C311 C -1.2919(10) -0.1226(7) -0.6101(5) 0.042(3) Uani 1 1 d . . . . .
H311 H -1.299060 -0.100879 -0.576714 0.051 Uiso 1 1 calc R U . . .
C312 C -1.3381(9) -0.2217(7) -0.8284(5) 0.041(3) Uani 1 1 d . . . . .
H312 H -1.386600 -0.193542 -0.847370 0.049 Uiso 1 1 calc R U . . .
C313 C -1.1782(10) -0.1380(7) -0.6420(4) 0.039(3) Uani 1 1 d . . . . .
H31A H -1.132297 -0.143219 -0.617800 0.047 Uiso 1 1 calc R U . . .
H31B H -1.157188 -0.182184 -0.659861 0.047 Uiso 1 1 calc R U . . .
C314 C -1.2039(8) -0.2367(7) -0.7807(4) 0.034(3) Uani 1 1 d . . . . .
C315 C -1.3245(9) -0.0930(8) -0.7005(5) 0.044(3) Uani 1 1 d . . . . .
H31C H -1.375324 -0.063889 -0.720241 0.053 Uiso 1 1 calc R U . . .
H31D H -1.321845 -0.141744 -0.701812 0.053 Uiso 1 1 calc R U . . .
C316 C -1.0843(9) 0.1236(7) -0.8713(6) 0.043(3) Uani 1 1 d . . . . .
H316 H -1.121941 0.116934 -0.894574 0.051 Uiso 1 1 calc R U . . .
C317 C -0.9751(11) 0.1424(7) -0.8016(6) 0.048(3) Uani 1 1 d . . . . .
H317 H -0.941243 0.149983 -0.776863 0.058 Uiso 1 1 calc R U . . .
C318 C -1.2203(11) -0.0145(7) -0.6554(6) 0.051(3) Uani 1 1 d . . . . .
H31E H -1.204407 0.023100 -0.679366 0.061 Uiso 1 1 calc R U . . .
H31F H -1.195791 -0.013953 -0.623577 0.061 Uiso 1 1 calc R U . . .
C319 C -1.3558(10) -0.0701(8) -0.6434(5) 0.050(4) Uani 1 1 d . . . . .
H319 H -1.430936 -0.064820 -0.628975 0.060 Uiso 1 1 calc R U . . .
C320 C -1.0061(12) 0.1961(7) -0.8383(5) 0.053(4) Uani 1 1 d . . . . .
C321 C -1.0638(11) 0.1887(7) -0.8722(6) 0.050(3) Uani 1 1 d . . . . .
C323 C -1.021(2) 0.3121(10) -0.8748(8) 0.083(6) Uani 1 1 d . . . . .
H323 H -1.010793 0.355728 -0.874739 0.099 Uiso 1 1 calc R U . . .
C324 C -0.9822(17) 0.2609(9) -0.8389(7) 0.069(5) Uani 1 1 d . . . . .
H324 H -0.943002 0.267765 -0.816542 0.083 Uiso 1 1 calc R U . . .
C325 C -1.0745(18) 0.3027(10) -0.9109(9) 0.080(6) Uani 1 1 d . . . . .
H325 H -1.096022 0.338287 -0.935566 0.097 Uiso 1 1 calc R U . . .
C553 C 0.173(4) -0.7908(15) -0.104(2) 0.17(2) Uani 1 1 d . . . . .
H553 H 0.174348 -0.828853 -0.080117 0.205 Uiso 1 1 calc R U . . .
C267 C -0.554(3) -0.5299(13) -0.1990(13) 0.118(10) Uani 1 1 d . . . . .
H267 H -0.528504 -0.528856 -0.235717 0.142 Uiso 1 1 calc R U . . .
C272 C -0.1495(17) -0.5063(9) 0.0671(7) 0.067(5) Uani 1 1 d . . . . .
H272 H -0.107744 -0.509065 0.091039 0.080 Uiso 1 1 calc R U . . .
N1 N -0.0189(6) -0.3512(5) -0.1388(3) 0.0267(19) Uani 1 1 d . . . . .
N2 N 0.0766(8) -0.1466(6) -0.2912(4) 0.039(2) Uani 1 1 d . . . . .
N3 N -0.4473(8) -0.1544(5) -0.2538(4) 0.034(2) Uani 1 1 d . . . . .
N4 N -0.1736(9) -0.4196(6) -0.3244(4) 0.040(2) Uani 1 1 d . . . . .
N5 N -0.2162(10) -0.7332(5) -0.2765(5) 0.045(3) Uani 1 1 d . . . . .
N6 N -0.3774(9) -0.9334(6) -0.1409(4) 0.044(3) Uani 1 1 d . . . . .
N7 N -0.4751(7) -0.8160(6) -0.4051(4) 0.035(2) Uani 1 1 d . . . . .
N8 N -0.0971(7) -1.0409(5) -0.4439(4) 0.030(2) Uani 1 1 d . . . . .
N9 N -0.4981(8) -0.7707(6) -0.7308(5) 0.051(3) Uani 1 1 d . . . . .
N10 N -0.7479(9) -0.5752(7) -0.8618(5) 0.049(3) Uani 1 1 d . . . . .
N11 N -0.9481(7) -0.6930(5) -0.5966(4) 0.032(2) Uani 1 1 d . . . . .
N12 N -0.8376(7) -0.4614(5) -0.5600(4) 0.0281(19) Uani 1 1 d . . . . .
N13 N -0.7717(6) -0.1479(4) -0.8685(3) 0.0229(17) Uani 1 1 d . . . . .
N14 N -0.6267(8) -0.3510(6) -0.7170(4) 0.037(2) Uani 1 1 d . . . . .
N15 N -1.1642(7) -0.0826(5) -0.6813(3) 0.034(2) Uani 1 1 d . . . . .
N16 N -1.1185(7) -0.3529(6) -0.7528(4) 0.034(2) Uani 1 1 d . . . . .
O00L O -1.0305(7) -0.0068(4) -0.7395(3) 0.041(2) Uani 1 1 d . . . . .
O00S O -0.9694(6) -0.0466(4) -0.8486(3) 0.0340(17) Uani 1 1 d . . . . .
O1 O -0.0236(6) -0.3634(4) -0.2350(3) 0.0286(16) Uani 1 1 d . . . . .
O00Z O -1.1415(6) -0.0045(4) -0.8420(4) 0.040(2) Uani 1 1 d . . . . .
O01B O -0.8819(8) 0.0156(5) -0.7463(4) 0.053(2) Uani 1 1 d . . . . .
O2 O -0.1792(6) -0.3772(4) -0.2343(3) 0.0302(16) Uani 1 1 d . . . . .
O3 O -0.0869(7) -0.4582(4) -0.1588(3) 0.0370(18) Uani 1 1 d . . . . .
O4 O -0.1979(7) -0.5112(5) -0.1692(3) 0.0395(19) Uani 1 1 d . . . . .
O5 O -0.0114(7) -0.4943(5) -0.2697(3) 0.041(2) Uani 1 1 d . . . . .
O6 O 0.1570(9) -0.5067(7) -0.2756(5) 0.073(3) Uani 1 1 d . . . . .
O7 O -0.3636(7) -0.7715(5) -0.2938(3) 0.0370(19) Uani 1 1 d . . . . .
O8 O -0.3142(6) -0.8067(4) -0.3770(3) 0.0298(16) Uani 1 1 d . . . . .
O9 O -0.5022(6) -0.6946(4) -0.3549(3) 0.0366(18) Uani 1 1 d . . . . .
O10 O -0.5716(8) -0.6327(6) -0.2826(4) 0.057(3) Uani 1 1 d . . . . .
O11 O -0.3070(6) -0.6702(4) -0.3628(3) 0.0356(18) Uani 1 1 d . . . . .
O12 O -0.2891(7) -0.6782(4) -0.4481(4) 0.042(2) Uani 1 1 d . . . . .
O13 O -0.6974(6) -0.7358(4) -0.7086(3) 0.0374(18) Uani 1 1 d . . . . .
O14 O -0.7550(6) -0.6997(4) -0.6269(3) 0.0303(16) Uani 1 1 d . . . . .
O15 O -0.8100(6) -0.8169(5) -0.6426(4) 0.040(2) Uani 1 1 d . . . . .
O16 O -0.7518(10) -0.8806(6) -0.7136(4) 0.064(3) Uani 1 1 d . . . . .
O17 O -0.5979(6) -0.8322(4) -0.6410(4) 0.041(2) Uani 1 1 d . . . . .
O18 O -0.6608(8) -0.8238(4) -0.5549(4) 0.046(2) Uani 1 1 d . . . . .
O19 O -0.8780(6) -0.1350(4) -0.7722(3) 0.0301(16) Uani 1 1 d . . . . .
O20 O -1.0416(6) -0.1295(4) -0.7696(3) 0.0284(16) Uani 1 1 d . . . . .
Al1 Al -0.0614(3) -0.40332(19) -0.28753(13) 0.0334(7) Uani 1 1 d . . . . .
Al2 Al -0.1247(2) -0.36909(17) -0.17600(12) 0.0271(6) Uani 1 1 d . . . . .
Al3 Al -0.4491(2) -0.78331(19) -0.33714(13) 0.0336(7) Uani 1 1 d . . . . .
Al4 Al -0.2496(3) -0.76013(18) -0.34275(14) 0.0321(7) Uani 1 1 d . . . . .
Al5 Al -0.8311(2) -0.72719(19) -0.66323(14) 0.0341(7) Uani 1 1 d . . . . .
Al6 Al -0.6145(3) -0.74330(18) -0.66269(15) 0.0342(7) Uani 1 1 d . . . . .
Al7 Al -1.0049(2) -0.09622(19) -0.71961(13) 0.0323(7) Uani 1 1 d . . . . .
Al8 Al -0.9293(2) -0.13486(17) -0.82968(12) 0.0263(6) Uani 1 1 d . . . . .
Ga1 Ga 0.06487(13) -0.03879(9) -0.30044(7) 0.0471(4) Uani 1 1 d . . . . .
Ga2 Ga -0.51012(13) -0.04626(9) -0.26928(7) 0.0448(4) Uani 1 1 d . . . . .
Ga3 Ga -0.33173(15) -1.02947(10) -0.09783(7) 0.0525(4) Uani 1 1 d . . . . .
Ga4 Ga -0.05553(11) -1.15195(7) -0.44839(5) 0.0329(3) Uani 1 1 d . . . . .
Ga5 Ga -0.76277(17) -0.48174(12) -0.90648(8) 0.0665(6) Uani 1 1 d . . . . .
Ga6 Ga -0.91018(10) -0.35101(7) -0.55594(5) 0.0310(3) Uani 1 1 d . . . . .
Ga7 Ga -0.54581(12) -0.45806(9) -0.70519(7) 0.0442(4) Uani 1 1 d . . . . .
Ga8 Ga -1.09907(13) -0.46062(9) -0.73225(6) 0.0424(4) Uani 1 1 d . . . . .

loop_
_atom_site_aniso_label
_atom_site_aniso_U_11
_atom_site_aniso_U_22
_atom_site_aniso_U_33
_atom_site_aniso_U_23
_atom_site_aniso_U_13
_atom_site_aniso_U_12
C1 0.050(7) 0.074(10) 0.022(6) 0.003(6) 0.002(5) -0.027(7)
C2 0.029(5) 0.042(7) 0.050(7) 0.009(6) -0.013(5) -0.019(5)
C02C 0.036(6) 0.063(9) 0.025(6) 0.009(5) -0.003(4) -0.025(6)
C02E 0.033(5) 0.031(6) 0.032(6) 0.011(5) -0.015(4) -0.001(5)
C02N 0.031(5) 0.047(7) 0.019(5) 0.009(5) -0.009(4) -0.006(5)
C02O 0.025(5) 0.044(7) 0.031(6) 0.022(5) -0.016(4) -0.005(5)
C3 0.052(8) 0.079(12) 0.093(13) 0.019(10) -0.050(9) -0.033(9)
C4 0.084(11) 0.070(11) 0.039(8) 0.018(7) -0.015(8) -0.027(9)
C5 0.051(7) 0.021(6) 0.066(9) 0.004(5) -0.025(6) -0.011(5)
C6 0.099(13) 0.073(12) 0.041(8) -0.015(8) 0.014(8) -0.037(10)
C7 0.050(7) 0.036(7) 0.070(10) 0.003(7) -0.020(7) -0.014(6)
C8 0.064(10) 0.043(9) 0.086(13) 0.015(8) -0.020(9) -0.014(8)
C9 0.031(5) 0.035(6) 0.023(5) -0.001(4) -0.007(4) -0.004(5)
C10 0.042(6) 0.070(9) 0.020(5) 0.010(5) -0.015(5) -0.027(6)
C11 0.031(5) 0.046(7) 0.025(5) 0.008(5) -0.010(4) -0.011(5)
C12 0.037(6) 0.039(7) 0.049(7) 0.000(6) -0.016(5) -0.013(5)
C13 0.040(6) 0.053(8) 0.043(7) 0.000(6) -0.012(5) -0.019(6)
C14 0.048(7) 0.058(8) 0.032(6) 0.019(6) -0.012(5) -0.032(7)
C15 0.037(6) 0.075(10) 0.046(8) 0.012(7) -0.015(6) -0.027(7)
C16 0.027(5) 0.068(10) 0.041(7) -0.002(6) -0.010(5) -0.011(6)
C17 0.039(6) 0.056(8) 0.028(6) 0.000(5) -0.009(5) -0.018(6)
C18 0.044(6) 0.044(7) 0.021(5) 0.005(5) -0.009(4) -0.023(6)
C19 0.021(4) 0.040(6) 0.026(5) 0.001(4) -0.010(4) -0.009(4)
C020 0.029(5) 0.035(6) 0.025(5) 0.015(5) -0.009(4) 0.000(5)
C20 0.028(5) 0.046(7) 0.030(6) -0.001(5) -0.008(4) -0.008(5)
C21 0.040(6) 0.057(8) 0.020(5) 0.012(5) -0.019(4) -0.027(6)
C22 0.042(6) 0.059(8) 0.031(6) 0.015(6) -0.025(5) -0.019(6)
C023 0.026(5) 0.074(10) 0.022(5) 0.015(6) -0.013(4) -0.010(6)
C23 0.039(6) 0.042(7) 0.030(6) 0.014(5) -0.014(5) -0.011(5)
C24 0.030(5) 0.036(6) 0.034(6) 0.001(5) -0.008(4) -0.020(5)
C25 0.036(6) 0.058(8) 0.024(5) 0.004(5) -0.012(4) -0.024(6)
C26 0.044(7) 0.047(8) 0.068(9) -0.009(7) -0.017(6) -0.026(6)
C27 0.072(11) 0.064(11) 0.107(16) 0.017(11) -0.044(11) -0.035(9)
C28 0.044(6) 0.036(6) 0.024(5) 0.010(4) -0.009(4) -0.027(5)
C29 0.030(5) 0.039(6) 0.025(5) 0.018(4) -0.013(4) -0.015(5)
C30 0.034(5) 0.045(7) 0.022(5) 0.011(5) 0.000(4) -0.021(5)
C31 0.038(6) 0.033(6) 0.024(5) 0.007(4) -0.006(4) -0.014(5)
C32 0.034(5) 0.040(7) 0.028(6) 0.005(5) -0.015(4) -0.007(5)
C33 0.039(6) 0.041(7) 0.047(7) 0.026(6) -0.012(5) -0.019(6)
C34 0.041(7) 0.071(10) 0.037(7) 0.013(6) -0.006(5) -0.027(7)
C35 0.037(6) 0.056(8) 0.040(7) 0.027(6) -0.020(5) -0.025(6)
C36 0.042(6) 0.051(8) 0.032(6) 0.015(5) -0.020(5) -0.021(6)
C37 0.028(5) 0.064(8) 0.021(5) 0.008(5) -0.001(4) -0.028(6)
C38 0.070(9) 0.040(7) 0.040(7) 0.007(6) -0.031(7) -0.005(7)
C39 0.105(13) 0.035(8) 0.061(10) -0.007(7) -0.047(9) -0.020(8)
C40 0.071(9) 0.039(7) 0.044(7) 0.004(6) -0.033(7) -0.029(7)
C41 0.053(7) 0.065(9) 0.041(7) 0.024(6) -0.026(6) -0.035(7)
C042 0.045(7) 0.038(7) 0.049(8) 0.001(6) -0.005(6) -0.013(6)
C42 0.054(7) 0.034(6) 0.035(6) 0.005(5) -0.020(5) -0.033(6)
C43 0.042(6) 0.034(6) 0.030(6) 0.003(5) -0.021(5) 0.003(5)
C44 0.058(7) 0.052(8) 0.022(6) 0.013(5) -0.016(5) -0.026(6)
C45 0.047(7) 0.063(9) 0.041(7) 0.020(6) -0.025(6) -0.021(7)
C46 0.067(10) 0.068(12) 0.091(14) 0.043(10) -0.035(10) -0.033(9)
C47 0.065(8) 0.021(5) 0.021(5) 0.005(4) -0.018(5) -0.008(5)
C48 0.080(9) 0.016(5) 0.040(7) -0.001(5) -0.033(7) 0.001(6)
C49 0.088(11) 0.025(7) 0.066(10) 0.011(6) -0.049(9) -0.018(7)
C050 0.017(4) 0.059(8) 0.045(7) 0.018(6) -0.018(5) -0.009(5)
C50 0.16(2) 0.037(10) 0.14(2) 0.017(12) -0.12(2) -0.021(13)
C51 0.22(3) 0.060(13) 0.16(3) 0.047(15) -0.15(3) -0.019(17)
C53 0.22(5) 0.11(3) 0.17(4) -0.05(2) -0.14(4) 0.11(3)
C54 0.17(3) 0.078(16) 0.11(2) -0.044(15) -0.07(2) 0.065(18)
C55 0.117(18) 0.065(13) 0.083(15) -0.013(11) -0.056(14) 0.014(13)
C055 0.048(7) 0.063(10) 0.053(8) 0.034(7) -0.016(6) -0.025(7)
C56 0.073(10) 0.070(12) 0.056(10) -0.027(9) -0.035(8) 0.027(9)
C57 0.067(9) 0.040(8) 0.043(8) -0.011(6) -0.029(7) 0.014(7)
C58 0.086(11) 0.048(9) 0.031(7) -0.034(6) -0.001(7) -0.003(8)
C59 0.050(8) 0.079(11) 0.050(8) 0.023(8) -0.023(6) -0.031(8)
C60 0.044(6) 0.032(6) 0.059(8) 0.014(6) -0.028(6) -0.019(5)
C61 0.089(11) 0.033(7) 0.044(8) 0.006(6) -0.023(7) -0.027(7)
C62 0.095(14) 0.067(12) 0.067(12) 0.009(9) 0.015(10) -0.040(11)
C63 0.075(11) 0.104(15) 0.069(11) 0.041(11) -0.056(10) -0.034(11)
C64 0.065(9) 0.029(7) 0.059(9) 0.001(6) -0.014(7) -0.015(6)
C064 0.057(8) 0.053(9) 0.037(7) 0.014(6) 0.006(6) 0.000(7)
C65 0.062(7) 0.027(6) 0.013(5) -0.002(4) 0.004(5) -0.015(5)
C66 0.034(6) 0.073(11) 0.057(9) 0.005(8) -0.003(6) -0.008(7)
C67 0.061(8) 0.043(8) 0.034(7) -0.002(6) -0.012(6) -0.017(6)
C68 0.048(7) 0.033(6) 0.032(6) 0.003(5) -0.013(5) -0.002(5)
C69 0.047(6) 0.044(7) 0.024(5) 0.016(5) -0.017(5) -0.013(6)
C070 0.051(9) 0.079(14) 0.119(17) 0.043(12) -0.036(10) -0.031(9)
C70 0.052(7) 0.034(7) 0.041(7) 0.000(5) -0.012(6) -0.016(6)
C71 0.079(10) 0.065(10) 0.027(7) 0.003(6) -0.016(6) -0.021(8)
C72 0.127(18) 0.064(12) 0.047(10) -0.018(9) 0.000(10) 0.000(12)
C73 0.18(2) 0.073(13) 0.023(8) 0.003(8) -0.011(10) -0.010(14)
C74 0.20(3) 0.065(13) 0.035(9) -0.004(8) -0.013(12) -0.019(15)
C75 0.133(18) 0.030(8) 0.050(10) 0.008(7) -0.006(10) 0.009(9)
C76 0.087(11) 0.039(8) 0.034(7) 0.005(6) -0.013(7) -0.017(7)
C77 0.082(10) 0.035(7) 0.048(8) 0.006(6) -0.036(7) -0.022(7)
C78 0.112(14) 0.041(8) 0.049(9) 0.009(7) -0.042(9) -0.022(9)
C79 0.114(16) 0.117(18) 0.060(11) 0.028(11) -0.067(11) -0.065(14)
C80 0.118(15) 0.072(12) 0.076(12) 0.024(9) -0.056(11) -0.071(12)
C81 0.093(11) 0.033(7) 0.087(12) 0.019(7) -0.066(10) -0.044(8)
C82 0.063(8) 0.035(7) 0.062(9) 0.025(6) -0.051(7) -0.019(6)
C83 0.096(13) 0.076(13) 0.074(12) 0.021(10) -0.053(11) -0.046(11)
C84 0.129(19) 0.119(19) 0.114(19) 0.058(15) -0.113(18) -0.046(16)
C85 0.18(3) 0.15(3) 0.057(14) 0.031(16) -0.021(17) 0.01(2)
C86 0.032(5) 0.022(5) 0.034(6) 0.011(4) -0.010(4) -0.015(4)
C086 0.065(9) 0.034(7) 0.073(11) 0.017(7) -0.020(8) -0.016(7)
C87 0.026(5) 0.028(6) 0.035(6) 0.016(4) -0.014(4) -0.017(4)
C88 0.033(5) 0.033(6) 0.033(6) 0.008(5) -0.007(4) -0.014(5)
C89 0.040(6) 0.017(5) 0.038(6) 0.008(4) -0.010(5) -0.013(5)
C91 0.032(5) 0.034(6) 0.032(6) 0.009(5) -0.007(4) -0.017(5)
C92 0.043(6) 0.029(6) 0.037(6) 0.012(5) 0.003(5) -0.022(5)
C93 0.045(6) 0.036(7) 0.042(7) -0.003(5) 0.009(5) -0.024(6)
C94 0.044(6) 0.033(6) 0.039(6) 0.009(5) -0.003(5) -0.024(5)
C95 0.033(5) 0.043(7) 0.040(7) 0.009(5) -0.006(5) -0.019(5)
C96 0.024(5) 0.024(5) 0.044(6) 0.006(4) -0.013(4) -0.015(4)
C97 0.027(5) 0.077(10) 0.037(7) -0.004(6) -0.023(5) -0.012(6)
C98 0.037(6) 0.057(9) 0.047(8) -0.007(6) -0.027(6) -0.002(6)
C99 0.035(6) 0.074(10) 0.038(7) 0.003(6) -0.026(5) -0.018(6)
C100 0.028(5) 0.051(7) 0.027(6) 0.004(5) -0.016(4) -0.011(5)
C101 0.025(5) 0.049(7) 0.025(5) 0.013(5) -0.018(4) -0.017(5)
C102 0.031(5) 0.053(8) 0.036(6) 0.013(5) -0.008(5) -0.020(5)
C103 0.039(6) 0.048(8) 0.045(7) -0.005(6) -0.005(5) -0.017(6)
C104 0.087(12) 0.077(13) 0.063(11) 0.020(10) -0.020(10) -0.041(11)
C105 0.33(6) 0.09(2) 0.048(13) 0.012(13) 0.03(2) 0.01(3)
C106 0.035(6) 0.046(8) 0.047(8) -0.002(6) -0.007(5) -0.005(6)
C107 0.047(6) 0.032(6) 0.030(6) -0.005(5) -0.018(5) 0.002(5)
C108 0.046(7) 0.050(8) 0.045(7) -0.015(6) -0.027(6) 0.004(6)
C109 0.054(7) 0.034(7) 0.048(8) -0.008(6) -0.033(6) 0.003(6)
C110 0.061(9) 0.029(7) 0.091(12) -0.028(8) -0.045(9) 0.018(7)
C111 0.093(13) 0.022(7) 0.101(14) -0.023(8) -0.074(12) 0.032(8)
C112 0.085(12) 0.037(8) 0.105(15) 0.024(9) -0.075(12) -0.007(8)
C113 0.078(10) 0.040(8) 0.061(9) 0.010(7) -0.044(8) -0.017(7)
C114 0.057(8) 0.030(6) 0.058(8) 0.011(6) -0.043(7) -0.007(6)
C115 0.035(6) 0.033(6) 0.041(6) 0.005(5) -0.022(5) -0.003(5)
C116 0.032(5) 0.024(5) 0.036(6) 0.003(4) -0.019(5) -0.002(4)
C117 0.036(6) 0.033(6) 0.031(6) 0.022(5) -0.015(5) -0.015(5)
C118 0.035(6) 0.067(9) 0.044(7) 0.011(7) -0.025(5) -0.011(6)
C119 0.045(7) 0.047(8) 0.059(9) 0.015(7) -0.016(6) -0.023(6)
C120 0.20(3) 0.046(10) 0.060(12) 0.020(9) -0.055(15) -0.019(13)
C121 0.086(13) 0.104(17) 0.081(14) 0.038(12) 0.010(11) -0.050(13)
C122 0.066(11) 0.16(2) 0.105(17) 0.066(17) -0.069(12) -0.035(14)
C123 0.049(7) 0.033(7) 0.033(6) 0.005(5) -0.010(5) 0.001(6)
C124 0.042(7) 0.066(10) 0.062(9) 0.012(7) -0.020(6) -0.025(7)
C125 0.069(8) 0.034(7) 0.021(5) 0.005(5) 0.003(5) -0.021(6)
C126 0.056(8) 0.038(7) 0.037(7) 0.002(6) -0.009(6) -0.004(6)
C127 0.037(6) 0.058(9) 0.026(6) 0.010(6) -0.005(5) -0.006(6)
C128 0.035(6) 0.052(8) 0.029(6) 0.007(5) -0.011(5) -0.004(6)
C129 0.034(6) 0.064(9) 0.029(6) 0.011(6) -0.012(5) -0.009(6)
C130 0.045(7) 0.084(12) 0.033(7) 0.013(7) -0.022(6) -0.014(7)
C131 0.083(12) 0.093(14) 0.038(8) 0.012(9) -0.031(8) -0.015(11)
C132 0.17(3) 0.13(2) 0.037(10) 0.017(12) -0.021(12) -0.06(2)
C133 0.16(2) 0.065(12) 0.039(9) -0.011(8) -0.021(11) -0.029(13)
C134 0.091(13) 0.080(13) 0.042(9) -0.004(8) -0.001(8) -0.029(11)
C135 0.061(8) 0.054(9) 0.024(6) -0.004(6) -0.009(6) -0.005(7)
C136 0.039(7) 0.060(10) 0.087(13) 0.025(9) -0.008(8) 0.009(7)
C137 0.057(10) 0.081(14) 0.070(12) 0.010(10) -0.009(9) 0.030(10)
C138 0.056(9) 0.078(13) 0.058(10) -0.022(9) 0.001(8) 0.015(9)
C139 0.060(9) 0.065(11) 0.057(10) -0.020(8) 0.007(8) 0.007(8)
C140 0.060(8) 0.038(8) 0.046(8) 0.000(6) -0.001(7) 0.003(7)
C141 0.029(6) 0.083(12) 0.064(10) 0.025(9) -0.004(6) -0.017(7)
C142 0.040(8) 0.121(19) 0.073(13) 0.047(13) 0.015(8) 0.000(10)
C143 0.062(11) 0.108(19) 0.078(14) 0.029(14) 0.003(10) -0.025(12)
C144 0.20(4) 0.21(4) 0.072(17) 0.03(2) 0.02(2) -0.14(4)
C176 0.045(6) 0.059(8) 0.019(5) 0.003(5) -0.004(5) -0.015(6)
C177 0.030(5) 0.077(10) 0.026(6) 0.000(6) -0.012(4) -0.020(6)
C178 0.071(10) 0.066(11) 0.073(12) -0.001(9) -0.013(9) -0.022(9)
C179 0.069(9) 0.029(7) 0.051(8) 0.016(6) -0.015(7) -0.024(6)
C180 0.036(7) 0.060(10) 0.076(11) 0.011(8) -0.023(7) -0.005(7)
C181 0.063(9) 0.101(14) 0.039(8) 0.010(8) 0.000(7) -0.038(10)
C182 0.053(8) 0.054(9) 0.068(10) -0.001(7) -0.032(7) -0.012(7)
C183 0.077(11) 0.107(16) 0.086(13) 0.016(11) -0.071(11) -0.038(11)
C184 0.022(5) 0.034(6) 0.028(5) 0.005(4) -0.014(4) -0.002(4)
C185 0.025(5) 0.040(6) 0.025(5) 0.007(4) -0.011(4) -0.009(5)
C186 0.028(5) 0.036(6) 0.036(6) 0.003(5) -0.008(4) -0.014(5)
C187 0.042(6) 0.055(8) 0.040(7) 0.010(6) -0.013(5) -0.020(6)
C188 0.038(6) 0.035(6) 0.034(6) 0.006(5) -0.010(5) -0.013(5)
C189 0.042(7) 0.056(9) 0.045(7) 0.024(6) -0.020(6) -0.014(6)
C190 0.037(6) 0.079(11) 0.047(8) 0.011(7) -0.022(6) -0.025(7)
C191 0.030(5) 0.051(8) 0.050(7) 0.001(6) -0.022(5) -0.012(5)
C192 0.036(6) 0.057(8) 0.042(7) -0.008(6) -0.007(5) -0.019(6)
C193 0.027(5) 0.044(7) 0.038(6) -0.001(5) -0.006(5) -0.012(5)
C194 0.025(5) 0.029(5) 0.015(4) 0.004(4) -0.008(4) -0.005(4)
C195 0.028(5) 0.053(7) 0.026(6) 0.012(5) -0.014(4) -0.014(5)
C196 0.031(5) 0.070(9) 0.017(5) 0.004(5) 0.002(4) -0.018(6)
C197 0.047(7) 0.041(7) 0.034(6) 0.007(5) 0.006(5) -0.026(6)
C198 0.035(5) 0.035(6) 0.031(6) 0.000(5) -0.010(4) -0.012(5)
C199 0.030(5) 0.029(6) 0.039(6) 0.005(5) -0.010(5) -0.008(5)
C200 0.025(5) 0.041(7) 0.039(6) -0.012(5) -0.004(4) -0.007(5)
C201 0.037(6) 0.052(9) 0.051(8) -0.003(7) -0.019(6) -0.002(6)
C202 0.050(8) 0.052(10) 0.077(12) -0.007(9) -0.016(8) 0.012(7)
C203 0.034(5) 0.021(5) 0.027(5) 0.004(4) -0.004(4) -0.012(4)
C204 0.029(5) 0.026(5) 0.030(5) 0.006(4) -0.016(4) -0.008(4)
C205 0.033(5) 0.028(5) 0.022(5) 0.015(4) -0.016(4) -0.010(4)
C206 0.031(5) 0.039(6) 0.017(5) 0.013(4) -0.012(4) -0.013(5)
C207 0.029(5) 0.040(6) 0.023(5) 0.008(4) -0.023(4) -0.006(5)
C208 0.045(6) 0.024(6) 0.041(6) 0.012(5) -0.033(5) -0.008(5)
C209 0.045(6) 0.055(8) 0.039(7) 0.017(6) -0.039(6) -0.016(6)
C210 0.053(7) 0.040(7) 0.029(6) 0.020(5) -0.028(5) -0.010(6)
C211 0.040(6) 0.027(6) 0.035(6) 0.017(5) -0.026(5) -0.009(5)
C212 0.030(5) 0.038(6) 0.023(5) 0.008(5) -0.022(4) 0.002(5)
C213 0.032(5) 0.035(6) 0.039(6) 0.009(5) -0.014(5) -0.009(5)
C214 0.043(6) 0.057(8) 0.031(6) 0.015(6) -0.007(5) -0.028(6)
C215 0.036(6) 0.049(8) 0.050(8) -0.005(6) -0.008(5) -0.019(6)
C216 0.050(7) 0.074(10) 0.049(8) 0.015(7) -0.017(6) -0.044(8)
C217 0.035(6) 0.055(8) 0.055(8) 0.011(6) -0.016(6) -0.026(6)
C218 0.034(6) 0.036(6) 0.043(7) 0.008(5) -0.016(5) -0.012(5)
C219 0.035(6) 0.053(8) 0.054(8) -0.006(6) -0.016(6) -0.012(6)
C220 0.093(13) 0.054(10) 0.059(10) -0.023(8) -0.015(9) 0.004(10)
C221 0.126(18) 0.053(11) 0.070(13) 0.001(9) -0.034(12) -0.013(12)
C222 0.033(6) 0.039(7) 0.068(10) 0.005(6) -0.023(6) -0.014(5)
C223 0.042(6) 0.025(6) 0.042(7) -0.003(5) -0.010(5) -0.012(5)
C224 0.033(6) 0.032(6) 0.051(8) -0.017(5) -0.004(5) -0.006(5)
C225 0.037(6) 0.033(6) 0.047(7) -0.003(5) -0.012(5) -0.006(5)
C226 0.051(7) 0.043(8) 0.050(8) -0.007(6) 0.001(6) -0.016(6)
C227 0.063(9) 0.044(8) 0.080(12) 0.017(8) 0.000(8) -0.034(7)
C228 0.066(9) 0.034(7) 0.070(10) 0.026(7) -0.015(8) -0.024(7)
C229 0.049(7) 0.039(8) 0.071(10) 0.012(7) -0.016(7) -0.010(6)
C230 0.042(6) 0.031(6) 0.056(8) 0.006(6) -0.010(6) -0.017(5)
C231 0.038(6) 0.035(7) 0.047(7) 0.013(5) -0.017(5) -0.012(5)
C232 0.028(5) 0.023(6) 0.053(7) 0.003(5) -0.013(5) -0.008(4)
C233 0.036(6) 0.016(5) 0.045(7) 0.008(5) -0.020(5) -0.004(4)
C234 0.053(9) 0.17(3) 0.066(12) 0.002(14) -0.038(9) -0.017(13)
C235 0.036(6) 0.078(12) 0.064(10) 0.016(8) -0.025(6) -0.019(7)
C236 0.071(11) 0.043(9) 0.106(16) 0.017(9) -0.001(11) -0.022(8)
C237 0.074(12) 0.12(2) 0.073(14) 0.029(13) 0.006(11) -0.029(13)
C238 0.059(10) 0.105(18) 0.074(13) 0.000(12) -0.020(9) 0.003(11)
C239 0.056(10) 0.074(13) 0.096(16) 0.014(11) -0.030(10) -0.001(9)
C240 0.047(8) 0.094(14) 0.087(13) 0.047(11) -0.047(9) -0.044(9)
C241 0.12(2) 0.086(16) 0.16(3) 0.048(16) -0.12(2) -0.027(14)
C242 0.081(11) 0.040(8) 0.069(11) 0.023(8) -0.034(9) -0.001(8)
C243 0.086(12) 0.065(11) 0.053(10) 0.009(8) -0.001(9) -0.019(10)
C244 0.099(16) 0.090(17) 0.092(17) 0.014(13) -0.015(13) -0.043(14)
C245 0.092(16) 0.084(17) 0.19(3) 0.020(19) -0.06(2) -0.045(14)
C246 0.081(15) 0.11(2) 0.085(17) 0.020(15) -0.005(12) 0.003(14)
C247 0.083(13) 0.102(17) 0.052(11) 0.015(10) -0.018(10) -0.007(12)
C255 0.15(2) 0.083(16) 0.15(3) 0.029(16) -0.12(2) -0.052(16)
C256 0.076(11) 0.106(16) 0.048(9) 0.019(10) -0.023(8) -0.039(11)
C257 0.092(13) 0.047(9) 0.054(10) 0.007(7) -0.009(9) -0.015(9)
C258 0.070(10) 0.066(11) 0.044(8) -0.004(7) -0.007(7) -0.001(9)
C259 0.054(8) 0.072(12) 0.075(11) -0.031(9) 0.011(8) -0.030(8)
C260 0.065(10) 0.078(12) 0.040(8) 0.014(8) 0.000(7) -0.013(9)
C261 0.080(11) 0.056(10) 0.055(10) 0.014(8) -0.023(8) -0.012(9)
C262 0.14(2) 0.072(16) 0.14(3) -0.027(16) -0.01(2) -0.035(16)
C263 0.137(19) 0.038(9) 0.078(13) -0.022(9) -0.041(13) 0.000(11)
C264 0.13(2) 0.061(12) 0.090(15) -0.005(11) -0.073(15) -0.005(12)
C265 0.12(2) 0.14(3) 0.11(2) -0.02(2) -0.018(19) -0.06(2)
C266 0.15(3) 0.053(13) 0.15(3) 0.000(15) -0.04(2) -0.031(15)
C268 0.14(2) 0.046(11) 0.094(16) -0.031(11) -0.051(16) 0.015(13)
C269 0.088(12) 0.055(10) 0.060(10) 0.008(8) 0.000(9) -0.040(9)
C270 0.081(13) 0.088(15) 0.078(15) 0.002(12) 0.018(11) -0.027(12)
C271 0.13(2) 0.079(15) 0.060(12) 0.019(11) -0.001(13) -0.038(14)
C273 0.079(11) 0.075(12) 0.055(10) 0.022(9) -0.009(8) -0.036(10)
C274 0.059(9) 0.080(12) 0.043(8) 0.009(7) -0.009(7) -0.035(8)
C276 0.039(7) 0.116(15) 0.048(8) 0.029(9) -0.015(6) -0.042(9)
C277 0.049(7) 0.093(13) 0.058(9) 0.028(8) -0.034(7) -0.050(9)
C278 0.050(8) 0.098(14) 0.072(11) 0.037(10) -0.043(8) -0.043(9)
C279 0.049(8) 0.084(13) 0.100(15) 0.002(11) -0.037(9) -0.030(9)
C280 0.058(10) 0.12(2) 0.088(15) -0.017(14) -0.040(10) -0.014(12)
C281 0.089(13) 0.093(15) 0.062(11) 0.032(10) -0.039(10) -0.052(12)
C282 0.059(9) 0.077(12) 0.075(12) 0.006(9) -0.026(8) -0.033(9)
C288 0.082(13) 0.14(2) 0.083(15) 0.030(14) -0.027(12) -0.054(15)
C306 0.025(5) 0.035(6) 0.048(7) 0.006(5) -0.007(5) -0.005(5)
C307 0.028(5) 0.040(7) 0.030(6) 0.017(5) -0.013(4) -0.010(5)
C308 0.047(7) 0.029(6) 0.043(7) -0.017(5) -0.003(5) -0.004(5)
C309 0.036(6) 0.066(9) 0.042(7) 0.023(6) -0.022(5) -0.018(6)
C310 0.033(6) 0.090(12) 0.047(8) 0.015(8) -0.024(6) -0.026(7)
C311 0.040(6) 0.050(8) 0.032(6) 0.013(5) -0.002(5) -0.015(6)
C312 0.033(6) 0.051(8) 0.045(7) 0.019(6) -0.025(5) -0.015(6)
C313 0.045(6) 0.049(7) 0.016(5) 0.016(5) -0.003(4) -0.012(6)
C314 0.026(5) 0.057(8) 0.017(5) 0.023(5) -0.007(4) -0.015(5)
C315 0.031(6) 0.060(9) 0.036(7) 0.019(6) -0.008(5) -0.014(6)
C316 0.031(5) 0.033(6) 0.052(8) 0.012(6) -0.010(5) 0.001(5)
C317 0.051(7) 0.037(7) 0.055(8) -0.011(6) 0.003(6) -0.021(6)
C318 0.054(8) 0.033(7) 0.045(8) 0.002(6) 0.000(6) 0.004(6)
C319 0.033(6) 0.062(9) 0.037(7) 0.011(6) 0.001(5) -0.002(6)
C320 0.067(9) 0.038(7) 0.036(7) 0.008(6) 0.013(6) -0.014(7)
C321 0.047(7) 0.035(7) 0.060(9) 0.009(6) 0.004(6) -0.016(6)
C323 0.136(19) 0.055(11) 0.059(11) 0.017(9) -0.008(11) -0.050(12)
C324 0.112(15) 0.049(9) 0.062(10) -0.008(8) -0.015(10) -0.047(10)
C325 0.112(16) 0.047(10) 0.078(13) 0.025(9) -0.019(12) -0.030(10)
C553 0.25(5) 0.048(15) 0.23(5) 0.00(2) -0.19(5) 0.03(2)
C267 0.16(3) 0.067(15) 0.14(3) -0.040(16) -0.02(2) -0.055(17)
C272 0.102(14) 0.048(9) 0.056(10) 0.010(7) -0.025(9) -0.029(9)
N1 0.022(4) 0.040(5) 0.021(4) 0.011(4) -0.012(3) -0.012(4)
N2 0.036(5) 0.049(6) 0.036(5) 0.003(5) -0.013(4) -0.017(5)
N3 0.042(5) 0.032(5) 0.026(5) 0.014(4) 0.001(4) -0.019(4)
N4 0.055(6) 0.038(6) 0.030(5) 0.008(4) -0.024(5) -0.011(5)
N5 0.067(7) 0.023(5) 0.049(6) 0.006(4) -0.022(5) -0.016(5)
N6 0.049(6) 0.038(6) 0.040(6) 0.012(5) -0.014(5) -0.009(5)
N7 0.030(4) 0.046(6) 0.030(5) 0.006(4) -0.007(4) -0.017(4)
N8 0.034(5) 0.019(4) 0.041(5) 0.009(4) -0.016(4) -0.008(4)
N9 0.035(5) 0.045(7) 0.055(7) 0.019(5) -0.006(5) 0.003(5)
N10 0.040(6) 0.052(7) 0.047(7) 0.002(5) -0.013(5) -0.003(5)
N11 0.029(4) 0.042(6) 0.034(5) 0.017(4) -0.011(4) -0.024(4)
N12 0.034(4) 0.025(5) 0.030(5) 0.012(4) -0.024(4) -0.007(4)
N13 0.030(4) 0.027(4) 0.015(4) -0.004(3) -0.003(3) -0.014(4)
N14 0.036(5) 0.045(6) 0.030(5) 0.010(4) -0.010(4) -0.015(5)
N15 0.034(5) 0.039(6) 0.019(4) 0.003(4) 0.004(4) -0.007(4)
N16 0.024(4) 0.050(6) 0.029(5) 0.008(4) -0.015(4) -0.007(4)
O00L 0.048(5) 0.033(4) 0.033(4) -0.001(3) 0.006(4) -0.014(4)
O00S 0.034(4) 0.033(4) 0.028(4) 0.007(3) -0.002(3) -0.007(3)
O1 0.027(3) 0.033(4) 0.024(4) 0.002(3) -0.005(3) -0.009(3)
O00Z 0.036(4) 0.034(5) 0.054(5) 0.016(4) -0.026(4) -0.007(4)
O01B 0.057(6) 0.045(6) 0.065(7) 0.003(5) -0.029(5) -0.016(5)
O2 0.036(4) 0.026(4) 0.030(4) 0.003(3) -0.009(3) -0.013(3)
O3 0.058(5) 0.029(4) 0.026(4) 0.010(3) -0.017(4) -0.014(4)
O4 0.050(5) 0.042(5) 0.036(5) 0.018(4) -0.026(4) -0.021(4)
O5 0.049(5) 0.038(5) 0.033(4) -0.002(4) -0.026(4) 0.004(4)
O6 0.049(6) 0.077(9) 0.079(9) -0.018(7) -0.004(6) -0.002(6)
O7 0.047(5) 0.046(5) 0.027(4) 0.012(4) -0.020(3) -0.023(4)
O8 0.035(4) 0.028(4) 0.027(4) 0.006(3) -0.010(3) -0.011(3)
O9 0.026(3) 0.035(5) 0.044(5) 0.000(4) -0.013(3) 0.001(3)
O10 0.055(6) 0.052(6) 0.044(6) 0.001(5) -0.007(5) 0.004(5)
O11 0.040(4) 0.025(4) 0.047(5) 0.011(3) -0.030(4) -0.007(3)
O12 0.043(4) 0.025(4) 0.042(5) 0.006(4) 0.004(4) -0.003(4)
O13 0.036(4) 0.037(5) 0.035(4) 0.007(4) -0.009(3) -0.006(4)
O14 0.034(4) 0.026(4) 0.032(4) 0.010(3) -0.013(3) -0.009(3)
O15 0.036(4) 0.037(5) 0.053(5) 0.012(4) -0.022(4) -0.015(4)
O16 0.096(8) 0.057(7) 0.053(6) 0.004(5) -0.047(6) -0.021(6)
O17 0.037(4) 0.030(4) 0.066(6) 0.012(4) -0.025(4) -0.017(4)
O18 0.080(7) 0.024(4) 0.049(5) 0.011(4) -0.042(5) -0.017(4)
O19 0.029(4) 0.036(4) 0.026(4) 0.002(3) -0.003(3) -0.015(3)
O20 0.031(4) 0.024(4) 0.022(4) 0.000(3) 0.000(3) -0.003(3)
Al1 0.0367(16) 0.0393(19) 0.0244(16) 0.0044(14) -0.0106(13) -0.0111(15)
Al2 0.0287(14) 0.0279(16) 0.0247(15) 0.0067(12) -0.0079(12) -0.0097(13)
Al3 0.0300(15) 0.041(2) 0.0293(17) 0.0033(14) -0.0074(13) -0.0117(14)
Al4 0.0337(16) 0.0287(17) 0.0404(19) 0.0119(14) -0.0225(14) -0.0120(14)
Al5 0.0278(15) 0.041(2) 0.0345(18) 0.0058(15) -0.0164(13) -0.0076(14)
Al6 0.0298(15) 0.0285(17) 0.045(2) 0.0108(14) -0.0161(14) -0.0074(14)
Al7 0.0306(15) 0.0398(19) 0.0244(16) 0.0058(14) -0.0082(12) -0.0087(14)
Al8 0.0230(13) 0.0288(16) 0.0266(15) 0.0044(12) -0.0089(11) -0.0065(12)
Ga1 0.0484(9) 0.0495(10) 0.0498(10) 0.0168(8) -0.0172(7) -0.0248(8)
Ga2 0.0464(8) 0.0392(9) 0.0452(9) 0.0096(7) -0.0054(7) -0.0153(7)
Ga3 0.0662(11) 0.0516(11) 0.0450(10) 0.0192(8) -0.0196(8) -0.0265(9)
Ga4 0.0416(7) 0.0272(7) 0.0273(7) 0.0090(5) -0.0082(6) -0.0099(6)
Ga5 0.0676(12) 0.0761(15) 0.0461(11) 0.0285(10) -0.0159(9) -0.0161(11)
Ga6 0.0388(7) 0.0271(7) 0.0270(7) 0.0102(5) -0.0137(5) -0.0090(6)
Ga7 0.0414(8) 0.0487(10) 0.0419(9) 0.0157(7) -0.0157(7) -0.0137(7)
Ga8 0.0511(9) 0.0425(9) 0.0381(8) 0.0132(7) -0.0217(7) -0.0162(7)

loop_
_atom_type_symbol
_atom_type_description
_atom_type_scat_dispersion_real
_atom_type_scat_dispersion_imag
_atom_type_scat_source
C C 0.0181 0.0091 'International Tables Vol C Tables 4.2.6.8 and 6.1.1.4'
H H 0.0000 0.0000 'International Tables Vol C Tables 4.2.6.8 and 6.1.1.4'
Al Al 0.2130 0.2455 'International Tables Vol C Tables 4.2.6.8 and 6.1.1.4'
Ga Ga -1.2846 0.7763 'International Tables Vol C Tables 4.2.6.8 and 6.1.1.4'
N N 0.0311 0.0180 'International Tables Vol C Tables 4.2.6.8 and 6.1.1.4'
O O 0.0492 0.0322 'International Tables Vol C Tables 4.2.6.8 and 6.1.1.4'

loop_
_geom_angle_atom_site_label_1
_geom_angle_atom_site_label_2
_geom_angle_atom_site_label_3
_geom_angle
_geom_angle_site_symmetry_1
_geom_angle_site_symmetry_3
_geom_angle_publ_flag
H1A C1 H1B 109.5 . . ?
H1A C1 H1C 109.5 . . ?
H1B C1 H1C 109.5 . . ?
Al1 C1 H1A 109.5 . . ?
Al1 C1 H1B 109.5 . . ?
Al1 C1 H1C 109.5 . . ?
H2A C2 H2B 109.5 . . ?
H2A C2 H2C 109.5 . . ?
H2B C2 H2C 109.5 . . ?
Al2 C2 H2A 109.5 . . ?
Al2 C2 H2B 109.5 . . ?
Al2 C2 H2C 109.5 . . ?
C309 C02C C314 120.6(12) . . ?
N16 C02C C309 117.7(13) . . ?
N16 C02C C314 121.8(12) . . ?
O00S C02E C306 112.3(10) . . ?
O00Z C02E C306 122.5(10) . . ?
O00Z C02E O00S 125.0(12) . . ?
C023 C02N H02N 119.6 . . ?
C023 C02N C307 120.7(12) . . ?
C307 C02N H02N 119.6 . . ?
C020 C02O H02O 107.4 . . ?
C020 C02O C307 118.9(10) . . ?
C307 C02O H02O 107.4 . . ?
O20 C02O H02O 107.4 . . ?
O20 C02O C020 106.2(10) . . ?
O20 C02O C307 109.0(8) . . ?
H3A C3 H3B 109.5 . . ?
H3A C3 H3C 109.5 . . ?
H3B C3 H3C 109.5 . . ?
Ga1 C3 H3A 109.5 . . ?
Ga1 C3 H3B 109.5 . . ?
Ga1 C3 H3C 109.5 . . ?
H4A C4 H4B 109.5 . . ?
H4A C4 H4C 109.5 . . ?
H4B C4 H4C 109.5 . . ?
Ga1 C4 H4A 109.5 . . ?
Ga1 C4 H4B 109.5 . . ?
Ga1 C4 H4C 109.5 . . ?
H5A C5 H5B 109.5 . . ?
H5A C5 H5C 109.5 . . ?
H5B C5 H5C 109.5 . . ?
Ga1 C5 H5A 109.5 . . ?
Ga1 C5 H5B 109.5 . . ?
Ga1 C5 H5C 109.5 . . ?
H6A C6 H6B 109.5 . . ?
H6A C6 H6C 109.5 . . ?
H6B C6 H6C 109.5 . . ?
Ga2 C6 H6A 109.5 . . ?
Ga2 C6 H6B 109.5 . . ?
Ga2 C6 H6C 109.5 . . ?
H7A C7 H7B 109.5 . . ?
H7A C7 H7C 109.5 . . ?
H7B C7 H7C 109.5 . . ?
Ga2 C7 H7A 109.5 . . ?
Ga2 C7 H7B 109.5 . . ?
Ga2 C7 H7C 109.5 . . ?
H8A C8 H8B 109.5 . . ?
H8A C8 H8C 109.5 . . ?
H8B C8 H8C 109.5 . . ?
Ga2 C8 H8A 109.5 . . ?
Ga2 C8 H8B 109.5 . . ?
Ga2 C8 H8C 109.5 . . ?
C10 C9 H9 107.6 . . ?
C10 C9 C19 117.0(10) . . ?
C19 C9 H9 107.6 . . ?
O1 C9 H9 107.6 . . ?
O1 C9 C10 109.8(9) . . ?
O1 C9 C19 106.9(9) . . ?
C11 C10 C9 121.5(11) . . ?
C11 C10 C18 115.7(13) . . ?
C18 C10 C9 122.8(12) . . ?
C10 C11 H11 119.5 . . ?
C10 C11 C12 120.9(12) . . ?
C12 C11 H11 119.5 . . ?
C11 C12 H12 117.8 . . ?
N2 C12 C11 124.3(12) . . ?
N2 C12 H12 117.8 . . ?
C14 C13 C18 118.6(12) . . ?
N2 C13 C14 119.4(14) . . ?
N2 C13 C18 122.0(12) . . ?
C13 C14 H14 119.0 . . ?
C15 C14 C13 122.0(14) . . ?
C15 C14 H14 119.0 . . ?
C14 C15 H15 120.5 . . ?
C14 C15 C16 119.1(12) . . ?
C16 C15 H15 120.5 . . ?
C15 C16 H16 119.5 . . ?
C17 C16 C15 121.0(13) . . ?
C17 C16 H16 119.5 . . ?
C16 C17 H17 118.5 . . ?
C16 C17 C18 123.0(14) . . ?
C18 C17 H17 118.5 . . ?
C10 C18 C13 119.9(12) . . ?
C17 C18 C10 123.7(12) . . ?
C17 C18 C13 116.3(11) . . ?
C9 C19 H19 105.6 . . ?
C20 C19 C9 118.1(10) . . ?
C20 C19 H19 105.6 . . ?
N1 C19 C9 109.9(8) . . ?
N1 C19 H19 105.6 . . ?
N1 C19 C20 110.9(9) . . ?
C02O C020 H020 105.6 . . ?
C02O C020 C315 117.9(11) . . ?
C315 C020 H020 105.6 . . ?
N15 C020 C02O 111.1(8) . . ?
N15 C020 H020 105.6 . . ?
N15 C020 C315 110.1(9) . . ?
C19 C20 H20A 109.8 . . ?
C19 C20 H20B 109.8 . . ?
C19 C20 C21 109.3(9) . . ?
H20A C20 H20B 108.3 . . ?
C21 C20 H20A 109.8 . . ?
C21 C20 H20B 109.8 . . ?
C20 C21 H21 110.8 . . ?
C22 C21 C20 106.8(11) . . ?
C22 C21 H21 110.8 . . ?
C25 C21 C20 109.1(9) . . ?
C25 C21 H21 110.8 . . ?
C25 C21 C22 108.4(10) . . ?
C21 C22 H22A 109.8 . . ?
C21 C22 H22B 109.8 . . ?
C21 C22 C23 109.4(9) . . ?
H22A C22 H22B 108.2 . . ?
C23 C22 H22A 109.8 . . ?
C23 C22 H22B 109.8 . . ?
C02N C023 H023 117.9 . . ?
N16 C023 C02N 124.2(11) . . ?
N16 C023 H023 117.9 . . ?
C22 C23 H23A 109.7 . . ?
C22 C23 H23B 109.7 . . ?
H23A C23 H23B 108.2 . . ?
N1 C23 C22 110.0(10) . . ?
N1 C23 H23A 109.7 . . ?
N1 C23 H23B 109.7 . . ?
H24A C24 H24B 108.1 . . ?
C25 C24 H24A 109.5 . . ?
C25 C24 H24B 109.5 . . ?
N1 C24 H24A 109.5 . . ?
N1 C24 H24B 109.5 . . ?
N1 C24 C25 110.7(9) . . ?
C21 C25 C24 108.4(10) . . ?
C21 C25 H25 108.1 . . ?
C21 C25 C26 112.3(10) . . ?
C24 C25 H25 108.1 . . ?
C26 C25 C24 111.7(10) . . ?
C26 C25 H25 108.1 . . ?
C25 C26 H26 115.0 . . ?
C27 C26 C25 129.9(13) . . ?
C27 C26 H26 115.0 . . ?
C26 C27 H27A 120.0 . . ?
C26 C27 H27B 120.0 . . ?
H27A C27 H27B 120.0 . . ?
C29 C28 H28 107.5 . . ?
C29 C28 C42 119.1(10) . . ?
C42 C28 H28 107.5 . . ?
O2 C28 H28 107.5 . . ?
O2 C28 C29 108.5(9) . . ?
O2 C28 C42 106.3(10) . . ?
C30 C29 C28 120.9(10) . . ?
C30 C29 C37 116.2(11) . . ?
C37 C29 C28 122.8(10) . . ?
C29 C30 H30 119.4 . . ?
C29 C30 C31 121.2(10) . . ?
C31 C30 H30 119.4 . . ?
C30 C31 H31 117.6 . . ?
N3 C31 C30 124.9(11) . . ?
N3 C31 H31 117.6 . . ?
C33 C32 C37 120.7(11) . . ?
N3 C32 C33 117.3(11) . . ?
N3 C32 C37 122.0(10) . . ?
C32 C33 H33 120.4 . . ?
C32 C33 C34 119.2(13) . . ?
C34 C33 H33 120.4 . . ?
C33 C34 H34 120.3 . . ?
C35 C34 C33 119.5(12) . . ?
C35 C34 H34 120.3 . . ?
C34 C35 H35 119.4 . . ?
C36 C35 C34 121.2(12) . . ?
C36 C35 H35 119.4 . . ?
C35 C36 H36 119.4 . . ?
C35 C36 C37 121.3(13) . . ?
C37 C36 H36 119.4 . . ?
C32 C37 C29 118.8(10) . . ?
C36 C37 C29 123.2(12) . . ?
C36 C37 C32 117.9(11) . . ?
H38A C38 H38B 107.8 . . ?
C39 C38 H38A 109.1 . . ?
C39 C38 H38B 109.1 . . ?
C39 C38 N4 112.6(12) . . ?
N4 C38 H38A 109.1 . . ?
N4 C38 H38B 109.1 . . ?
C38 C39 H39A 110.2 . . ?
C38 C39 H39B 110.2 . . ?
C38 C39 C40 107.5(11) . . ?
H39A C39 H39B 108.5 . . ?
C40 C39 H39A 110.2 . . ?
C40 C39 H39B 110.2 . . ?
C39 C40 H40 110.2 . . ?
C39 C40 C41 109.6(12) . . ?
C41 C40 H40 110.2 . . ?
C44 C40 C39 107.9(13) . . ?
C44 C40 H40 110.2 . . ?
C44 C40 C41 108.6(11) . . ?
C40 C41 H41A 110.3 . . ?
C40 C41 H41B 110.3 . . ?
H41A C41 H41B 108.6 . . ?
C42 C41 C40 106.9(12) . . ?
C42 C41 H41A 110.3 . . ?
C42 C41 H41B 110.3 . . ?
C306 C042 C308 120.7(12) . . ?
C317 C042 C306 117.6(14) . . ?
C317 C042 C308 121.3(14) . . ?
C28 C42 C41 116.9(12) . . ?
C28 C42 H42 105.9 . . ?
C41 C42 H42 105.9 . . ?
N4 C42 C28 110.6(9) . . ?
N4 C42 C41 110.7(10) . . ?
N4 C42 H42 105.9 . . ?
H43A C43 H43B 108.1 . . ?
C44 C43 H43A 109.5 . . ?
C44 C43 H43B 109.5 . . ?
N4 C43 H43A 109.5 . . ?
N4 C43 H43B 109.5 . . ?
N4 C43 C44 110.6(11) . . ?
C40 C44 C43 107.1(10) . . ?
C40 C44 H44 106.6 . . ?
C43 C44 H44 106.6 . . ?
C45 C44 C40 114.4(12) . . ?
C45 C44 C43 115.1(12) . . ?
C45 C44 H44 106.6 . . ?
C44 C45 H45 115.7 . . ?
C46 C45 C44 128.6(14) . . ?
C46 C45 H45 115.7 . . ?
C45 C46 H46A 120.0 . . ?
C45 C46 H46B 120.0 . . ?
H46A C46 H46B 120.0 . . ?
O3 C47 C48 108.7(11) . . ?
O4 C47 C48 127.1(12) . . ?
O4 C47 O3 124.2(11) . . ?
C49 C48 C47 117.2(15) . . ?
C49 C48 C57 116.5(14) . . ?
C57 C48 C47 126.2(12) . . ?
C48 C49 H49 119.3 . . ?
C48 C49 C50 121(2) . . ?
C50 C49 H49 119.3 . . ?
C312 C050 H050 120.1 . . ?
C312 C050 C314 119.8(13) . . ?
C314 C050 H050 120.1 . . ?
C49 C50 C51 119(3) . . ?
C55 C50 C49 120(2) . . ?
C55 C50 C51 121(3) . . ?
C50 C51 H51 123.9 . . ?
C50 C51 C553 112(4) . . ?
C553 C51 H51 123.9 . . ?
C54 C53 H53 122.6 . . ?
C553 C53 H53 122.6 . . ?
C553 C53 C54 115(3) . . ?
C53 C54 H54 117.0 . . ?
C53 C54 C55 126(4) . . ?
C55 C54 H54 117.0 . . ?
C50 C55 C54 117(3) . . ?
C56 C55 C50 117(2) . . ?
C56 C55 C54 125(3) . . ?
C070 C055 H055 115.2 . . ?
C070 C055 C311 129.5(14) . . ?
C311 C055 H055 115.2 . . ?
C55 C56 H56 117.6 . . ?
C55 C56 C57 125(2) . . ?
C57 C56 H56 117.6 . . ?
C48 C57 C58 117.3(12) . . ?
C56 C57 C48 119.8(17) . . ?
C56 C57 C58 122.9(18) . . ?
O5 C58 C57 117.5(16) . . ?
O5 C58 O6 123.0(16) . . ?
O6 C58 C57 119.5(16) . . ?
H59A C59 H59B 109.5 . . ?
H59A C59 H59C 109.5 . . ?
H59B C59 H59C 109.5 . . ?
Al3 C59 H59A 109.5 . . ?
Al3 C59 H59B 109.5 . . ?
Al3 C59 H59C 109.5 . . ?
H60A C60 H60B 109.5 . . ?
H60A C60 H60C 109.5 . . ?
H60B C60 H60C 109.5 . . ?
Al4 C60 H60A 109.5 . . ?
Al4 C60 H60B 109.5 . . ?
Al4 C60 H60C 109.5 . . ?
H61A C61 H61B 109.5 . . ?
H61A C61 H61C 109.5 . . ?
H61B C61 H61C 109.5 . . ?
Ga3 C61 H61A 109.5 . . ?
Ga3 C61 H61B 109.5 . . ?
Ga3 C61 H61C 109.5 . . ?
H62A C62 H62B 109.5 . . ?
H62A C62 H62C 109.5 . . ?
H62B C62 H62C 109.5 . . ?
Ga3 C62 H62A 109.5 . . ?
Ga3 C62 H62B 109.5 . . ?
Ga3 C62 H62C 109.5 . . ?
H63A C63 H63B 109.5 . . ?
H63A C63 H63C 109.5 . . ?
H63B C63 H63C 109.5 . . ?
Ga3 C63 H63A 109.5 . . ?
Ga3 C63 H63B 109.5 . . ?
Ga3 C63 H63C 109.5 . . ?
H64A C64 H64B 109.5 . . ?
H64A C64 H64C 109.5 . . ?
H64B C64 H64C 109.5 . . ?
Ga4 C64 H64A 109.5 . . ?
Ga4 C64 H64B 109.5 . . ?
Ga4 C64 H64C 109.5 . . ?
H06A C064 H06B 108.5 . . ?
C318 C064 H06A 110.2 . . ?
C318 C064 H06B 110.2 . . ?
C319 C064 H06A 110.2 . . ?
C319 C064 H06B 110.2 . . ?
C319 C064 C318 107.7(12) . . ?
H65A C65 H65B 109.5 . . ?
H65A C65 H65C 109.5 . . ?
H65B C65 H65C 109.5 . . ?
Ga4 C65 H65A 109.5 . . ?
Ga4 C65 H65B 109.5 . . ?
Ga4 C65 H65C 109.5 . . ?
H66A C66 H66B 109.5 . . ?
H66A C66 H66C 109.5 . . ?
H66B C66 H66C 109.5 . . ?
Ga4 C66 H66A 109.5 . . ?
Ga4 C66 H66B 109.5 . . ?
Ga4 C66 H66C 109.5 . . ?
C68 C67 C77 117.6(12) . . ?
O7 C67 C68 107.5(11) . . ?
O7 C67 C77 106.8(11) . . ?
C69 C68 C67 121.4(11) . . ?
C69 C68 C76 116.9(12) . . ?
C76 C68 C67 121.6(12) . . ?
C68 C69 H69 119.3 . . ?
C68 C69 C70 121.4(12) . . ?
C70 C69 H69 119.3 . . ?
C055 C070 H07A 120.0 . . ?
C055 C070 H07B 120.0 . . ?
H07A C070 H07B 120.0 . . ?
C69 C70 H70 118.5 . . ?
N6 C70 C69 123.0(12) . . ?
N6 C70 H70 118.5 . . ?
C76 C71 C72 121.0(16) . . ?
N6 C71 C72 117.3(15) . . ?
N6 C71 C76 121.7(13) . . ?
C71 C72 H72 122.1 . . ?
C71 C72 C73 115.7(19) . . ?
C73 C72 H72 122.1 . . ?
C72 C73 H73 119.1 . . ?
C74 C73 C72 121.7(18) . . ?
C74 C73 H73 119.1 . . ?
C73 C74 H74 118.2 . . ?
C73 C74 C75 124(2) . . ?
C75 C74 H74 118.2 . . ?
C74 C75 H75 121.0 . . ?
C74 C75 C76 118.1(16) . . ?
C76 C75 H75 121.0 . . ?
C71 C76 C68 118.4(13) . . ?
C75 C76 C68 122.3(14) . . ?
C75 C76 C71 119.3(14) . . ?
C67 C77 H77 105.7 . . ?
C78 C77 C67 117.3(13) . . ?
C78 C77 H77 105.7 . . ?
N5 C77 C67 110.5(11) . . ?
N5 C77 H77 105.7 . . ?
N5 C77 C78 111.0(13) . . ?
C77 C78 H78A 110.2 . . ?
C77 C78 H78B 110.2 . . ?
C77 C78 C79 107.3(15) . . ?
H78A C78 H78B 108.5 . . ?
C79 C78 H78A 110.2 . . ?
C79 C78 H78B 110.2 . . ?
C78 C79 H79 110.9 . . ?
C80 C79 C78 108.9(14) . . ?
C80 C79 H79 110.9 . . ?
C83 C79 C78 108.7(16) . . ?
C83 C79 H79 110.9 . . ?
C83 C79 C80 106.3(19) . . ?
C79 C80 H80A 109.9 . . ?
C79 C80 H80B 109.9 . . ?
H80A C80 H80B 108.3 . . ?
C81 C80 C79 109.1(14) . . ?
C81 C80 H80A 109.9 . . ?
C81 C80 H80B 109.9 . . ?
C80 C81 H81A 109.6 . . ?
C80 C81 H81B 109.6 . . ?
C80 C81 N5 110.2(13) . . ?
H81A C81 H81B 108.1 . . ?
N5 C81 H81A 109.6 . . ?
N5 C81 H81B 109.6 . . ?
H82A C82 H82B 108.1 . . ?
C83 C82 H82A 109.5 . . ?
C83 C82 H82B 109.5 . . ?
N5 C82 H82A 109.5 . . ?
N5 C82 H82B 109.5 . . ?
N5 C82 C83 110.6(13) . . ?
C79 C83 C82 108.4(14) . . ?
C79 C83 H83 108.9 . . ?
C79 C83 C84 114(2) . . ?
C82 C83 H83 108.9 . . ?
C82 C83 C84 107.8(15) . . ?
C84 C83 H83 108.9 . . ?
C83 C84 H84 120.6 . . ?
C85 C84 C83 119(3) . . ?
C85 C84 H84 120.6 . . ?
C84 C85 H85A 120.0 . . ?
C84 C85 H85B 120.0 . . ?
H85A C85 H85B 120.0 . . ?
C87 C86 H86 108.3 . . ?
C87 C86 C101 116.8(9) . . ?
C101 C86 H86 108.3 . . ?
O8 C86 H86 108.3 . . ?
O8 C86 C87 109.8(9) . . ?
O8 C86 C101 104.9(9) . . ?
C321 C086 H086 119.8 . . ?
C325 C086 H086 119.8 . . ?
C325 C086 C321 120.4(18) . . ?
C88 C87 C86 121.2(10) . . ?
C88 C87 C96 117.4(10) . . ?
C96 C87 C86 121.4(9) . . ?
C87 C88 H88 120.0 . . ?
C89 C88 C87 119.9(11) . . ?
C89 C88 H88 120.0 . . ?
C88 C89 H89 117.8 . . ?
N8 C89 C88 124.5(11) . . ?
N8 C89 H89 117.8 . . ?
C92 C91 C96 121.1(11) . . ?
N8 C91 C92 117.6(11) . . ?
N8 C91 C96 121.3(11) . . ?
C91 C92 H92 120.3 . . ?
C93 C92 C91 119.4(12) . . ?
C93 C92 H92 120.3 . . ?
C92 C93 H93 119.6 . . ?
C92 C93 C94 120.9(12) . . ?
C94 C93 H93 119.6 . . ?
C93 C94 H94 119.6 . . ?
C95 C94 C93 120.8(12) . . ?
C95 C94 H94 119.6 . . ?
C94 C95 H95 119.7 . . ?
C94 C95 C96 120.5(12) . . ?
C96 C95 H95 119.7 . . ?
C87 C96 C91 118.8(10) . . ?
C87 C96 C95 123.8(11) . . ?
C91 C96 C95 117.3(11) . . ?
H97A C97 H97B 108.3 . . ?
C98 C97 H97A 109.8 . . ?
C98 C97 H97B 109.8 . . ?
N7 C97 H97A 109.8 . . ?
N7 C97 H97B 109.8 . . ?
N7 C97 C98 109.3(10) . . ?
C97 C98 H98A 109.8 . . ?
C97 C98 H98B 109.8 . . ?
H98A C98 H98B 108.2 . . ?
C99 C98 C97 109.4(10) . . ?
C99 C98 H98A 109.8 . . ?
C99 C98 H98B 109.8 . . ?
C98 C99 H99 109.7 . . ?
C98 C99 C103 109.6(12) . . ?
C100 C99 C98 108.2(12) . . ?
C100 C99 H99 109.7 . . ?
C100 C99 C103 109.9(10) . . ?
C103 C99 H99 109.7 . . ?
C99 C100 H10A 110.1 . . ?
C99 C100 H10B 110.1 . . ?
C99 C100 C101 107.9(10) . . ?
H10A C100 H10B 108.4 . . ?
C101 C100 H10A 110.1 . . ?
C101 C100 H10B 110.1 . . ?
C86 C101 H101 105.1 . . ?
C100 C101 C86 118.4(10) . . ?
C100 C101 H101 105.1 . . ?
N7 C101 C86 112.1(8) . . ?
N7 C101 C100 109.9(9) . . ?
N7 C101 H101 105.1 . . ?
H10C C102 H10D 107.9 . . ?
C103 C102 H10C 109.2 . . ?
C103 C102 H10D 109.2 . . ?
N7 C102 H10C 109.2 . . ?
N7 C102 H10D 109.2 . . ?
N7 C102 C103 112.2(10) . . ?
C99 C103 C102 105.9(11) . . ?
C104 C103 C99 113.2(13) . . ?
C104 C103 C102 113.3(13) . . ?
C103 C104 H104 110.1 . . ?
C105 C104 C103 140(2) . . ?
C105 C104 H104 110.1 . . ?
C104 C105 H10E 120.0 . . ?
C104 C105 H10F 120.0 . . ?
H10E C105 H10F 120.0 . . ?
O9 C106 C107 112.9(11) . . ?
O10 C106 C107 122.6(13) . . ?
O10 C106 O9 124.5(14) . . ?
C108 C107 C106 120.7(13) . . ?
C108 C107 C116 119.8(13) . . ?
C116 C107 C106 119.1(10) . . ?
C107 C108 H108 118.7 . . ?
C107 C108 C109 122.6(14) . . ?
C109 C108 H108 118.7 . . ?
C108 C109 C110 125.2(16) . . ?
C108 C109 C114 117.7(12) . . ?
C114 C109 C110 117.1(15) . . ?
C109 C110 H110 117.0 . . ?
C111 C110 C109 126.0(19) . . ?
C111 C110 H110 117.0 . . ?
C110 C111 H111 121.5 . . ?
C110 C111 C112 117.1(13) . . ?
C112 C111 H111 121.5 . . ?
C111 C112 H112 118.6 . . ?
C113 C112 C111 122.9(17) . . ?
C113 C112 H112 118.6 . . ?
C112 C113 H113 120.5 . . ?
C112 C113 C114 118.9(18) . . ?
C114 C113 H113 120.5 . . ?
C109 C114 C113 118.0(13) . . ?
C109 C114 C115 120.3(13) . . ?
C115 C114 C113 121.7(15) . . ?
C114 C115 H115 119.9 . . ?
C116 C115 C114 120.3(13) . . ?
C116 C115 H115 119.9 . . ?
C107 C116 C117 122.4(10) . . ?
C115 C116 C107 119.3(11) . . ?
C115 C116 C117 118.3(11) . . ?
O11 C117 C116 113.3(11) . . ?
O12 C117 C116 122.0(10) . . ?
O12 C117 O11 124.6(11) . . ?
H11A C118 H11B 109.5 . . ?
H11A C118 H11C 109.5 . . ?
H11B C118 H11C 109.5 . . ?
Al5 C118 H11A 109.5 . . ?
Al5 C118 H11B 109.5 . . ?
Al5 C118 H11C 109.5 . . ?
H11D C119 H11E 109.5 . . ?
H11D C119 H11F 109.5 . . ?
H11E C119 H11F 109.5 . . ?
Al6 C119 H11D 109.5 . . ?
Al6 C119 H11E 109.5 . . ?
Al6 C119 H11F 109.5 . . ?
H12A C120 H12B 109.5 . . ?
H12A C120 H12C 109.5 . . ?
H12B C120 H12C 109.5 . . ?
Ga5 C120 H12A 109.5 . . ?
Ga5 C120 H12B 109.5 . . ?
Ga5 C120 H12C 109.5 . . ?
H12D C121 H12E 109.5 . . ?
H12D C121 H12F 109.5 . . ?
H12E C121 H12F 109.5 . . ?
Ga5 C121 H12D 109.5 . . ?
Ga5 C121 H12E 109.5 . . ?
Ga5 C121 H12F 109.5 . . ?
H12G C122 H12H 109.5 . . ?
H12G C122 H12I 109.5 . . ?
H12H C122 H12I 109.5 . . ?
Ga5 C122 H12G 109.5 . . ?
Ga5 C122 H12H 109.5 . . ?
Ga5 C122 H12I 109.5 . . ?
H12J C123 H12K 109.5 . . ?
H12J C123 H12L 109.5 . . ?
H12K C123 H12L 109.5 . . ?
Ga6 C123 H12J 109.5 . . ?
Ga6 C123 H12K 109.5 . . ?
Ga6 C123 H12L 109.5 . . ?
H12M C124 H12N 109.5 . . ?
H12M C124 H12O 109.5 . . ?
H12N C124 H12O 109.5 . . ?
Ga6 C124 H12M 109.5 . . ?
Ga6 C124 H12N 109.5 . . ?
Ga6 C124 H12O 109.5 . . ?
H12P C125 H12Q 109.5 . . ?
H12P C125 H12R 109.5 . . ?
H12Q C125 H12R 109.5 . . ?
Ga6 C125 H12P 109.5 . . ?
Ga6 C125 H12Q 109.5 . . ?
Ga6 C125 H12R 109.5 . . ?
C127 C126 H126 108.7 . . ?
C127 C126 C140 117.1(12) . . ?
C140 C126 H126 108.7 . . ?
O13 C126 H126 108.7 . . ?
O13 C126 C127 109.2(11) . . ?
O13 C126 C140 104.2(11) . . ?
C128 C127 C126 121.2(12) . . ?
C128 C127 C135 117.7(12) . . ?
C135 C127 C126 120.8(14) . . ?
C127 C128 H128 119.2 . . ?
C127 C128 C129 121.5(12) . . ?
C129 C128 H128 119.2 . . ?
C128 C129 H129 118.8 . . ?
N10 C129 C128 122.5(14) . . ?
N10 C129 H129 118.7 . . ?
C135 C130 C131 119.7(17) . . ?
N10 C130 C131 114.0(15) . . ?
N10 C130 C135 126.2(13) . . ?
C130 C131 H131 121.6 . . ?
C132 C131 C130 116.7(18) . . ?
C132 C131 H131 121.6 . . ?
C131 C132 H132 117.9 . . ?
C133 C132 C131 124.3(19) . . ?
C133 C132 H132 117.9 . . ?
C132 C133 H133 120.5 . . ?
C132 C133 C134 119(2) . . ?
C134 C133 H133 120.5 . . ?
C133 C134 H134 120.5 . . ?
C133 C134 C135 119.1(18) . . ?
C135 C134 H134 120.5 . . ?
C127 C135 C134 122.2(15) . . ?
C130 C135 C127 116.6(14) . . ?
C130 C135 C134 121.1(14) . . ?
H13A C136 H13B 108.2 . . ?
C137 C136 H13A 109.8 . . ?
C137 C136 H13B 109.8 . . ?
N9 C136 H13A 109.8 . . ?
N9 C136 H13B 109.8 . . ?
N9 C136 C137 109.5(15) . . ?
C136 C137 H13C 110.0 . . ?
C136 C137 H13D 110.0 . . ?
C136 C137 C138 108.2(13) . . ?
H13C C137 H13D 108.4 . . ?
C138 C137 H13C 110.0 . . ?
C138 C137 H13D 110.0 . . ?
C137 C138 H138 110.4 . . ?
C137 C138 C139 107.4(18) . . ?
C139 C138 H138 110.4 . . ?
C142 C138 C137 108.7(18) . . ?
C142 C138 H138 110.4 . . ?
C142 C138 C139 109.5(14) . . ?
C138 C139 H13E 110.0 . . ?
C138 C139 H13F 110.0 . . ?
H13E C139 H13F 108.4 . . ?
C140 C139 C138 108.6(15) . . ?
C140 C139 H13E 110.0 . . ?
C140 C139 H13F 110.0 . . ?
C126 C140 H140 105.6 . . ?
C139 C140 C126 118.2(14) . . ?
C139 C140 H140 105.6 . . ?
C139 C140 N9 109.8(14) . . ?
N9 C140 C126 111.1(11) . . ?
N9 C140 H140 105.6 . . ?
H14A C141 H14B 107.9 . . ?
C142 C141 H14A 109.2 . . ?
C142 C141 H14B 109.2 . . ?
N9 C141 H14A 109.2 . . ?
N9 C141 H14B 109.2 . . ?
N9 C141 C142 111.9(17) . . ?
C138 C142 C141 107.7(17) . . ?
C138 C142 H142 107.2 . . ?
C141 C142 H142 107.2 . . ?
C143 C142 C138 112(2) . . ?
C143 C142 C141 115.1(17) . . ?
C143 C142 H142 107.2 . . ?
C142 C143 H143 115.6 . . ?
C144 C143 C142 129(2) . . ?
C144 C143 H143 115.6 . . ?
C143 C144 H14C 120.0 . . ?
C143 C144 H14D 120.0 . . ?
H14C C144 H14D 120.0 . . ?
H17A C176 H17B 109.5 . . ?
H17A C176 H17C 109.5 . . ?
H17B C176 H17C 109.5 . . ?
Al7 C176 H17A 109.5 . . ?
Al7 C176 H17B 109.5 . . ?
Al7 C176 H17C 109.5 . . ?
H17D C177 H17E 109.5 . . ?
H17D C177 H17F 109.5 . . ?
H17E C177 H17F 109.5 . . ?
Al8 C177 H17D 109.5 . . ?
Al8 C177 H17E 109.5 . . ?
Al8 C177 H17F 109.5 . . ?
H17G C178 H17H 109.5 . . ?
H17G C178 H17I 109.5 . . ?
H17H C178 H17I 109.5 . . ?
Ga7 C178 H17G 109.5 . . ?
Ga7 C178 H17H 109.5 . . ?
Ga7 C178 H17I 109.5 . . ?
H17J C179 H17K 109.5 . . ?
H17J C179 H17L 109.5 . . ?
H17K C179 H17L 109.5 . . ?
Ga7 C179 H17J 109.5 . . ?
Ga7 C179 H17K 109.5 . . ?
Ga7 C179 H17L 109.5 . . ?
H18A C180 H18B 109.5 . . ?
H18A C180 H18C 109.5 . . ?
H18B C180 H18C 109.5 . . ?
Ga7 C180 H18A 109.5 . . ?
Ga7 C180 H18B 109.5 . . ?
Ga7 C180 H18C 109.5 . . ?
H18D C181 H18E 109.5 . . ?
H18D C181 H18F 109.5 . . ?
H18E C181 H18F 109.5 . . ?
Ga8 C181 H18D 109.5 . . ?
Ga8 C181 H18E 109.5 . . ?
Ga8 C181 H18F 109.5 . . ?
H18G C182 H18H 109.5 . . ?
H18G C182 H18I 109.5 . . ?
H18H C182 H18I 109.5 . . ?
Ga8 C182 H18G 109.5 . . ?
Ga8 C182 H18H 109.5 . . ?
Ga8 C182 H18I 109.5 . . ?
H18J C183 H18K 109.5 . . ?
H18J C183 H18L 109.5 . . ?
H18K C183 H18L 109.5 . . ?
Ga8 C183 H18J 109.5 . . ?
Ga8 C183 H18K 109.5 . . ?
Ga8 C183 H18L 109.5 . . ?
C185 C184 H184 108.3 . . ?
C185 C184 C194 116.9(9) . . ?
C194 C184 H184 108.3 . . ?
O19 C184 H184 108.3 . . ?
O19 C184 C185 110.1(9) . . ?
O19 C184 C194 104.7(8) . . ?
C186 C185 C184 121.6(9) . . ?
C186 C185 C193 116.0(11) . . ?
C193 C185 C184 122.4(11) . . ?
C185 C186 H186 119.5 . . ?
C185 C186 C187 121.0(10) . . ?
C187 C186 H186 119.5 . . ?
C186 C187 H187 117.7 . . ?
N14 C187 C186 124.6(13) . . ?
N14 C187 H187 117.7 . . ?
C189 C188 C193 118.9(11) . . ?
N14 C188 C189 120.8(12) . . ?
N14 C188 C193 120.2(10) . . ?
C188 C189 H189 118.9 . . ?
C190 C189 C188 122.3(13) . . ?
C190 C189 H189 118.9 . . ?
C189 C190 H190 119.9 . . ?
C189 C190 C191 120.1(11) . . ?
C191 C190 H190 119.9 . . ?
C190 C191 H191 119.6 . . ?
C192 C191 C190 120.8(13) . . ?
C192 C191 H191 119.6 . . ?
C191 C192 H192 119.4 . . ?
C191 C192 C193 121.1(14) . . ?
C193 C192 H192 119.4 . . ?
C185 C193 C188 120.1(11) . . ?
C185 C193 C192 123.0(12) . . ?
C192 C193 C188 116.7(11) . . ?
C184 C194 H194 106.0 . . ?
C195 C194 C184 116.5(8) . . ?
C195 C194 H194 106.0 . . ?
N13 C194 C184 110.5(8) . . ?
N13 C194 H194 106.0 . . ?
N13 C194 C195 111.0(8) . . ?
C194 C195 H19A 110.2 . . ?
C194 C195 H19B 110.2 . . ?
H19A C195 H19B 108.5 . . ?
C196 C195 C194 107.5(9) . . ?
C196 C195 H19A 110.2 . . ?
C196 C195 H19B 110.2 . . ?
C195 C196 H196 110.5 . . ?
C195 C196 C197 108.8(11) . . ?
C195 C196 C200 109.3(10) . . ?
C197 C196 H196 110.5 . . ?
C197 C196 C200 107.1(10) . . ?
C200 C196 H196 110.5 . . ?
C196 C197 H19C 109.6 . . ?
C196 C197 H19D 109.6 . . ?
H19C C197 H19D 108.1 . . ?
C198 C197 C196 110.4(10) . . ?
C198 C197 H19C 109.6 . . ?
C198 C197 H19D 109.6 . . ?
C197 C198 H19E 109.8 . . ?
C197 C198 H19F 109.8 . . ?
H19E C198 H19F 108.3 . . ?
N13 C198 C197 109.3(9) . . ?
N13 C198 H19E 109.8 . . ?
N13 C198 H19F 109.8 . . ?
H19G C199 H19H 107.9 . . ?
C200 C199 H19G 109.2 . . ?
C200 C199 H19H 109.2 . . ?
N13 C199 H19G 109.2 . . ?
N13 C199 H19H 109.2 . . ?
N13 C199 C200 111.9(9) . . ?
C196 C200 C199 107.0(9) . . ?
C196 C200 H200 106.8 . . ?
C199 C200 H200 106.8 . . ?
C201 C200 C196 114.2(10) . . ?
C201 C200 C199 114.7(12) . . ?
C201 C200 H200 106.8 . . ?
C200 C201 H201 115.3 . . ?
C202 C201 C200 129.4(14) . . ?
C202 C201 H201 115.3 . . ?
C201 C202 H20C 120.0 . . ?
C201 C202 H20D 120.0 . . ?
H20C C202 H20D 120.0 . . ?
C204 C203 H203 108.6 . . ?
C204 C203 C213 116.1(9) . . ?
C213 C203 H203 108.6 . . ?
O14 C203 H203 108.6 . . ?
O14 C203 C204 109.6(9) . . ?
O14 C203 C213 105.1(9) . . ?
C205 C204 C203 123.2(10) . . ?
C205 C204 C212 115.7(10) . . ?
C212 C204 C203 121.0(10) . . ?
C204 C205 H205 119.1 . . ?
C204 C205 C206 121.9(10) . . ?
C206 C205 H205 119.1 . . ?
C205 C206 H206 118.9 . . ?
N12 C206 C205 122.2(10) . . ?
N12 C206 H206 118.9 . . ?
C212 C207 C208 121.7(10) . . ?
N12 C207 C208 116.8(11) . . ?
N12 C207 C212 121.6(10) . . ?
C207 C208 H208 122.0 . . ?
C209 C208 C207 115.9(11) . . ?
C209 C208 H208 122.0 . . ?
C208 C209 H209 118.6 . . ?
C210 C209 C208 122.7(12) . . ?
C210 C209 H209 118.6 . . ?
C209 C210 H210 118.9 . . ?
C209 C210 C211 122.1(10) . . ?
C211 C210 H210 118.9 . . ?
C210 C211 H211 120.6 . . ?
C210 C211 C212 118.7(11) . . ?
C212 C211 H211 120.6 . . ?
C207 C212 C204 119.3(10) . . ?
C207 C212 C211 118.8(10) . . ?
C211 C212 C204 121.9(11) . . ?
C203 C213 H213 104.8 . . ?
C214 C213 C203 118.1(10) . . ?
C214 C213 H213 104.8 . . ?
N11 C213 C203 112.0(9) . . ?
N11 C213 H213 104.8 . . ?
N11 C213 C214 111.1(9) . . ?
C213 C214 H21A 110.0 . . ?
C213 C214 H21B 110.0 . . ?
H21A C214 H21B 108.4 . . ?
C215 C214 C213 108.3(11) . . ?
C215 C214 H21A 110.0 . . ?
C215 C214 H21B 110.0 . . ?
C214 C215 H215 110.3 . . ?
C214 C215 C216 107.7(12) . . ?
C216 C215 H215 110.3 . . ?
C219 C215 C214 110.0(11) . . ?
C219 C215 H215 110.3 . . ?
C219 C215 C216 108.2(11) . . ?
C215 C216 H21C 109.9 . . ?
C215 C216 H21D 109.9 . . ?
H21C C216 H21D 108.3 . . ?
C217 C216 C215 108.8(11) . . ?
C217 C216 H21C 109.9 . . ?
C217 C216 H21D 109.9 . . ?
C216 C217 H21E 109.2 . . ?
C216 C217 H21F 109.2 . . ?
H21E C217 H21F 107.9 . . ?
N11 C217 C216 112.1(12) . . ?
N11 C217 H21E 109.2 . . ?
N11 C217 H21F 109.2 . . ?
H21G C218 H21H 107.8 . . ?
C219 C218 H21G 109.0 . . ?
C219 C218 H21H 109.0 . . ?
N11 C218 H21G 109.0 . . ?
N11 C218 H21H 109.0 . . ?
N11 C218 C219 113.0(10) . . ?
C215 C219 C218 106.1(11) . . ?
C215 C219 H219 109.2 . . ?
C215 C219 C220 112.6(13) . . ?
C218 C219 H219 109.2 . . ?
C220 C219 C218 110.4(13) . . ?
C220 C219 H219 109.2 . . ?
C219 C220 H220 117.0 . . ?
C221 C220 C219 126(2) . . ?
C221 C220 H220 117.0 . . ?
C220 C221 H22C 120.0 . . ?
C220 C221 H22D 120.0 . . ?
H22C C221 H22D 120.0 . . ?
O15 C222 C223 112.7(12) . . ?
O16 C222 C223 122.8(13) . . ?
O16 C222 O15 124.5(13) . . ?
C224 C223 C222 119.7(12) . . ?
C224 C223 C232 119.5(12) . . ?
C232 C223 C222 120.7(11) . . ?
C223 C224 H224 119.8 . . ?
C223 C224 C225 120.5(12) . . ?
C225 C224 H224 119.8 . . ?
C224 C225 C226 123.1(12) . . ?
C230 C225 C224 119.3(12) . . ?
C230 C225 C226 117.5(13) . . ?
C225 C226 H226 120.7 . . ?
C227 C226 C225 118.6(15) . . ?
C227 C226 H226 120.7 . . ?
C226 C227 H227 118.0 . . ?
C226 C227 C228 124.0(15) . . ?
C228 C227 H227 118.0 . . ?
C227 C228 H228 120.9 . . ?
C229 C228 C227 118.1(14) . . ?
C229 C228 H228 120.9 . . ?
C228 C229 H229 119.3 . . ?
C228 C229 C230 121.4(16) . . ?
C230 C229 H229 119.3 . . ?
C225 C230 C229 120.3(13) . . ?
C225 C230 C231 118.3(12) . . ?
C231 C230 C229 121.4(14) . . ?
C230 C231 H231 119.1 . . ?
C232 C231 C230 121.7(13) . . ?
C232 C231 H231 119.1 . . ?
C223 C232 C233 120.3(11) . . ?
C231 C232 C223 120.5(11) . . ?
C231 C232 C233 119.2(11) . . ?
O17 C233 C232 115.6(11) . . ?
O18 C233 C232 119.2(11) . . ?
O18 C233 O17 125.1(11) . . ?
H23C C234 H23D 109.5 . . ?
H23C C234 H23E 109.5 . . ?
H23D C234 H23E 109.5 . . ?
C235 C234 H23C 109.5 . . ?
C235 C234 H23D 109.5 . . ?
C235 C234 H23E 109.5 . . ?
C236 C235 C234 124(2) . . ?
C236 C235 C240 112.7(17) . . ?
C240 C235 C234 123.4(19) . . ?
C235 C236 H236 116.3 . . ?
C237 C236 C235 127(2) . . ?
C237 C236 H236 116.3 . . ?
C236 C237 H237 120.6 . . ?
C236 C237 C238 119(2) . . ?
C238 C237 H237 120.6 . . ?
C237 C238 H238 120.3 . . ?
C239 C238 C237 119(2) . . ?
C239 C238 H238 120.3 . . ?
C238 C239 H239 120.2 . . ?
C238 C239 C240 120(2) . . ?
C240 C239 H239 120.2 . . ?
C235 C240 H240 118.9 . . ?
C239 C240 C235 122.2(17) . . ?
C239 C240 H240 118.9 . . ?
H24C C241 H24D 109.5 . . ?
H24C C241 H24E 109.5 . . ?
H24D C241 H24E 109.5 . . ?
C242 C241 H24C 109.5 . . ?
C242 C241 H24D 109.5 . . ?
C242 C241 H24E 109.5 . . ?
C243 C242 C241 118(2) . . ?
C247 C242 C241 125(2) . . ?
C247 C242 C243 117(2) . . ?
C242 C243 H243 119.8 . . ?
C242 C243 C244 120(2) . . ?
C244 C243 H243 119.8 . . ?
C243 C244 H244 118.4 . . ?
C245 C244 C243 123(3) . . ?
C245 C244 H244 118.4 . . ?
C244 C245 H245 121.6 . . ?
C244 C245 C246 117(3) . . ?
C246 C245 H245 121.6 . . ?
C245 C246 H246 121.6 . . ?
C247 C246 C245 117(2) . . ?
C247 C246 H246 121.6 . . ?
C242 C247 C246 125(2) . . ?
C242 C247 H247 117.4 . . ?
C246 C247 H247 117.4 . . ?
H25A C255 H25B 109.5 . . ?
H25A C255 H25C 109.5 . . ?
H25B C255 H25C 109.5 . . ?
C256 C255 H25A 109.5 . . ?
C256 C255 H25B 109.5 . . ?
C256 C255 H25C 109.5 . . ?
C257 C256 C255 121.9(19) . . ?
C261 C256 C255 120.7(18) . . ?
C261 C256 C257 117.3(19) . . ?
C256 C257 H257 119.7 . . ?
C258 C257 C256 120.7(18) . . ?
C258 C257 H257 119.7 . . ?
C257 C258 H258 119.8 . . ?
C257 C258 C259 120.4(18) . . ?
C259 C258 H258 119.8 . . ?
C258 C259 H259 120.0 . . ?
C260 C259 C258 120.0(18) . . ?
C260 C259 H259 120.0 . . ?
C259 C260 H260 119.4 . . ?
C259 C260 C261 121.2(18) . . ?
C261 C260 H260 119.4 . . ?
C256 C261 H261 119.9 . . ?
C260 C261 C256 120.2(17) . . ?
C260 C261 H261 119.9 . . ?
H26A C262 H26B 109.5 . . ?
H26A C262 H26C 109.5 . . ?
H26B C262 H26C 109.5 . . ?
C263 C262 H26A 109.5 . . ?
C263 C262 H26B 109.5 . . ?
C263 C262 H26C 109.5 . . ?
C264 C263 C262 120(2) . . ?
C268 C263 C262 123(2) . . ?
C268 C263 C264 117(3) . . ?
C263 C264 H264 120.1 . . ?
C265 C264 C263 120(3) . . ?
C265 C264 H264 120.1 . . ?
C264 C265 H265 119.4 . . ?
C264 C265 C266 121(3) . . ?
C266 C265 H265 119.4 . . ?
C265 C266 H266 120.2 . . ?
C267 C266 C265 120(3) . . ?
C267 C266 H266 120.2 . . ?
C263 C268 H268 119.9 . . ?
C267 C268 C263 120(3) . . ?
C267 C268 H268 119.9 . . ?
C270 C269 C288 119(2) . . ?
C274 C269 C270 121(2) . . ?
C274 C269 C288 119.6(18) . . ?
C269 C270 H270 120.9 . . ?
C271 C270 C269 118(2) . . ?
C271 C270 H270 120.9 . . ?
C270 C271 H271 117.9 . . ?
C270 C271 C272 124(2) . . ?
C272 C271 H271 117.9 . . ?
C274 C273 H273 118.3 . . ?
C274 C273 C272 123.3(19) . . ?
C272 C273 H273 118.3 . . ?
C269 C274 C273 118.6(17) . . ?
C269 C274 H274 120.7 . . ?
C273 C274 H274 120.7 . . ?
H27C C276 H27D 109.5 . . ?
H27C C276 H27E 109.5 . . ?
H27D C276 H27E 109.5 . . ?
C277 C276 H27C 109.5 . . ?
C277 C276 H27D 109.5 . . ?
C277 C276 H27E 109.5 . . ?
C278 C277 C276 122.2(15) . . ?
C282 C277 C276 120.0(18) . . ?
C282 C277 C278 117.8(16) . . ?
C277 C278 H278 120.1 . . ?
C279 C278 C277 119.7(16) . . ?
C279 C278 H278 120.2 . . ?
C278 C279 H279 120.2 . . ?
C280 C279 C278 120(2) . . ?
C280 C279 H279 120.2 . . ?
C279 C280 H280 118.4 . . ?
C281 C280 C279 123(2) . . ?
C281 C280 H280 118.4 . . ?
C280 C281 H281 120.9 . . ?
C280 C281 C282 118.1(19) . . ?
C282 C281 H281 120.9 . . ?
C277 C282 C281 121.6(19) . . ?
C277 C282 H282 119.2 . . ?
C281 C282 H282 119.2 . . ?
C269 C288 H28A 109.5 . . ?
C269 C288 H28B 109.5 . . ?
C269 C288 H28C 109.5 . . ?
H28A C288 H28B 109.5 . . ?
H28A C288 H28C 109.5 . . ?
H28B C288 H28C 109.5 . . ?
C042 C306 C02E 119.4(11) . . ?
C316 C306 C02E 119.1(12) . . ?
C316 C306 C042 121.1(13) . . ?
C02N C307 C02O 120.4(11) . . ?
C02N C307 C314 116.7(12) . . ?
C314 C307 C02O 122.7(10) . . ?
O00L C308 C042 115.0(12) . . ?
O01B C308 C042 118.2(13) . . ?
O01B C308 O00L 126.9(14) . . ?
C02C C309 H309 121.1 . . ?
C310 C309 C02C 117.7(15) . . ?
C310 C309 H309 121.1 . . ?
C309 C310 H310 118.4 . . ?
C312 C310 C309 123.2(13) . . ?
C312 C310 H310 118.4 . . ?
C055 C311 H311 109.0 . . ?
C313 C311 C055 112.7(12) . . ?
C313 C311 H311 109.0 . . ?
C319 C311 C055 112.3(12) . . ?
C319 C311 H311 109.0 . . ?
C319 C311 C313 104.9(10) . . ?
C050 C312 C310 120.5(11) . . ?
C050 C312 H312 119.8 . . ?
C310 C312 H312 119.8 . . ?
C311 C313 H31A 109.1 . . ?
C311 C313 H31B 109.1 . . ?
H31A C313 H31B 107.9 . . ?
N15 C313 C311 112.3(10) . . ?
N15 C313 H31A 109.1 . . ?
N15 C313 H31B 109.1 . . ?
C02C C314 C050 118.1(12) . . ?
C02C C314 C307 119.1(10) . . ?
C307 C314 C050 122.7(12) . . ?
C020 C315 H31C 110.4 . . ?
C020 C315 H31D 110.4 . . ?
H31C C315 H31D 108.6 . . ?
C319 C315 C020 106.6(11) . . ?
C319 C315 H31C 110.4 . . ?
C319 C315 H31D 110.4 . . ?
C306 C316 H316 119.9 . . ?
C306 C316 C321 120.2(14) . . ?
C321 C316 H316 119.9 . . ?
C042 C317 H317 118.8 . . ?
C042 C317 C320 122.4(15) . . ?
C320 C317 H317 118.8 . . ?
C064 C318 H31E 109.4 . . ?
C064 C318 H31F 109.4 . . ?
H31E C318 H31F 108.0 . . ?
N15 C318 C064 111.2(13) . . ?
N15 C318 H31E 109.4 . . ?
N15 C318 H31F 109.4 . . ?
C064 C319 C311 107.7(13) . . ?
C064 C319 C315 110.0(12) . . ?
C064 C319 H319 109.4 . . ?
C311 C319 C315 111.0(12) . . ?
C311 C319 H319 109.4 . . ?
C315 C319 H319 109.4 . . ?
C317 C320 C324 120.1(16) . . ?
C321 C320 C317 120.1(14) . . ?
C321 C320 C324 119.7(14) . . ?
C086 C321 C316 120.2(15) . . ?
C320 C321 C086 121.2(14) . . ?
C320 C321 C316 118.3(13) . . ?
C324 C323 H323 117.9 . . ?
C324 C323 C325 124.1(17) . . ?
C325 C323 H323 117.9 . . ?
C320 C324 H324 122.2 . . ?
C323 C324 C320 115.7(17) . . ?
C323 C324 H324 122.2 . . ?
C086 C325 C323 118.6(18) . . ?
C086 C325 H325 120.7 . . ?
C323 C325 H325 120.7 . . ?
C51 C553 H553 115.9 . . ?
C53 C553 C51 128(4) . . ?
C53 C553 H553 115.9 . . ?
C266 C267 C268 122(3) . . ?
C266 C267 H267 118.9 . . ?
C268 C267 H267 118.9 . . ?
C271 C272 H272 123.1 . . ?
C273 C272 C271 113.7(19) . . ?
C273 C272 H272 123.1 . . ?
C19 N1 C23 107.0(8) . . ?
C19 N1 C24 109.5(8) . . ?
C19 N1 Al2 106.2(6) . . ?
C23 N1 Al2 113.8(7) . . ?
C24 N1 C23 107.7(9) . . ?
C24 N1 Al2 112.5(6) . . ?
C12 N2 Ga1 117.8(9) . . ?
C13 N2 C12 116.7(12) . . ?
C13 N2 Ga1 124.9(9) . . ?
C31 N3 C32 116.7(10) . . ?
C31 N3 Ga2 115.8(8) . . ?
C32 N3 Ga2 127.5(8) . . ?
C38 N4 Al1 114.7(8) . . ?
C42 N4 C38 105.2(10) . . ?
C42 N4 Al1 105.7(7) . . ?
C43 N4 C38 107.6(9) . . ?
C43 N4 C42 111.7(10) . . ?
C43 N4 Al1 111.8(8) . . ?
C77 N5 C81 108.7(12) . . ?
C77 N5 C82 110.3(11) . . ?
C77 N5 Al4 106.5(8) . . ?
C81 N5 Al4 111.5(9) . . ?
C82 N5 C81 105.8(11) . . ?
C82 N5 Al4 114.0(8) . . ?
C70 N6 C71 118.3(12) . . ?
C70 N6 Ga3 114.6(9) . . ?
C71 N6 Ga3 126.1(9) . . ?
C97 N7 C101 109.8(9) . . ?
C97 N7 C102 107.6(10) . . ?
C97 N7 Al3 112.7(8) . . ?
C101 N7 C102 108.8(9) . . ?
C101 N7 Al3 104.8(6) . . ?
C102 N7 Al3 113.0(7) . . ?
C89 N8 C91 117.4(10) . . ?
C89 N8 Ga4 115.8(7) . . ?
C91 N8 Ga4 125.3(8) . . ?
C136 N9 C140 108.9(13) . . ?
C136 N9 Al6 112.2(10) . . ?
C140 N9 Al6 105.6(8) . . ?
C141 N9 C136 106.6(12) . . ?
C141 N9 C140 109.3(12) . . ?
C141 N9 Al6 114.2(10) . . ?
C129 N10 C130 115.3(13) . . ?
C129 N10 Ga5 114.1(10) . . ?
C130 N10 Ga5 129.9(10) . . ?
C213 N11 Al5 105.7(7) . . ?
C217 N11 C213 108.1(9) . . ?
C217 N11 C218 107.9(9) . . ?
C217 N11 Al5 113.7(9) . . ?
C218 N11 C213 108.7(9) . . ?
C218 N11 Al5 112.6(7) . . ?
C206 N12 C207 118.3(10) . . ?
C206 N12 Ga6 115.0(7) . . ?
C207 N12 Ga6 125.8(8) . . ?
C194 N13 Al8 105.8(6) . . ?
C198 N13 C194 105.7(8) . . ?
C198 N13 Al8 113.7(7) . . ?
C199 N13 C194 110.5(8) . . ?
C199 N13 C198 108.0(8) . . ?
C199 N13 Al8 112.8(6) . . ?
C187 N14 C188 117.9(12) . . ?
C187 N14 Ga7 118.4(10) . . ?
C188 N14 Ga7 123.3(8) . . ?
C020 N15 C318 106.8(10) . . ?
C020 N15 Al7 105.0(6) . . ?
C313 N15 C020 108.9(10) . . ?
C313 N15 C318 107.8(10) . . ?
C313 N15 Al7 113.2(7) . . ?
C318 N15 Al7 114.7(8) . . ?
C02C N16 Ga8 127.8(9) . . ?
C023 N16 C02C 117.5(12) . . ?
C023 N16 Ga8 114.4(8) . . ?
C308 O00L Al7 126.8(9) . . ?
C02E O00S Al8 134.2(8) . . ?
C9 O1 Al1 131.2(6) . . ?
C9 O1 Al2 123.2(6) . . ?
Al2 O1 Al1 102.3(4) . . ?
C28 O2 Al1 124.7(7) . . ?
C28 O2 Al2 132.1(7) . . ?
Al1 O2 Al2 102.9(4) . . ?
C47 O3 Al2 134.8(8) . . ?
C58 O5 Al1 126.5(11) . . ?
C67 O7 Al3 131.3(8) . . ?
C67 O7 Al4 122.6(8) . . ?
Al4 O7 Al3 102.2(4) . . ?
C86 O8 Al3 125.2(7) . . ?
C86 O8 Al4 126.7(6) . . ?
Al3 O8 Al4 102.5(4) . . ?
C106 O9 Al3 133.1(9) . . ?
C117 O11 Al4 125.2(8) . . ?
C126 O13 Al5 127.1(9) . . ?
C126 O13 Al6 126.2(8) . . ?
Al6 O13 Al5 103.0(4) . . ?
C203 O14 Al5 123.6(7) . . ?
C203 O14 Al6 127.6(7) . . ?
Al5 O14 Al6 103.1(4) . . ?
C222 O15 Al5 131.4(9) . . ?
C233 O17 Al6 126.3(8) . . ?
C184 O19 Al7 130.7(7) . . ?
C184 O19 Al8 125.4(6) . . ?
Al8 O19 Al7 101.7(4) . . ?
C02O O20 Al7 124.6(7) . . ?
C02O O20 Al8 129.5(7) . . ?
Al7 O20 Al8 104.4(4) . . ?
C1 Al1 N4 98.3(5) . . ?
C1 Al1 Al2 131.5(5) . . ?
N4 Al1 Al2 119.0(3) . . ?
O1 Al1 C1 96.3(5) . . ?
O1 Al1 N4 152.7(4) . . ?
O1 Al1 Al2 37.7(2) . . ?
O2 Al1 C1 140.8(6) . . ?
O2 Al1 N4 80.2(4) . . ?
O2 Al1 O1 73.9(3) . . ?
O2 Al1 Al2 39.5(3) . . ?
O5 Al1 C1 119.4(6) . . ?
O5 Al1 N4 93.7(4) . . ?
O5 Al1 O1 99.0(4) . . ?
O5 Al1 O2 99.7(4) . . ?
O5 Al1 Al2 89.7(3) . . ?
C2 Al2 N1 97.8(5) . . ?
C2 Al2 Al1 132.4(4) . . ?
N1 Al2 Al1 120.3(3) . . ?
O1 Al2 C2 139.1(5) . . ?
O1 Al2 N1 81.9(3) . . ?
O1 Al2 O2 74.3(3) . . ?
O1 Al2 Al1 40.0(3) . . ?
O2 Al2 C2 98.0(5) . . ?
O2 Al2 N1 156.0(4) . . ?
O2 Al2 Al1 37.6(2) . . ?
O3 Al2 C2 117.9(5) . . ?
O3 Al2 N1 91.9(4) . . ?
O3 Al2 O1 102.9(4) . . ?
O3 Al2 O2 96.4(4) . . ?
O3 Al2 Al1 90.0(3) . . ?
C59 Al3 N7 98.0(6) . . ?
C59 Al3 Al4 133.2(4) . . ?
N7 Al3 Al4 119.0(3) . . ?
O7 Al3 C59 98.2(5) . . ?
O7 Al3 N7 154.3(4) . . ?
O7 Al3 Al4 37.9(3) . . ?
O8 Al3 C59 137.9(6) . . ?
O8 Al3 N7 81.4(4) . . ?
O8 Al3 O7 73.2(4) . . ?
O8 Al3 Al4 39.6(3) . . ?
O9 Al3 C59 118.9(6) . . ?
O9 Al3 N7 91.3(4) . . ?
O9 Al3 O7 98.1(4) . . ?
O9 Al3 O8 103.2(4) . . ?
O9 Al3 Al4 89.6(3) . . ?
C60 Al4 N5 96.8(5) . . ?
C60 Al4 Al3 133.4(4) . . ?
N5 Al4 Al3 120.9(4) . . ?
O7 Al4 C60 143.9(5) . . ?
O7 Al4 N5 81.6(4) . . ?
O7 Al4 O8 73.6(4) . . ?
O7 Al4 Al3 39.9(3) . . ?
O8 Al4 C60 96.7(5) . . ?
O8 Al4 N5 152.7(4) . . ?
O8 Al4 Al3 37.9(2) . . ?
O11 Al4 C60 117.4(5) . . ?
O11 Al4 N5 93.9(4) . . ?
O11 Al4 O7 98.6(4) . . ?
O11 Al4 O8 100.8(4) . . ?
O11 Al4 Al3 88.4(3) . . ?
C118 Al5 N11 97.8(5) . . ?
C118 Al5 Al6 134.9(5) . . ?
N11 Al5 Al6 119.6(3) . . ?
O13 Al5 C118 98.9(5) . . ?
O13 Al5 N11 153.8(4) . . ?
O13 Al5 Al6 37.6(3) . . ?
O14 Al5 C118 142.6(6) . . ?
O14 Al5 N11 81.9(4) . . ?
O14 Al5 O13 72.6(4) . . ?
O14 Al5 Al6 39.3(3) . . ?
O15 Al5 C118 115.0(6) . . ?
O15 Al5 N11 92.4(4) . . ?
O15 Al5 O13 98.6(4) . . ?
O15 Al5 O14 102.3(4) . . ?
O15 Al5 Al6 89.2(3) . . ?
C119 Al6 N9 96.2(6) . . ?
C119 Al6 Al5 134.8(5) . . ?
N9 Al6 Al5 120.0(4) . . ?
O13 Al6 C119 143.5(5) . . ?
O13 Al6 N9 81.4(5) . . ?
O13 Al6 O14 72.6(4) . . ?
O13 Al6 Al5 39.4(3) . . ?
O14 Al6 C119 98.6(5) . . ?
O14 Al6 N9 152.0(4) . . ?
O14 Al6 Al5 37.5(3) . . ?
O17 Al6 C119 117.1(5) . . ?
O17 Al6 N9 92.9(5) . . ?
O17 Al6 O13 99.4(4) . . ?
O17 Al6 O14 101.1(4) . . ?
O17 Al6 Al5 89.1(3) . . ?
C176 Al7 N15 97.9(5) . . ?
C176 Al7 Al8 131.4(4) . . ?
N15 Al7 Al8 119.9(3) . . ?
O00L Al7 C176 119.6(6) . . ?
O00L Al7 N15 92.9(4) . . ?
O00L Al7 O19 99.0(4) . . ?
O00L Al7 O20 101.1(4) . . ?
O00L Al7 Al8 89.7(3) . . ?
O19 Al7 C176 96.3(4) . . ?
O19 Al7 N15 153.9(4) . . ?
O19 Al7 Al8 37.7(2) . . ?
O20 Al7 C176 139.2(5) . . ?
O20 Al7 N15 81.8(4) . . ?
O20 Al7 O19 73.2(3) . . ?
O20 Al7 Al8 39.3(2) . . ?
C177 Al8 N13 96.6(4) . . ?
C177 Al8 Al7 132.3(4) . . ?
N13 Al8 Al7 120.5(3) . . ?
O00S Al8 C177 119.6(5) . . ?
O00S Al8 N13 92.8(4) . . ?
O00S Al8 O19 103.6(4) . . ?
O00S Al8 O20 96.5(4) . . ?
O00S Al8 Al7 89.6(3) . . ?
O19 Al8 C177 136.7(5) . . ?
O19 Al8 N13 81.6(3) . . ?
O19 Al8 O20 73.2(3) . . ?
O19 Al8 Al7 40.5(2) . . ?
O20 Al8 C177 99.3(5) . . ?
O20 Al8 N13 154.6(4) . . ?
O20 Al8 Al7 36.4(2) . . ?
C3 Ga1 N2 98.5(6) . . ?
C4 Ga1 C3 123.8(8) . . ?
C4 Ga1 C5 115.3(7) . . ?
C4 Ga1 N2 102.0(6) . . ?
C5 Ga1 C3 111.1(7) . . ?
C5 Ga1 N2 100.8(5) . . ?
C6 Ga2 C8 121.1(9) . . ?
C6 Ga2 N3 106.7(7) . . ?
C7 Ga2 C6 113.1(8) . . ?
C7 Ga2 C8 113.8(7) . . ?
C7 Ga2 N3 100.3(5) . . ?
C8 Ga2 N3 97.9(6) . . ?
C61 Ga3 C62 111.1(8) . . ?
C61 Ga3 C63 114.2(9) . . ?
C61 Ga3 N6 101.6(5) . . ?
C62 Ga3 C63 122.2(9) . . ?
C62 Ga3 N6 106.3(7) . . ?
C63 Ga3 N6 97.8(6) . . ?
C64 Ga4 C65 112.1(6) . . ?
C64 Ga4 N8 100.5(5) . . ?
C65 Ga4 N8 99.0(4) . . ?
C66 Ga4 C64 121.1(7) . . ?
C66 Ga4 C65 115.5(6) . . ?
C66 Ga4 N8 104.2(6) . . ?
C120 Ga5 C122 113.6(13) . . ?
C120 Ga5 N10 102.9(6) . . ?
C121 Ga5 C120 117.4(13) . . ?
C121 Ga5 C122 115.8(11) . . ?
C121 Ga5 N10 97.3(7) . . ?
C122 Ga5 N10 106.9(8) . . ?
C123 Ga6 N12 100.7(4) . . ?
C124 Ga6 C123 113.5(6) . . ?
C124 Ga6 C125 123.2(7) . . ?
C124 Ga6 N12 104.1(6) . . ?
C125 Ga6 C123 112.0(6) . . ?
C125 Ga6 N12 98.9(5) . . ?
C178 Ga7 C179 116.3(7) . . ?
C178 Ga7 C180 122.0(7) . . ?
C178 Ga7 N14 104.4(7) . . ?
C179 Ga7 C180 109.8(7) . . ?
C179 Ga7 N14 100.8(5) . . ?
C180 Ga7 N14 99.3(6) . . ?
C181 Ga8 C182 114.8(7) . . ?
C181 Ga8 N16 97.4(7) . . ?
C182 Ga8 N16 100.3(6) . . ?
C183 Ga8 C181 121.1(8) . . ?
C183 Ga8 C182 112.5(8) . . ?
C183 Ga8 N16 106.7(7) . . ?

loop_
_geom_bond_atom_site_label_1
_geom_bond_atom_site_label_2
_geom_bond_distance
_geom_bond_site_symmetry_2
_geom_bond_publ_flag
C1 H1A 0.9800 . ?
C1 H1B 0.9800 . ?
C1 H1C 0.9800 . ?
C1 Al1 1.965(13) . ?
C2 H2A 0.9800 . ?
C2 H2B 0.9800 . ?
C2 H2C 0.9800 . ?
C2 Al2 1.972(13) . ?
C02C C309 1.405(19) . ?
C02C C314 1.42(2) . ?
C02C N16 1.349(16) . ?
C02E C306 1.475(18) . ?
C02E O00S 1.333(14) . ?
C02E O00Z 1.201(14) . ?
C02N H02N 0.9500 . ?
C02N C023 1.37(2) . ?
C02N C307 1.372(16) . ?
C02O H02O 1.0000 . ?
C02O C020 1.522(17) . ?
C02O C307 1.537(18) . ?
C02O O20 1.432(13) . ?
C3 H3A 0.9800 . ?
C3 H3B 0.9800 . ?
C3 H3C 0.9800 . ?
C3 Ga1 2.033(15) . ?
C4 H4A 0.9800 . ?
C4 H4B 0.9800 . ?
C4 H4C 0.9800 . ?
C4 Ga1 1.937(15) . ?
C5 H5A 0.9800 . ?
C5 H5B 0.9800 . ?
C5 H5C 0.9800 . ?
C5 Ga1 2.008(14) . ?
C6 H6A 0.9800 . ?
C6 H6B 0.9800 . ?
C6 H6C 0.9800 . ?
C6 Ga2 1.988(15) . ?
C7 H7A 0.9800 . ?
C7 H7B 0.9800 . ?
C7 H7C 0.9800 . ?
C7 Ga2 1.963(14) . ?
C8 H8A 0.9800 . ?
C8 H8B 0.9800 . ?
C8 H8C 0.9800 . ?
C8 Ga2 1.999(19) . ?
C9 H9 1.0000 . ?
C9 C10 1.519(19) . ?
C9 C19 1.552(14) . ?
C9 O1 1.415(13) . ?
C10 C11 1.377(19) . ?
C10 C18 1.421(17) . ?
C11 H11 0.9500 . ?
C11 C12 1.397(18) . ?
C12 H12 0.9500 . ?
C12 N2 1.354(17) . ?
C13 C14 1.405(18) . ?
C13 C18 1.453(19) . ?
C13 N2 1.333(18) . ?
C14 H14 0.9500 . ?
C14 C15 1.37(2) . ?
C15 H15 0.9500 . ?
C15 C16 1.40(2) . ?
C16 H16 0.9500 . ?
C16 C17 1.339(18) . ?
C17 H17 0.9500 . ?
C17 C18 1.420(18) . ?
C19 H19 1.0000 . ?
C19 C20 1.504(15) . ?
C19 N1 1.500(13) . ?
C020 H020 1.0000 . ?
C020 C315 1.548(16) . ?
C020 N15 1.501(15) . ?
C20 H20A 0.9900 . ?
C20 H20B 0.9900 . ?
C20 C21 1.554(15) . ?
C21 H21 1.0000 . ?
C21 C22 1.519(17) . ?
C21 C25 1.504(19) . ?
C22 H22A 0.9900 . ?
C22 H22B 0.9900 . ?
C22 C23 1.537(16) . ?
C023 H023 0.9500 . ?
C023 N16 1.346(17) . ?
C23 H23A 0.9900 . ?
C23 H23B 0.9900 . ?
C23 N1 1.509(14) . ?
C24 H24A 0.9900 . ?
C24 H24B 0.9900 . ?
C24 C25 1.553(14) . ?
C24 N1 1.507(15) . ?
C25 H25 1.0000 . ?
C25 C26 1.533(19) . ?
C26 H26 0.9500 . ?
C26 C27 1.26(2) . ?
C27 H27A 0.9500 . ?
C27 H27B 0.9500 . ?
C28 H28 1.0000 . ?
C28 C29 1.510(17) . ?
C28 C42 1.526(16) . ?
C28 O2 1.398(13) . ?
C29 C30 1.379(15) . ?
C29 C37 1.437(15) . ?
C30 H30 0.9500 . ?
C30 C31 1.386(17) . ?
C31 H31 0.9500 . ?
C31 N3 1.312(15) . ?
C32 C33 1.406(17) . ?
C32 C37 1.424(19) . ?
C32 N3 1.388(15) . ?
C33 H33 0.9500 . ?
C33 C34 1.412(18) . ?
C34 H34 0.9500 . ?
C34 C35 1.40(2) . ?
C35 H35 0.9500 . ?
C35 C36 1.367(18) . ?
C36 H36 0.9500 . ?
C36 C37 1.410(16) . ?
C38 H38A 0.9900 . ?
C38 H38B 0.9900 . ?
C38 C39 1.50(2) . ?
C38 N4 1.510(18) . ?
C39 H39A 0.9900 . ?
C39 H39B 0.9900 . ?
C39 C40 1.55(2) . ?
C40 H40 1.0000 . ?
C40 C41 1.55(2) . ?
C40 C44 1.524(18) . ?
C41 H41A 0.9900 . ?
C41 H41B 0.9900 . ?
C41 C42 1.533(16) . ?
C042 C306 1.46(2) . ?
C042 C308 1.54(2) . ?
C042 C317 1.361(19) . ?
C42 H42 1.0000 . ?
C42 N4 1.493(17) . ?
C43 H43A 0.9900 . ?
C43 H43B 0.9900 . ?
C43 C44 1.575(16) . ?
C43 N4 1.484(15) . ?
C44 H44 1.0000 . ?
C44 C45 1.48(2) . ?
C45 H45 0.9500 . ?
C45 C46 1.30(2) . ?
C46 H46A 0.9500 . ?
C46 H46B 0.9500 . ?
C47 C48 1.481(18) . ?
C47 O3 1.342(15) . ?
C47 O4 1.195(16) . ?
C48 C49 1.401(19) . ?
C48 C57 1.41(2) . ?
C49 H49 0.9500 . ?
C49 C50 1.42(3) . ?
C050 H050 0.9500 . ?
C050 C312 1.358(18) . ?
C050 C314 1.462(15) . ?
C50 C51 1.42(4) . ?
C50 C55 1.39(4) . ?
C51 H51 0.9500 . ?
C51 C553 1.46(5) . ?
C53 H53 0.9500 . ?
C53 C54 1.33(6) . ?
C53 C553 1.29(7) . ?
C54 H54 0.9500 . ?
C54 C55 1.40(3) . ?
C55 C56 1.36(3) . ?
C055 H055 0.9500 . ?
C055 C070 1.23(3) . ?
C055 C311 1.57(2) . ?
C56 H56 0.9500 . ?
C56 C57 1.36(2) . ?
C57 C58 1.50(2) . ?
C58 O5 1.266(19) . ?
C58 O6 1.30(2) . ?
C59 H59A 0.9800 . ?
C59 H59B 0.9800 . ?
C59 H59C 0.9800 . ?
C59 Al3 1.994(15) . ?
C60 H60A 0.9800 . ?
C60 H60B 0.9800 . ?
C60 H60C 0.9800 . ?
C60 Al4 1.992(14) . ?
C61 H61A 0.9800 . ?
C61 H61B 0.9800 . ?
C61 H61C 0.9800 . ?
C61 Ga3 1.962(14) . ?
C62 H62A 0.9800 . ?
C62 H62B 0.9800 . ?
C62 H62C 0.9800 . ?
C62 Ga3 1.975(18) . ?
C63 H63A 0.9800 . ?
C63 H63B 0.9800 . ?
C63 H63C 0.9800 . ?
C63 Ga3 2.004(16) . ?
C64 H64A 0.9800 . ?
C64 H64B 0.9800 . ?
C64 H64C 0.9800 . ?
C64 Ga4 1.992(15) . ?
C064 H06A 0.9900 . ?
C064 H06B 0.9900 . ?
C064 C318 1.52(2) . ?
C064 C319 1.52(2) . ?
C65 H65A 0.9800 . ?
C65 H65B 0.9800 . ?
C65 H65C 0.9800 . ?
C65 Ga4 2.008(11) . ?
C66 H66A 0.9800 . ?
C66 H66B 0.9800 . ?
C66 H66C 0.9800 . ?
C66 Ga4 1.974(14) . ?
C67 C68 1.535(18) . ?
C67 C77 1.54(2) . ?
C67 O7 1.440(15) . ?
C68 C69 1.341(19) . ?
C68 C76 1.430(19) . ?
C69 H69 0.9500 . ?
C69 C70 1.399(17) . ?
C070 H07A 0.9500 . ?
C070 H07B 0.9500 . ?
C70 H70 0.9500 . ?
C70 N6 1.315(18) . ?
C71 C72 1.42(2) . ?
C71 C76 1.42(2) . ?
C71 N6 1.35(2) . ?
C72 H72 0.9500 . ?
C72 C73 1.43(3) . ?
C73 H73 0.9500 . ?
C73 C74 1.32(3) . ?
C74 H74 0.9500 . ?
C74 C75 1.38(3) . ?
C75 H75 0.9500 . ?
C75 C76 1.41(2) . ?
C77 H77 1.0000 . ?
C77 C78 1.523(19) . ?
C77 N5 1.49(2) . ?
C78 H78A 0.9900 . ?
C78 H78B 0.9900 . ?
C78 C79 1.58(3) . ?
C79 H79 1.0000 . ?
C79 C80 1.54(2) . ?
C79 C83 1.52(3) . ?
C80 H80A 0.9900 . ?
C80 H80B 0.9900 . ?
C80 C81 1.51(2) . ?
C81 H81A 0.9900 . ?
C81 H81B 0.9900 . ?
C81 N5 1.528(16) . ?
C82 H82A 0.9900 . ?
C82 H82B 0.9900 . ?
C82 C83 1.53(2) . ?
C82 N5 1.513(16) . ?
C83 H83 1.0000 . ?
C83 C84 1.61(3) . ?
C84 H84 0.9500 . ?
C84 C85 1.24(4) . ?
C85 H85A 0.9500 . ?
C85 H85B 0.9500 . ?
C86 H86 1.0000 . ?
C86 C87 1.516(15) . ?
C86 C101 1.575(13) . ?
C86 O8 1.413(14) . ?
C086 H086 0.9500 . ?
C086 C321 1.42(2) . ?
C086 C325 1.37(2) . ?
C87 C88 1.389(16) . ?
C87 C96 1.419(17) . ?
C88 H88 0.9500 . ?
C88 C89 1.388(16) . ?
C89 H89 0.9500 . ?
C89 N8 1.318(16) . ?
C91 C92 1.396(17) . ?
C91 C96 1.425(16) . ?
C91 N8 1.385(15) . ?
C92 H92 0.9500 . ?
C92 C93 1.384(17) . ?
C93 H93 0.9500 . ?
C93 C94 1.389(18) . ?
C94 H94 0.9500 . ?
C94 C95 1.374(18) . ?
C95 H95 0.9500 . ?
C95 C96 1.430(17) . ?
C97 H97A 0.9900 . ?
C97 H97B 0.9900 . ?
C97 C98 1.539(17) . ?
C97 N7 1.464(15) . ?
C98 H98A 0.9900 . ?
C98 H98B 0.9900 . ?
C98 C99 1.52(2) . ?
C99 H99 1.0000 . ?
C99 C100 1.513(16) . ?
C99 C103 1.53(2) . ?
C100 H10A 0.9900 . ?
C100 H10B 0.9900 . ?
C100 C101 1.558(15) . ?
C101 H101 1.0000 . ?
C101 N7 1.492(14) . ?
C102 H10C 0.9900 . ?
C102 H10D 0.9900 . ?
C102 C103 1.540(18) . ?
C102 N7 1.522(17) . ?
C103 C104 1.48(3) . ?
C104 H104 0.9500 . ?
C104 C105 1.11(4) . ?
C105 H10E 0.9500 . ?
C105 H10F 0.9500 . ?
C106 C107 1.53(2) . ?
C106 O9 1.298(16) . ?
C106 O10 1.229(17) . ?
C107 C108 1.348(18) . ?
C107 C116 1.431(18) . ?
C108 H108 0.9500 . ?
C108 C109 1.40(2) . ?
C109 C110 1.419(18) . ?
C109 C114 1.41(2) . ?
C110 H110 0.9500 . ?
C110 C111 1.29(3) . ?
C111 H111 0.9500 . ?
C111 C112 1.41(3) . ?
C112 H112 0.9500 . ?
C112 C113 1.36(2) . ?
C113 H113 0.9500 . ?
C113 C114 1.45(2) . ?
C114 C115 1.414(18) . ?
C115 H115 0.9500 . ?
C115 C116 1.369(17) . ?
C116 C117 1.508(16) . ?
C117 O11 1.322(14) . ?
C117 O12 1.193(16) . ?
C118 H11A 0.9800 . ?
C118 H11B 0.9800 . ?
C118 H11C 0.9800 . ?
C118 Al5 1.977(12) . ?
C119 H11D 0.9800 . ?
C119 H11E 0.9800 . ?
C119 H11F 0.9800 . ?
C119 Al6 1.951(15) . ?
C120 H12A 0.9800 . ?
C120 H12B 0.9800 . ?
C120 H12C 0.9800 . ?
C120 Ga5 1.98(2) . ?
C121 H12D 0.9800 . ?
C121 H12E 0.9800 . ?
C121 H12F 0.9800 . ?
C121 Ga5 1.97(2) . ?
C122 H12G 0.9800 . ?
C122 H12H 0.9800 . ?
C122 H12I 0.9800 . ?
C122 Ga5 1.993(16) . ?
C123 H12J 0.9800 . ?
C123 H12K 0.9800 . ?
C123 H12L 0.9800 . ?
C123 Ga6 2.009(13) . ?
C124 H12M 0.9800 . ?
C124 H12N 0.9800 . ?
C124 H12O 0.9800 . ?
C124 Ga6 1.938(14) . ?
C125 H12P 0.9800 . ?
C125 H12Q 0.9800 . ?
C125 H12R 0.9800 . ?
C125 Ga6 1.979(12) . ?
C126 H126 1.0000 . ?
C126 C127 1.500(19) . ?
C126 C140 1.56(2) . ?
C126 O13 1.426(16) . ?
C127 C128 1.38(2) . ?
C127 C135 1.429(18) . ?
C128 H128 0.9500 . ?
C128 C129 1.409(19) . ?
C129 H129 0.9500 . ?
C129 N10 1.356(17) . ?
C130 C131 1.45(2) . ?
C130 C135 1.40(2) . ?
C130 N10 1.37(2) . ?
C131 H131 0.9500 . ?
C131 C132 1.44(3) . ?
C132 H132 0.9500 . ?
C132 C133 1.37(3) . ?
C133 H133 0.9500 . ?
C133 C134 1.43(3) . ?
C134 H134 0.9500 . ?
C134 C135 1.46(3) . ?
C136 H13A 0.9900 . ?
C136 H13B 0.9900 . ?
C136 C137 1.54(3) . ?
C136 N9 1.503(18) . ?
C137 H13C 0.9900 . ?
C137 H13D 0.9900 . ?
C137 C138 1.55(3) . ?
C138 H138 1.0000 . ?
C138 C139 1.55(3) . ?
C138 C142 1.49(3) . ?
C139 H13E 0.9900 . ?
C139 H13F 0.9900 . ?
C139 C140 1.52(2) . ?
C140 H140 1.0000 . ?
C140 N9 1.54(2) . ?
C141 H14A 0.9900 . ?
C141 H14B 0.9900 . ?
C141 C142 1.54(2) . ?
C141 N9 1.48(2) . ?
C142 H142 1.0000 . ?
C142 C143 1.48(3) . ?
C143 H143 0.9500 . ?
C143 C144 1.27(4) . ?
C144 H14C 0.9500 . ?
C144 H14D 0.9500 . ?
C176 H17A 0.9800 . ?
C176 H17B 0.9800 . ?
C176 H17C 0.9800 . ?
C176 Al7 1.976(12) . ?
C177 H17D 0.9800 . ?
C177 H17E 0.9800 . ?
C177 H17F 0.9800 . ?
C177 Al8 1.949(14) . ?
C178 H17G 0.9800 . ?
C178 H17H 0.9800 . ?
C178 H17I 0.9800 . ?
C178 Ga7 1.95(2) . ?
C179 H17J 0.9800 . ?
C179 H17K 0.9800 . ?
C179 H17L 0.9800 . ?
C179 Ga7 2.000(15) . ?
C180 H18A 0.9800 . ?
C180 H18B 0.9800 . ?
C180 H18C 0.9800 . ?
C180 Ga7 2.012(16) . ?
C181 H18D 0.9800 . ?
C181 H18E 0.9800 . ?
C181 H18F 0.9800 . ?
C181 Ga8 1.998(15) . ?
C182 H18G 0.9800 . ?
C182 H18H 0.9800 . ?
C182 H18I 0.9800 . ?
C182 Ga8 2.000(14) . ?
C183 H18J 0.9800 . ?
C183 H18K 0.9800 . ?
C183 H18L 0.9800 . ?
C183 Ga8 1.854(19) . ?
C184 H184 1.0000 . ?
C184 C185 1.512(16) . ?
C184 C194 1.579(14) . ?
C184 O19 1.411(12) . ?
C185 C186 1.396(17) . ?
C185 C193 1.396(15) . ?
C186 H186 0.9500 . ?
C186 C187 1.398(19) . ?
C187 H187 0.9500 . ?
C187 N14 1.306(16) . ?
C188 C189 1.411(17) . ?
C188 C193 1.465(18) . ?
C188 N14 1.376(17) . ?
C189 H189 0.9500 . ?
C189 C190 1.33(2) . ?
C190 H190 0.9500 . ?
C190 C191 1.43(2) . ?
C191 H191 0.9500 . ?
C191 C192 1.357(17) . ?
C192 H192 0.9500 . ?
C192 C193 1.443(19) . ?
C194 H194 1.0000 . ?
C194 C195 1.530(14) . ?
C194 N13 1.505(12) . ?
C195 H19A 0.9900 . ?
C195 H19B 0.9900 . ?
C195 C196 1.519(15) . ?
C196 H196 1.0000 . ?
C196 C197 1.531(19) . ?
C196 C200 1.537(19) . ?
C197 H19C 0.9900 . ?
C197 H19D 0.9900 . ?
C197 C198 1.526(16) . ?
C198 H19E 0.9900 . ?
C198 H19F 0.9900 . ?
C198 N13 1.500(14) . ?
C199 H19G 0.9900 . ?
C199 H19H 0.9900 . ?
C199 C200 1.544(15) . ?
C199 N13 1.495(14) . ?
C200 H200 1.0000 . ?
C200 C201 1.457(19) . ?
C201 H201 0.9500 . ?
C201 C202 1.28(2) . ?
C202 H20C 0.9500 . ?
C202 H20D 0.9500 . ?
C203 H203 1.0000 . ?
C203 C204 1.510(15) . ?
C203 C213 1.539(15) . ?
C203 O14 1.445(13) . ?
C204 C205 1.363(15) . ?
C204 C212 1.465(15) . ?
C205 H205 0.9500 . ?
C205 C206 1.405(16) . ?
C206 H206 0.9500 . ?
C206 N12 1.336(15) . ?
C207 C208 1.450(16) . ?
C207 C212 1.395(17) . ?
C207 N12 1.382(14) . ?
C208 H208 0.9500 . ?
C208 C209 1.393(16) . ?
C209 H209 0.9500 . ?
C209 C210 1.354(19) . ?
C210 H210 0.9500 . ?
C210 C211 1.384(18) . ?
C211 H211 0.9500 . ?
C211 C212 1.427(14) . ?
C213 H213 1.0000 . ?
C213 C214 1.538(18) . ?
C213 N11 1.493(14) . ?
C214 H21A 0.9900 . ?
C214 H21B 0.9900 . ?
C214 C215 1.535(17) . ?
C215 H215 1.0000 . ?
C215 C216 1.55(2) . ?
C215 C219 1.53(2) . ?
C216 H21C 0.9900 . ?
C216 H21D 0.9900 . ?
C216 C217 1.50(2) . ?
C217 H21E 0.9900 . ?
C217 H21F 0.9900 . ?
C217 N11 1.483(15) . ?
C218 H21G 0.9900 . ?
C218 H21H 0.9900 . ?
C218 C219 1.550(19) . ?
C218 N11 1.485(16) . ?
C219 H219 1.0000 . ?
C219 C220 1.54(2) . ?
C220 H220 0.9500 . ?
C220 C221 1.25(3) . ?
C221 H22C 0.9500 . ?
C221 H22D 0.9500 . ?
C222 C223 1.500(19) . ?
C222 O15 1.300(17) . ?
C222 O16 1.220(19) . ?
C223 C224 1.387(17) . ?
C223 C232 1.388(17) . ?
C224 H224 0.9500 . ?
C224 C225 1.41(2) . ?
C225 C226 1.47(2) . ?
C225 C230 1.403(19) . ?
C226 H226 0.9500 . ?
C226 C227 1.36(2) . ?
C227 H227 0.9500 . ?
C227 C228 1.39(3) . ?
C228 H228 0.9500 . ?
C228 C229 1.38(2) . ?
C229 H229 0.9500 . ?
C229 C230 1.41(2) . ?
C230 C231 1.409(18) . ?
C231 H231 0.9500 . ?
C231 C232 1.358(18) . ?
C232 C233 1.529(15) . ?
C233 O17 1.279(16) . ?
C233 O18 1.237(16) . ?
C234 H23C 0.9800 . ?
C234 H23D 0.9800 . ?
C234 H23E 0.9800 . ?
C234 C235 1.50(3) . ?
C235 C236 1.38(3) . ?
C235 C240 1.41(3) . ?
C236 H236 0.9500 . ?
C236 C237 1.29(3) . ?
C237 H237 0.9500 . ?
C237 C238 1.39(3) . ?
C238 H238 0.9500 . ?
C238 C239 1.36(3) . ?
C239 H239 0.9500 . ?
C239 C240 1.38(3) . ?
C240 H240 0.9500 . ?
C241 H24C 0.9800 . ?
C241 H24D 0.9800 . ?
C241 H24E 0.9800 . ?
C241 C242 1.52(3) . ?
C242 C243 1.38(3) . ?
C242 C247 1.32(3) . ?
C243 H243 0.9500 . ?
C243 C244 1.39(3) . ?
C244 H244 0.9500 . ?
C244 C245 1.32(4) . ?
C245 H245 0.9500 . ?
C245 C246 1.46(4) . ?
C246 H246 0.9500 . ?
C246 C247 1.39(4) . ?
C247 H247 0.9500 . ?
C255 H25A 0.9800 . ?
C255 H25B 0.9800 . ?
C255 H25C 0.9800 . ?
C255 C256 1.48(3) . ?
C256 C257 1.42(3) . ?
C256 C261 1.42(3) . ?
C257 H257 0.9500 . ?
C257 C258 1.35(3) . ?
C258 H258 0.9500 . ?
C258 C259 1.42(3) . ?
C259 H259 0.9500 . ?
C259 C260 1.33(3) . ?
C260 H260 0.9500 . ?
C260 C261 1.39(3) . ?
C261 H261 0.9500 . ?
C262 H26A 0.9800 . ?
C262 H26B 0.9800 . ?
C262 H26C 0.9800 . ?
C262 C263 1.53(4) . ?
C263 C264 1.45(3) . ?
C263 C268 1.42(3) . ?
C264 H264 0.9500 . ?
C264 C265 1.34(4) . ?
C265 H265 0.9500 . ?
C265 C266 1.44(4) . ?
C266 H266 0.9500 . ?
C266 C267 1.30(4) . ?
C268 H268 0.9500 . ?
C268 C267 1.40(4) . ?
C269 C270 1.42(3) . ?
C269 C274 1.33(2) . ?
C269 C288 1.52(3) . ?
C270 H270 0.9500 . ?
C270 C271 1.32(3) . ?
C271 H271 0.9500 . ?
C271 C272 1.42(3) . ?
C273 H273 0.9500 . ?
C273 C274 1.39(2) . ?
C273 C272 1.40(3) . ?
C274 H274 0.9500 . ?
C276 H27C 0.9800 . ?
C276 H27D 0.9800 . ?
C276 H27E 0.9800 . ?
C276 C277 1.52(2) . ?
C277 C278 1.41(3) . ?
C277 C282 1.37(2) . ?
C278 H278 0.9500 . ?
C278 C279 1.39(3) . ?
C279 H279 0.9500 . ?
C279 C280 1.38(3) . ?
C280 H280 0.9500 . ?
C280 C281 1.29(3) . ?
C281 H281 0.9500 . ?
C281 C282 1.44(3) . ?
C282 H282 0.9500 . ?
C288 H28A 0.9800 . ?
C288 H28B 0.9800 . ?
C288 H28C 0.9800 . ?
C306 C316 1.368(18) . ?
C307 C314 1.431(17) . ?
C308 O00L 1.283(17) . ?
C308 O01B 1.212(17) . ?
C309 H309 0.9500 . ?
C309 C310 1.402(18) . ?
C310 H310 0.9500 . ?
C310 C312 1.37(2) . ?
C311 H311 1.0000 . ?
C311 C313 1.551(16) . ?
C311 C319 1.518(19) . ?
C312 H312 0.9500 . ?
C313 H31A 0.9900 . ?
C313 H31B 0.9900 . ?
C313 N15 1.484(14) . ?
C315 H31C 0.9900 . ?
C315 H31D 0.9900 . ?
C315 C319 1.54(2) . ?
C316 H316 0.9500 . ?
C316 C321 1.45(2) . ?
C317 H317 0.9500 . ?
C317 C320 1.42(2) . ?
C318 H31E 0.9900 . ?
C318 H31F 0.9900 . ?
C318 N15 1.502(16) . ?
C319 H319 1.0000 . ?
C320 C321 1.40(2) . ?
C320 C324 1.47(2) . ?
C323 H323 0.9500 . ?
C323 C324 1.41(3) . ?
C323 C325 1.42(3) . ?
C324 H324 0.9500 . ?
C325 H325 0.9500 . ?
C553 H553 0.9500 . ?
C267 H267 0.9500 . ?
C272 H272 0.9500 . ?
N1 Al2 2.111(9) . ?
N2 Ga1 2.151(12) . ?
N3 Ga2 2.140(10) . ?
N4 Al1 2.169(11) . ?
N5 Al4 2.095(12) . ?
N6 Ga3 2.158(11) . ?
N7 Al3 2.135(11) . ?
N8 Ga4 2.166(9) . ?
N9 Al6 2.093(12) . ?
N10 Ga5 2.119(13) . ?
N11 Al5 2.089(11) . ?
N12 Ga6 2.159(9) . ?
N13 Al8 2.131(9) . ?
N14 Ga7 2.148(11) . ?
N15 Al7 2.147(10) . ?
N16 Ga8 2.160(11) . ?
O00L Al7 1.796(9) . ?
O00S Al8 1.767(9) . ?
O1 Al1 1.944(8) . ?
O1 Al2 1.850(8) . ?
O2 Al1 1.849(8) . ?
O2 Al2 1.929(8) . ?
O3 Al2 1.772(9) . ?
O5 Al1 1.822(9) . ?
O7 Al3 1.935(8) . ?
O7 Al4 1.851(9) . ?
O8 Al3 1.855(8) . ?
O8 Al4 1.924(8) . ?
O9 Al3 1.788(9) . ?
O11 Al4 1.835(8) . ?
O13 Al5 1.920(9) . ?
O13 Al6 1.845(9) . ?
O14 Al5 1.843(8) . ?
O14 Al6 1.918(8) . ?
O15 Al5 1.809(9) . ?
O17 Al6 1.809(9) . ?
O19 Al7 1.953(8) . ?
O19 Al8 1.839(8) . ?
O20 Al7 1.800(8) . ?
O20 Al8 1.921(8) . ?
Al1 Al2 2.955(5) . ?
Al3 Al4 2.947(5) . ?
Al5 Al6 2.947(5) . ?
Al7 Al8 2.941(5) . ?

loop_
_geom_torsion_atom_site_label_1
_geom_torsion_atom_site_label_2
_geom_torsion_atom_site_label_3
_geom_torsion_atom_site_label_4
_geom_torsion
_geom_torsion_site_symmetry_1
_geom_torsion_site_symmetry_2
_geom_torsion_site_symmetry_3
_geom_torsion_site_symmetry_4
_geom_torsion_publ_flag
C02C C309 C310 C312 1(2) . . . . ?
C02E C306 C316 C321 -172.6(11) . . . . ?
C02E O00S Al8 C177 79.9(12) . . . . ?
C02E O00S Al8 N13 179.1(11) . . . . ?
C02E O00S Al8 O19 -98.9(11) . . . . ?
C02E O00S Al8 O20 -24.7(11) . . . . ?
C02E O00S Al8 Al7 -60.4(11) . . . . ?
C02N C023 N16 C02C 1.0(17) . . . . ?
C02N C023 N16 Ga8 -172.3(9) . . . . ?
C02N C307 C314 C02C 1.8(16) . . . . ?
C02N C307 C314 C050 -175.0(11) . . . . ?
C02O C020 C315 C319 149.0(11) . . . . ?
C02O C020 N15 C313 -87.7(11) . . . . ?
C02O C020 N15 C318 156.2(10) . . . . ?
C02O C020 N15 Al7 33.9(11) . . . . ?
C02O C307 C314 C02C 177.0(10) . . . . ?
C02O C307 C314 C050 0.3(17) . . . . ?
C02O O20 Al7 C176 92.2(10) . . . . ?
C02O O20 Al7 N15 -0.3(8) . . . . ?
C02O O20 Al7 O00L -91.6(8) . . . . ?
C02O O20 Al7 O19 172.2(8) . . . . ?
C02O O20 Al7 Al8 -167.2(10) . . . . ?
C9 C10 C11 C12 175.4(11) . . . . ?
C9 C10 C18 C13 -179.4(10) . . . . ?
C9 C10 C18 C17 4.6(18) . . . . ?
C9 C19 C20 C21 145.6(10) . . . . ?
C9 C19 N1 C23 157.7(10) . . . . ?
C9 C19 N1 C24 -85.9(10) . . . . ?
C9 C19 N1 Al2 35.7(10) . . . . ?
C9 O1 Al2 C2 95.6(10) . . . . ?
C9 O1 Al2 N1 3.0(8) . . . . ?
C9 O1 Al2 O2 179.7(9) . . . . ?
C9 O1 Al2 O3 -87.1(9) . . . . ?
C9 O1 Al2 Al1 -161.2(10) . . . . ?
C10 C9 C19 C20 -39.3(14) . . . . ?
C10 C9 C19 N1 89.3(12) . . . . ?
C10 C9 O1 Al1 93.2(11) . . . . ?
C10 C9 O1 Al2 -111.4(9) . . . . ?
C10 C11 C12 N2 4(2) . . . . ?
C11 C10 C18 C13 1.7(17) . . . . ?
C11 C10 C18 C17 -174.3(11) . . . . ?
C11 C12 N2 C13 2.8(19) . . . . ?
C11 C12 N2 Ga1 -168.4(10) . . . . ?
C13 C14 C15 C16 0(2) . . . . ?
C14 C13 C18 C10 -177.8(12) . . . . ?
C14 C13 C18 C17 -1.6(17) . . . . ?
C14 C13 N2 C12 175.8(12) . . . . ?
C14 C13 N2 Ga1 -13.7(18) . . . . ?
C14 C15 C16 C17 -1(2) . . . . ?
C15 C16 C17 C18 1(2) . . . . ?
C16 C17 C18 C10 176.7(12) . . . . ?
C16 C17 C18 C13 0.6(18) . . . . ?
C18 C10 C11 C12 -5.7(17) . . . . ?
C18 C13 C14 C15 2(2) . . . . ?
C18 C13 N2 C12 -6.9(18) . . . . ?
C18 C13 N2 Ga1 163.5(9) . . . . ?
C19 C9 C10 C11 -98.3(13) . . . . ?
C19 C9 C10 C18 82.9(14) . . . . ?
C19 C9 O1 Al1 -139.0(8) . . . . ?
C19 C9 O1 Al2 16.4(12) . . . . ?
C19 C20 C21 C22 48.5(12) . . . . ?
C19 C20 C21 C25 -68.5(13) . . . . ?
C020 C02O C307 C02N -95.2(13) . . . . ?
C020 C02O C307 C314 89.8(14) . . . . ?
C020 C02O O20 Al7 19.3(11) . . . . ?
C020 C02O O20 Al8 -144.6(7) . . . . ?
C020 C315 C319 C064 47.7(14) . . . . ?
C020 C315 C319 C311 -71.5(15) . . . . ?
C20 C19 N1 C23 -69.9(12) . . . . ?
C20 C19 N1 C24 46.5(12) . . . . ?
C20 C19 N1 Al2 168.2(8) . . . . ?
C20 C21 C22 C23 -67.2(13) . . . . ?
C20 C21 C25 C24 48.0(12) . . . . ?
C20 C21 C25 C26 -75.9(12) . . . . ?
C21 C22 C23 N1 16.1(15) . . . . ?
C21 C25 C26 C27 137(2) . . . . ?
C22 C21 C25 C24 -68.0(11) . . . . ?
C22 C21 C25 C26 168.1(10) . . . . ?
C22 C23 N1 C19 50.0(13) . . . . ?
C22 C23 N1 C24 -67.7(12) . . . . ?
C22 C23 N1 Al2 167.0(8) . . . . ?
C023 C02N C307 C02O -177.4(11) . . . . ?
C023 C02N C307 C314 -2.0(17) . . . . ?
C24 C25 C26 C27 15(2) . . . . ?
C25 C21 C22 C23 50.2(13) . . . . ?
C25 C24 N1 C19 -66.7(11) . . . . ?
C25 C24 N1 C23 49.3(11) . . . . ?
C25 C24 N1 Al2 175.5(7) . . . . ?
C28 C29 C30 C31 -178.0(10) . . . . ?
C28 C29 C37 C32 178.7(10) . . . . ?
C28 C29 C37 C36 3.1(17) . . . . ?
C28 C42 N4 C38 155.8(10) . . . . ?
C28 C42 N4 C43 -87.8(12) . . . . ?
C28 C42 N4 Al1 34.0(11) . . . . ?
C28 O2 Al1 C1 86.5(11) . . . . ?
C28 O2 Al1 N4 -4.7(8) . . . . ?
C28 O2 Al1 O1 166.6(9) . . . . ?
C28 O2 Al1 O5 -96.7(8) . . . . ?
C28 O2 Al1 Al2 -174.3(10) . . . . ?
C29 C28 C42 C41 -42.7(14) . . . . ?
C29 C28 C42 N4 85.2(12) . . . . ?
C29 C28 O2 Al1 -104.6(9) . . . . ?
C29 C28 O2 Al2 82.9(10) . . . . ?
C29 C30 C31 N3 -3.4(18) . . . . ?
C30 C29 C37 C32 -0.6(16) . . . . ?
C30 C29 C37 C36 -176.2(11) . . . . ?
C30 C31 N3 C32 4.2(17) . . . . ?
C30 C31 N3 Ga2 -175.5(9) . . . . ?
C32 C33 C34 C35 -4(2) . . . . ?
C33 C32 C37 C29 179.5(11) . . . . ?
C33 C32 C37 C36 -4.7(17) . . . . ?
C33 C32 N3 C31 178.7(11) . . . . ?
C33 C32 N3 Ga2 -1.7(16) . . . . ?
C33 C34 C35 C36 0(2) . . . . ?
C34 C35 C36 C37 2(2) . . . . ?
C35 C36 C37 C29 176.4(12) . . . . ?
C35 C36 C37 C32 0.9(17) . . . . ?
C37 C29 C30 C31 1.3(17) . . . . ?
C37 C32 C33 C34 6.1(19) . . . . ?
C37 C32 N3 C31 -3.3(16) . . . . ?
C37 C32 N3 Ga2 176.3(8) . . . . ?
C38 C39 C40 C41 -66.2(16) . . . . ?
C38 C39 C40 C44 51.8(15) . . . . ?
C39 C38 N4 C42 50.8(14) . . . . ?
C39 C38 N4 C43 -68.4(15) . . . . ?
C39 C38 N4 Al1 166.5(10) . . . . ?
C39 C40 C41 C42 45.2(15) . . . . ?
C39 C40 C44 C43 -68.5(13) . . . . ?
C39 C40 C44 C45 162.7(11) . . . . ?
C40 C41 C42 C28 150.3(11) . . . . ?
C40 C41 C42 N4 22.4(14) . . . . ?
C40 C44 C45 C46 140.2(18) . . . . ?
C41 C40 C44 C43 50.2(14) . . . . ?
C41 C40 C44 C45 -78.7(14) . . . . ?
C41 C42 N4 C38 -72.9(12) . . . . ?
C41 C42 N4 C43 43.5(14) . . . . ?
C41 C42 N4 Al1 165.3(9) . . . . ?
C042 C306 C316 C321 0.3(19) . . . . ?
C042 C308 O00L Al7 144.2(9) . . . . ?
C042 C317 C320 C321 6(2) . . . . ?
C042 C317 C320 C324 -177.6(14) . . . . ?
C42 C28 C29 C30 -92.9(13) . . . . ?
C42 C28 C29 C37 87.8(13) . . . . ?
C42 C28 O2 Al1 24.6(11) . . . . ?
C42 C28 O2 Al2 -147.9(8) . . . . ?
C43 C44 C45 C46 15(2) . . . . ?
C44 C40 C41 C42 -72.4(14) . . . . ?
C44 C43 N4 C38 49.2(14) . . . . ?
C44 C43 N4 C42 -65.8(13) . . . . ?
C44 C43 N4 Al1 176.0(8) . . . . ?
C47 C48 C49 C50 -171.0(14) . . . . ?
C47 C48 C57 C56 171.1(14) . . . . ?
C47 C48 C57 C58 -9(2) . . . . ?
C47 O3 Al2 C2 83.2(12) . . . . ?
C47 O3 Al2 N1 -176.9(12) . . . . ?
C47 O3 Al2 O1 -94.7(12) . . . . ?
C47 O3 Al2 O2 -19.4(12) . . . . ?
C47 O3 Al2 Al1 -56.5(11) . . . . ?
C48 C47 O3 Al2 142.4(10) . . . . ?
C48 C49 C50 C51 173.9(18) . . . . ?
C48 C49 C50 C55 1(3) . . . . ?
C48 C57 C58 O5 -32.3(18) . . . . ?
C48 C57 C58 O6 147.4(13) . . . . ?
C49 C48 C57 C56 -5(2) . . . . ?
C49 C48 C57 C58 175.5(13) . . . . ?
C49 C50 C51 C553 -179(2) . . . . ?
C49 C50 C55 C54 -179.3(19) . . . . ?
C49 C50 C55 C56 -7(3) . . . . ?
C50 C51 C553 C53 6(6) . . . . ?
C50 C55 C56 C57 8(3) . . . . ?
C51 C50 C55 C54 8(4) . . . . ?
C51 C50 C55 C56 180(2) . . . . ?
C53 C54 C55 C50 -9(5) . . . . ?
C53 C54 C55 C56 180(3) . . . . ?
C54 C53 C553 C51 -7(7) . . . . ?
C54 C55 C56 C57 179(2) . . . . ?
C55 C50 C51 C553 -6(4) . . . . ?
C55 C56 C57 C48 -2(3) . . . . ?
C55 C56 C57 C58 177.6(18) . . . . ?
C055 C311 C313 N15 142.9(12) . . . . ?
C055 C311 C319 C064 164.7(11) . . . . ?
C055 C311 C319 C315 -74.9(15) . . . . ?
C56 C57 C58 O5 147.9(15) . . . . ?
C56 C57 C58 O6 -32(2) . . . . ?
C57 C48 C49 C50 5(2) . . . . ?
C57 C58 O5 Al1 143.8(10) . . . . ?
C58 O5 Al1 C1 62.1(12) . . . . ?
C58 O5 Al1 N4 163.8(10) . . . . ?
C58 O5 Al1 O1 -40.4(11) . . . . ?
C58 O5 Al1 O2 -115.5(10) . . . . ?
C58 O5 Al1 Al2 -77.1(10) . . . . ?
C064 C318 N15 C020 50.3(13) . . . . ?
C064 C318 N15 C313 -66.7(14) . . . . ?
C064 C318 N15 Al7 166.2(9) . . . . ?
C67 C68 C69 C70 -177.3(12) . . . . ?
C67 C68 C76 C71 -179.9(14) . . . . ?
C67 C68 C76 C75 -1(3) . . . . ?
C67 C77 C78 C79 148.3(15) . . . . ?
C67 C77 N5 C81 157.5(11) . . . . ?
C67 C77 N5 C82 -87.0(13) . . . . ?
C67 C77 N5 Al4 37.2(12) . . . . ?
C67 O7 Al4 C60 99.9(12) . . . . ?
C67 O7 Al4 N5 9.8(9) . . . . ?
C67 O7 Al4 O8 178.4(10) . . . . ?
C67 O7 Al4 O11 -82.9(10) . . . . ?
C67 O7 Al4 Al3 -159.9(12) . . . . ?
C68 C67 C77 C78 -38.3(19) . . . . ?
C68 C67 C77 N5 90.2(14) . . . . ?
C68 C67 O7 Al3 88.1(13) . . . . ?
C68 C67 O7 Al4 -118.4(10) . . . . ?
C68 C69 C70 N6 -3(2) . . . . ?
C69 C68 C76 C71 4(2) . . . . ?
C69 C68 C76 C75 -177.0(18) . . . . ?
C69 C70 N6 C71 4(2) . . . . ?
C69 C70 N6 Ga3 -165.3(10) . . . . ?
C070 C055 C311 C313 17(3) . . . . ?
C070 C055 C311 C319 135(2) . . . . ?
C71 C72 C73 C74 7(4) . . . . ?
C72 C71 C76 C68 177.5(19) . . . . ?
C72 C71 C76 C75 -1(3) . . . . ?
C72 C71 N6 C70 178.4(17) . . . . ?
C72 C71 N6 Ga3 -14(2) . . . . ?
C72 C73 C74 C75 -9(5) . . . . ?
C73 C74 C75 C76 5(5) . . . . ?
C74 C75 C76 C68 -178(2) . . . . ?
C74 C75 C76 C71 0(4) . . . . ?
C76 C68 C69 C70 -1(2) . . . . ?
C76 C71 C72 C73 -2(3) . . . . ?
C76 C71 N6 C70 -1(2) . . . . ?
C76 C71 N6 Ga3 167.0(12) . . . . ?
C77 C67 C68 C69 -102.9(16) . . . . ?
C77 C67 C68 C76 81.5(18) . . . . ?
C77 C67 O7 Al3 -144.9(9) . . . . ?
C77 C67 O7 Al4 8.6(14) . . . . ?
C77 C78 C79 C80 46(2) . . . . ?
C77 C78 C79 C83 -69.4(16) . . . . ?
C78 C77 N5 C81 -70.7(14) . . . . ?
C78 C77 N5 C82 44.9(15) . . . . ?
C78 C77 N5 Al4 169.1(9) . . . . ?
C78 C79 C80 C81 -67(2) . . . . ?
C78 C79 C83 C82 46.8(19) . . . . ?
C78 C79 C83 C84 -73.2(17) . . . . ?
C79 C80 C81 N5 18(2) . . . . ?
C79 C83 C84 C85 -132(3) . . . . ?
C80 C79 C83 C82 -70.2(17) . . . . ?
C80 C79 C83 C84 169.7(14) . . . . ?
C80 C81 N5 C77 48.3(17) . . . . ?
C80 C81 N5 C82 -70.2(17) . . . . ?
C80 C81 N5 Al4 165.5(12) . . . . ?
C82 C83 C84 C85 108(3) . . . . ?
C83 C79 C80 C81 50(2) . . . . ?
C83 C82 N5 C77 -68.6(16) . . . . ?
C83 C82 N5 C81 48.8(17) . . . . ?
C83 C82 N5 Al4 171.6(12) . . . . ?
C86 C87 C88 C89 175.4(10) . . . . ?
C86 C87 C96 C91 -177.1(9) . . . . ?
C86 C87 C96 C95 5.5(16) . . . . ?
C86 C101 N7 C97 157.7(10) . . . . ?
C86 C101 N7 C102 -84.8(11) . . . . ?
C86 C101 N7 Al3 36.4(11) . . . . ?
C86 O8 Al3 C59 99.9(11) . . . . ?
C86 O8 Al3 N7 7.6(8) . . . . ?
C86 O8 Al3 O7 -176.4(8) . . . . ?
C86 O8 Al3 O9 -81.8(8) . . . . ?
C86 O8 Al3 Al4 -154.7(10) . . . . ?
C87 C86 C101 C100 -39.4(14) . . . . ?
C87 C86 C101 N7 90.1(12) . . . . ?
C87 C86 O8 Al3 -115.7(8) . . . . ?
C87 C86 O8 Al4 95.7(9) . . . . ?
C87 C88 C89 N8 0.3(18) . . . . ?
C88 C87 C96 C91 3.7(14) . . . . ?
C88 C87 C96 C95 -173.7(10) . . . . ?
C88 C89 N8 C91 6.6(17) . . . . ?
C88 C89 N8 Ga4 -160.7(9) . . . . ?
C91 C92 C93 C94 3(2) . . . . ?
C92 C91 C96 C87 -175.7(11) . . . . ?
C92 C91 C96 C95 1.8(16) . . . . ?
C92 C91 N8 C89 170.7(11) . . . . ?
C92 C91 N8 Ga4 -23.4(14) . . . . ?
C92 C93 C94 C95 0(2) . . . . ?
C93 C94 C95 C96 -1.6(18) . . . . ?
C94 C95 C96 C87 178.3(11) . . . . ?
C94 C95 C96 C91 0.9(16) . . . . ?
C96 C87 C88 C89 -5.4(16) . . . . ?
C96 C91 C92 C93 -3.8(18) . . . . ?
C96 C91 N8 C89 -8.2(16) . . . . ?
C96 C91 N8 Ga4 157.7(8) . . . . ?
C97 C98 C99 C100 -68.8(15) . . . . ?
C97 C98 C99 C103 51.1(15) . . . . ?
C98 C97 N7 C101 49.9(15) . . . . ?
C98 C97 N7 C102 -68.5(14) . . . . ?
C98 C97 N7 Al3 166.3(10) . . . . ?
C98 C99 C100 C101 49.8(13) . . . . ?
C98 C99 C103 C102 -66.0(12) . . . . ?
C98 C99 C103 C104 169.4(12) . . . . ?
C99 C100 C101 C86 145.2(11) . . . . ?
C99 C100 C101 N7 14.7(14) . . . . ?
C99 C103 C104 C105 153(5) . . . . ?
C100 C99 C103 C102 52.9(14) . . . . ?
C100 C99 C103 C104 -71.8(16) . . . . ?
C100 C101 N7 C97 -68.5(13) . . . . ?
C100 C101 N7 C102 49.0(12) . . . . ?
C100 C101 N7 Al3 170.2(7) . . . . ?
C101 C86 C87 C88 -98.9(12) . . . . ?
C101 C86 C87 C96 81.9(12) . . . . ?
C101 C86 O8 Al3 10.6(11) . . . . ?
C101 C86 O8 Al4 -138.0(7) . . . . ?
C102 C103 C104 C105 33(5) . . . . ?
C103 C99 C100 C101 -69.9(14) . . . . ?
C103 C102 N7 C97 52.1(12) . . . . ?
C103 C102 N7 C101 -66.8(11) . . . . ?
C103 C102 N7 Al3 177.2(7) . . . . ?
C106 C107 C108 C109 -169.8(12) . . . . ?
C106 C107 C116 C115 170.7(11) . . . . ?
C106 C107 C116 C117 -9.4(17) . . . . ?
C106 O9 Al3 C59 65.9(13) . . . . ?
C106 O9 Al3 N7 165.8(11) . . . . ?
C106 O9 Al3 O7 -38.2(11) . . . . ?
C106 O9 Al3 O8 -112.8(11) . . . . ?
C106 O9 Al3 Al4 -75.2(11) . . . . ?
C107 C106 O9 Al3 149.1(9) . . . . ?
C107 C108 C109 C110 176.8(12) . . . . ?
C107 C108 C109 C114 -1.4(19) . . . . ?
C107 C116 C117 O11 -48.2(15) . . . . ?
C107 C116 C117 O12 133.7(12) . . . . ?
C108 C107 C116 C115 -2.0(17) . . . . ?
C108 C107 C116 C117 177.8(11) . . . . ?
C108 C109 C110 C111 -178.8(14) . . . . ?
C108 C109 C114 C113 179.2(12) . . . . ?
C108 C109 C114 C115 -0.8(18) . . . . ?
C109 C110 C111 C112 0(2) . . . . ?
C109 C114 C115 C116 1.5(18) . . . . ?
C110 C109 C114 C113 0.8(18) . . . . ?
C110 C109 C114 C115 -179.2(12) . . . . ?
C110 C111 C112 C113 0(2) . . . . ?
C111 C112 C113 C114 1(2) . . . . ?
C112 C113 C114 C109 -1(2) . . . . ?
C112 C113 C114 C115 179.2(13) . . . . ?
C113 C114 C115 C116 -178.5(12) . . . . ?
C114 C109 C110 C111 -1(2) . . . . ?
C114 C115 C116 C107 -0.1(18) . . . . ?
C114 C115 C116 C117 -179.9(11) . . . . ?
C115 C116 C117 O11 131.6(11) . . . . ?
C115 C116 C117 O12 -46.4(17) . . . . ?
C116 C107 C108 C109 2.8(19) . . . . ?
C116 C117 O11 Al4 149.2(8) . . . . ?
C117 O11 Al4 C60 70.9(10) . . . . ?
C117 O11 Al4 N5 170.6(9) . . . . ?
C117 O11 Al4 O7 -107.3(9) . . . . ?
C117 O11 Al4 O8 -32.5(10) . . . . ?
C117 O11 Al4 Al3 -68.6(9) . . . . ?
C126 C127 C128 C129 -177.5(12) . . . . ?
C126 C127 C135 C130 176.7(13) . . . . ?
C126 C127 C135 C134 1(2) . . . . ?
C126 C140 N9 C136 157.2(13) . . . . ?
C126 C140 N9 C141 -86.8(14) . . . . ?
C126 C140 N9 Al6 36.5(13) . . . . ?
C126 O13 Al6 C119 97.9(13) . . . . ?
C126 O13 Al6 N9 9.1(10) . . . . ?
C126 O13 Al6 O14 178.7(11) . . . . ?
C126 O13 Al6 O17 -82.5(11) . . . . ?
C126 O13 Al6 Al5 -159.3(12) . . . . ?
C127 C126 C140 C139 -38(2) . . . . ?
C127 C126 C140 N9 90.5(15) . . . . ?
C127 C126 O13 Al5 89.1(13) . . . . ?
C127 C126 O13 Al6 -116.4(11) . . . . ?
C127 C128 C129 N10 0(2) . . . . ?
C128 C127 C135 C130 2(2) . . . . ?
C128 C127 C135 C134 -173.5(15) . . . . ?
C128 C129 N10 C130 3.1(18) . . . . ?
C128 C129 N10 Ga5 -168.7(10) . . . . ?
C130 C131 C132 C133 -2(4) . . . . ?
C131 C130 C135 C127 -179.5(15) . . . . ?
C131 C130 C135 C134 -4(2) . . . . ?
C131 C130 N10 C129 176.8(13) . . . . ?
C131 C130 N10 Ga5 -13(2) . . . . ?
C131 C132 C133 C134 2(4) . . . . ?
C132 C133 C134 C135 -2(4) . . . . ?
C133 C134 C135 C127 178.3(18) . . . . ?
C133 C134 C135 C130 3(3) . . . . ?
C135 C127 C128 C129 -3.3(19) . . . . ?
C135 C130 C131 C132 3(3) . . . . ?
C135 C130 N10 C129 -4(2) . . . . ?
C135 C130 N10 Ga5 166.1(12) . . . . ?
C136 C137 C138 C139 -70(2) . . . . ?
C136 C137 C138 C142 48(2) . . . . ?
C137 C136 N9 C140 47(2) . . . . ?
C137 C136 N9 C141 -70(2) . . . . ?
C137 C136 N9 Al6 163.8(14) . . . . ?
C137 C138 C139 C140 48.2(19) . . . . ?
C137 C138 C142 C141 -67.5(19) . . . . ?
C137 C138 C142 C143 164.9(15) . . . . ?
C138 C139 C140 C126 146.8(16) . . . . ?
C138 C139 C140 N9 18.0(18) . . . . ?
C138 C142 C143 C144 137(3) . . . . ?
C139 C138 C142 C141 50(2) . . . . ?
C139 C138 C142 C143 -78.0(19) . . . . ?
C139 C140 N9 C136 -70.2(16) . . . . ?
C139 C140 N9 C141 45.8(15) . . . . ?
C139 C140 N9 Al6 169.1(10) . . . . ?
C140 C126 C127 C128 -98.7(16) . . . . ?
C140 C126 C127 C135 87.2(17) . . . . ?
C140 C126 O13 Al5 -145.1(10) . . . . ?
C140 C126 O13 Al6 9.4(15) . . . . ?
C141 C142 C143 C144 13(5) . . . . ?
C142 C138 C139 C140 -70(2) . . . . ?
C142 C141 N9 C136 50.6(19) . . . . ?
C142 C141 N9 C140 -66.8(16) . . . . ?
C142 C141 N9 Al6 175.2(12) . . . . ?
C184 C185 C186 C187 176.2(11) . . . . ?
C184 C185 C193 C188 179.9(10) . . . . ?
C184 C185 C193 C192 5.8(18) . . . . ?
C184 C194 C195 C196 148.8(11) . . . . ?
C184 C194 N13 C198 155.8(8) . . . . ?
C184 C194 N13 C199 -87.6(10) . . . . ?
C184 C194 N13 Al8 34.9(9) . . . . ?
C184 O19 Al8 C177 90.0(10) . . . . ?
C184 O19 Al8 N13 -0.8(8) . . . . ?
C184 O19 Al8 O00S -91.6(9) . . . . ?
C184 O19 Al8 O20 175.6(9) . . . . ?
C184 O19 Al8 Al7 -164.5(10) . . . . ?
C185 C184 C194 C195 -41.1(14) . . . . ?
C185 C184 C194 N13 86.8(11) . . . . ?
C185 C184 O19 Al7 93.7(11) . . . . ?
C185 C184 O19 Al8 -106.5(9) . . . . ?
C185 C186 C187 N14 3(2) . . . . ?
C186 C185 C193 C188 0.3(17) . . . . ?
C186 C185 C193 C192 -173.8(11) . . . . ?
C186 C187 N14 C188 2(2) . . . . ?
C186 C187 N14 Ga7 -170.4(10) . . . . ?
C188 C189 C190 C191 -1(2) . . . . ?
C189 C188 C193 C185 -178.3(12) . . . . ?
C189 C188 C193 C192 -3.8(17) . . . . ?
C189 C188 N14 C187 177.1(13) . . . . ?
C189 C188 N14 Ga7 -10.5(17) . . . . ?
C189 C190 C191 C192 0(2) . . . . ?
C190 C191 C192 C193 -1(2) . . . . ?
C191 C192 C193 C185 177.0(12) . . . . ?
C191 C192 C193 C188 2.7(18) . . . . ?
C193 C185 C186 C187 -4.2(17) . . . . ?
C193 C188 C189 C190 3(2) . . . . ?
C193 C188 N14 C187 -6.2(17) . . . . ?
C193 C188 N14 Ga7 166.2(8) . . . . ?
C194 C184 C185 C186 -96.0(12) . . . . ?
C194 C184 C185 C193 84.4(14) . . . . ?
C194 C184 O19 Al7 -139.9(8) . . . . ?
C194 C184 O19 Al8 20.0(12) . . . . ?
C194 C195 C196 C197 45.2(13) . . . . ?
C194 C195 C196 C200 -71.4(12) . . . . ?
C195 C194 N13 C198 -73.4(11) . . . . ?
C195 C194 N13 C199 43.2(11) . . . . ?
C195 C194 N13 Al8 165.7(7) . . . . ?
C195 C196 C197 C198 -66.5(14) . . . . ?
C195 C196 C200 C199 50.3(13) . . . . ?
C195 C196 C200 C201 -77.7(13) . . . . ?
C196 C197 C198 N13 14.3(14) . . . . ?
C196 C200 C201 C202 131.7(17) . . . . ?
C197 C196 C200 C199 -67.4(12) . . . . ?
C197 C196 C200 C201 164.6(11) . . . . ?
C197 C198 N13 C194 51.0(11) . . . . ?
C197 C198 N13 C199 -67.3(11) . . . . ?
C197 C198 N13 Al8 166.6(8) . . . . ?
C199 C200 C201 C202 8(2) . . . . ?
C200 C196 C197 C198 51.5(13) . . . . ?
C200 C199 N13 C194 -64.8(11) . . . . ?
C200 C199 N13 C198 50.4(12) . . . . ?
C200 C199 N13 Al8 177.0(7) . . . . ?
C203 C204 C205 C206 173.2(10) . . . . ?
C203 C204 C212 C207 -174.7(10) . . . . ?
C203 C204 C212 C211 6.4(16) . . . . ?
C203 C213 C214 C215 143.8(11) . . . . ?
C203 C213 N11 C217 159.0(10) . . . . ?
C203 C213 N11 C218 -84.1(11) . . . . ?
C203 C213 N11 Al5 37.0(11) . . . . ?
C203 O14 Al5 C118 101.2(11) . . . . ?
C203 O14 Al5 N11 8.9(8) . . . . ?
C203 O14 Al5 O13 -177.1(8) . . . . ?
C203 O14 Al5 O15 -81.8(8) . . . . ?
C203 O14 Al5 Al6 -155.1(9) . . . . ?
C204 C203 C213 C214 -40.6(15) . . . . ?
C204 C203 C213 N11 90.4(12) . . . . ?
C204 C203 O14 Al5 -116.1(8) . . . . ?
C204 C203 O14 Al6 95.1(9) . . . . ?
C204 C205 C206 N12 2.2(16) . . . . ?
C205 C204 C212 C207 8.1(15) . . . . ?
C205 C204 C212 C211 -170.9(10) . . . . ?
C205 C206 N12 C207 7.2(15) . . . . ?
C205 C206 N12 Ga6 -162.7(8) . . . . ?
C207 C208 C209 C210 1.8(19) . . . . ?
C208 C207 C212 C204 -178.9(10) . . . . ?
C208 C207 C212 C211 0.1(17) . . . . ?
C208 C207 N12 C206 171.2(10) . . . . ?
C208 C207 N12 Ga6 -20.1(14) . . . . ?
C208 C209 C210 C211 -2(2) . . . . ?
C209 C210 C211 C212 0.9(19) . . . . ?
C210 C211 C212 C204 178.9(11) . . . . ?
C210 C211 C212 C207 0.0(17) . . . . ?
C212 C204 C205 C206 -9.6(15) . . . . ?
C212 C207 C208 C209 -0.9(17) . . . . ?
C212 C207 N12 C206 -8.5(16) . . . . ?
C212 C207 N12 Ga6 160.2(8) . . . . ?
C213 C203 C204 C205 -99.6(13) . . . . ?
C213 C203 C204 C212 83.4(13) . . . . ?
C213 C203 O14 Al5 9.4(11) . . . . ?
C213 C203 O14 Al6 -139.5(8) . . . . ?
C213 C214 C215 C216 50.9(14) . . . . ?
C213 C214 C215 C219 -66.9(14) . . . . ?
C214 C213 N11 C217 -66.5(13) . . . . ?
C214 C213 N11 C218 50.3(12) . . . . ?
C214 C213 N11 Al5 171.4(8) . . . . ?
C214 C215 C216 C217 -65.7(14) . . . . ?
C214 C215 C219 C218 51.9(14) . . . . ?
C214 C215 C219 C220 -68.9(16) . . . . ?
C215 C216 C217 N11 12.2(16) . . . . ?
C215 C219 C220 C221 -126(2) . . . . ?
C216 C215 C219 C218 -65.5(13) . . . . ?
C216 C215 C219 C220 173.6(13) . . . . ?
C216 C217 N11 C213 51.9(14) . . . . ?
C216 C217 N11 C218 -65.5(14) . . . . ?
C216 C217 N11 Al5 168.8(9) . . . . ?
C218 C219 C220 C221 115(2) . . . . ?
C219 C215 C216 C217 53.1(14) . . . . ?
C219 C218 N11 C213 -66.0(12) . . . . ?
C219 C218 N11 C217 50.9(13) . . . . ?
C219 C218 N11 Al5 177.2(8) . . . . ?
C222 C223 C224 C225 -171.2(12) . . . . ?
C222 C223 C232 C231 170.7(12) . . . . ?
C222 C223 C232 C233 -9.9(18) . . . . ?
C222 O15 Al5 C118 67.6(11) . . . . ?
C222 O15 Al5 N11 167.3(10) . . . . ?
C222 O15 Al5 O13 -36.5(10) . . . . ?
C222 O15 Al5 O14 -110.4(10) . . . . ?
C222 O15 Al5 Al6 -73.0(10) . . . . ?
C223 C222 O15 Al5 148.7(9) . . . . ?
C223 C224 C225 C226 175.2(12) . . . . ?
C223 C224 C225 C230 -2.5(18) . . . . ?
C223 C232 C233 O17 -47.6(15) . . . . ?
C223 C232 C233 O18 134.1(13) . . . . ?
C224 C223 C232 C231 -5.2(19) . . . . ?
C224 C223 C232 C233 174.1(11) . . . . ?
C224 C225 C226 C227 -178.4(13) . . . . ?
C224 C225 C230 C229 179.2(13) . . . . ?
C224 C225 C230 C231 0.6(19) . . . . ?
C225 C226 C227 C228 -1(2) . . . . ?
C225 C230 C231 C232 -1(2) . . . . ?
C226 C225 C230 C229 1.4(19) . . . . ?
C226 C225 C230 C231 -177.1(12) . . . . ?
C226 C227 C228 C229 1(3) . . . . ?
C227 C228 C229 C230 0(2) . . . . ?
C228 C229 C230 C225 -1(2) . . . . ?
C228 C229 C230 C231 177.6(14) . . . . ?
C229 C230 C231 C232 -179.7(13) . . . . ?
C230 C225 C226 C227 -1(2) . . . . ?
C230 C231 C232 C223 3(2) . . . . ?
C230 C231 C232 C233 -175.9(12) . . . . ?
C231 C232 C233 O17 131.8(12) . . . . ?
C231 C232 C233 O18 -46.5(16) . . . . ?
C232 C223 C224 C225 4.7(18) . . . . ?
C232 C233 O17 Al6 148.4(8) . . . . ?
C233 O17 Al6 C119 73.2(11) . . . . ?
C233 O17 Al6 N9 171.7(10) . . . . ?
C233 O17 Al6 O13 -106.5(9) . . . . ?
C233 O17 Al6 O14 -32.6(10) . . . . ?
C233 O17 Al6 Al5 -68.3(9) . . . . ?
C234 C235 C236 C237 -179(2) . . . . ?
C234 C235 C240 C239 179.0(16) . . . . ?
C235 C236 C237 C238 1(4) . . . . ?
C236 C235 C240 C239 0(2) . . . . ?
C236 C237 C238 C239 0(4) . . . . ?
C237 C238 C239 C240 0(3) . . . . ?
C238 C239 C240 C235 0(3) . . . . ?
C240 C235 C236 C237 0(3) . . . . ?
C241 C242 C243 C244 -178.3(19) . . . . ?
C241 C242 C247 C246 -177(2) . . . . ?
C242 C243 C244 C245 -1(4) . . . . ?
C243 C242 C247 C246 2(3) . . . . ?
C243 C244 C245 C246 -3(4) . . . . ?
C244 C245 C246 C247 7(4) . . . . ?
C245 C246 C247 C242 -7(4) . . . . ?
C247 C242 C243 C244 2(3) . . . . ?
C255 C256 C257 C258 173(2) . . . . ?
C255 C256 C261 C260 -175(2) . . . . ?
C256 C257 C258 C259 4(3) . . . . ?
C257 C256 C261 C260 1(3) . . . . ?
C257 C258 C259 C260 -3(3) . . . . ?
C258 C259 C260 C261 0(3) . . . . ?
C259 C260 C261 C256 0(3) . . . . ?
C261 C256 C257 C258 -3(3) . . . . ?
C262 C263 C264 C265 179(3) . . . . ?
C262 C263 C268 C267 -179(2) . . . . ?
C263 C264 C265 C266 4(4) . . . . ?
C263 C268 C267 C266 -4(4) . . . . ?
C264 C263 C268 C267 7(3) . . . . ?
C264 C265 C266 C267 -2(5) . . . . ?
C265 C266 C267 C268 2(4) . . . . ?
C268 C263 C264 C265 -6(3) . . . . ?
C269 C270 C271 C272 2(4) . . . . ?
C270 C269 C274 C273 -6(3) . . . . ?
C270 C271 C272 C273 -7(3) . . . . ?
C274 C269 C270 C271 5(3) . . . . ?
C274 C273 C272 C271 7(3) . . . . ?
C276 C277 C278 C279 178.9(13) . . . . ?
C276 C277 C282 C281 -178.3(15) . . . . ?
C277 C278 C279 C280 0(2) . . . . ?
C278 C277 C282 C281 2(2) . . . . ?
C278 C279 C280 C281 0(3) . . . . ?
C279 C280 C281 C282 0(3) . . . . ?
C280 C281 C282 C277 -1(3) . . . . ?
C282 C277 C278 C279 -1(2) . . . . ?
C288 C269 C270 C271 179(2) . . . . ?
C288 C269 C274 C273 -179.5(19) . . . . ?
C306 C02E O00S Al8 146.9(10) . . . . ?
C306 C042 C308 O00L -34.8(17) . . . . ?
C306 C042 C308 O01B 146.2(12) . . . . ?
C306 C042 C317 C320 -4(2) . . . . ?
C306 C316 C321 C086 176.3(13) . . . . ?
C306 C316 C321 C320 1.5(19) . . . . ?
C307 C02N C023 N16 0.7(18) . . . . ?
C307 C02O C020 C315 -39.9(14) . . . . ?
C307 C02O C020 N15 88.5(12) . . . . ?
C307 C02O O20 Al7 -109.9(10) . . . . ?
C307 C02O O20 Al8 86.2(10) . . . . ?
C308 C042 C306 C02E -13.4(18) . . . . ?
C308 C042 C306 C316 173.7(12) . . . . ?
C308 C042 C317 C320 -176.5(12) . . . . ?
C308 O00L Al7 C176 67.6(12) . . . . ?
C308 O00L Al7 N15 168.3(10) . . . . ?
C308 O00L Al7 O19 -35.0(11) . . . . ?
C308 O00L Al7 O20 -109.5(11) . . . . ?
C308 O00L Al7 Al8 -71.7(10) . . . . ?
C309 C02C C314 C050 -2.7(17) . . . . ?
C309 C02C C314 C307 -179.6(11) . . . . ?
C309 C02C N16 C023 178.3(11) . . . . ?
C309 C02C N16 Ga8 -9.5(16) . . . . ?
C309 C310 C312 C050 -3(2) . . . . ?
C311 C313 N15 C020 -70.5(13) . . . . ?
C311 C313 N15 C318 45.0(14) . . . . ?
C311 C313 N15 Al7 173.0(9) . . . . ?
C312 C050 C314 C02C 1.0(17) . . . . ?
C312 C050 C314 C307 177.8(12) . . . . ?
C313 C311 C319 C064 -72.7(14) . . . . ?
C313 C311 C319 C315 47.8(16) . . . . ?
C314 C02C C309 C310 1.8(19) . . . . ?
C314 C02C N16 C023 -1.2(17) . . . . ?
C314 C02C N16 Ga8 171.1(8) . . . . ?
C314 C050 C312 C310 2(2) . . . . ?
C315 C020 N15 C313 44.8(12) . . . . ?
C315 C020 N15 C318 -71.3(12) . . . . ?
C315 C020 N15 Al7 166.4(8) . . . . ?
C317 C042 C306 C02E 173.6(12) . . . . ?
C317 C042 C306 C316 0.7(19) . . . . ?
C317 C042 C308 O00L 137.9(13) . . . . ?
C317 C042 C308 O01B -41.1(18) . . . . ?
C317 C320 C321 C086 -179.1(14) . . . . ?
C317 C320 C321 C316 -4(2) . . . . ?
C317 C320 C324 C323 -176.7(16) . . . . ?
C318 C064 C319 C311 52.8(14) . . . . ?
C318 C064 C319 C315 -68.3(15) . . . . ?
C319 C064 C318 N15 15.9(16) . . . . ?
C319 C311 C313 N15 20.5(16) . . . . ?
C321 C086 C325 C323 1(3) . . . . ?
C321 C320 C324 C323 0(2) . . . . ?
C324 C320 C321 C086 4(2) . . . . ?
C324 C320 C321 C316 178.8(14) . . . . ?
C324 C323 C325 C086 3(3) . . . . ?
C325 C086 C321 C316 -179.5(16) . . . . ?
C325 C086 C321 C320 -5(3) . . . . ?
C325 C323 C324 C320 -4(3) . . . . ?
C553 C53 C54 C55 9(6) . . . . ?
C272 C273 C274 C269 -1(3) . . . . ?
N1 C19 C20 C21 17.5(14) . . . . ?
N1 C24 C25 C21 15.8(12) . . . . ?
N1 C24 C25 C26 140.1(10) . . . . ?
N2 C13 C14 C15 178.9(13) . . . . ?
N2 C13 C18 C10 4.9(18) . . . . ?
N2 C13 C18 C17 -178.9(11) . . . . ?
N3 C32 C33 C34 -175.9(12) . . . . ?
N3 C32 C37 C29 1.7(16) . . . . ?
N3 C32 C37 C36 177.4(10) . . . . ?
N4 C38 C39 C40 14.9(18) . . . . ?
N4 C43 C44 C40 15.2(15) . . . . ?
N4 C43 C44 C45 143.6(11) . . . . ?
N5 C77 C78 C79 20.0(17) . . . . ?
N5 C82 C83 C79 18(2) . . . . ?
N5 C82 C83 C84 141.6(17) . . . . ?
N6 C71 C72 C73 178(2) . . . . ?
N6 C71 C76 C68 -3(3) . . . . ?
N6 C71 C76 C75 178.0(18) . . . . ?
N7 C97 C98 C99 16.2(17) . . . . ?
N7 C102 C103 C99 13.3(13) . . . . ?
N7 C102 C103 C104 137.9(12) . . . . ?
N8 C91 C92 C93 177.3(11) . . . . ?
N8 C91 C96 C87 3.1(15) . . . . ?
N8 C91 C96 C95 -179.4(10) . . . . ?
N9 C136 C137 C138 19(3) . . . . ?
N9 C141 C142 C138 16(2) . . . . ?
N9 C141 C142 C143 142(2) . . . . ?
N10 C130 C131 C132 -177.4(19) . . . . ?
N10 C130 C135 C127 1(2) . . . . ?
N10 C130 C135 C134 177.3(15) . . . . ?
N11 C213 C214 C215 12.4(14) . . . . ?
N11 C218 C219 C215 12.5(14) . . . . ?
N11 C218 C219 C220 134.8(13) . . . . ?
N12 C207 C208 C209 179.3(10) . . . . ?
N12 C207 C212 C204 0.8(16) . . . . ?
N12 C207 C212 C211 179.8(10) . . . . ?
N13 C194 C195 C196 21.2(13) . . . . ?
N13 C199 C200 C196 15.4(13) . . . . ?
N13 C199 C200 C201 143.1(11) . . . . ?
N14 C188 C189 C190 179.7(13) . . . . ?
N14 C188 C193 C185 5.0(18) . . . . ?
N14 C188 C193 C192 179.5(11) . . . . ?
N15 C020 C315 C319 20.0(14) . . . . ?
N16 C02C C309 C310 -177.6(12) . . . . ?
N16 C02C C314 C050 176.7(11) . . . . ?
N16 C02C C314 C307 -0.2(17) . . . . ?
O00S C02E C306 C042 -51.2(15) . . . . ?
O00S C02E C306 C316 121.9(12) . . . . ?
O1 C9 C10 C11 23.7(15) . . . . ?
O1 C9 C10 C18 -155.1(10) . . . . ?
O1 C9 C19 C20 -162.7(10) . . . . ?
O1 C9 C19 N1 -34.1(12) . . . . ?
O00Z C02E C306 C042 134.5(13) . . . . ?
O00Z C02E C306 C316 -52.4(18) . . . . ?
O00Z C02E O00S Al8 -38.9(18) . . . . ?
O01B C308 O00L Al7 -36.9(18) . . . . ?
O2 C28 C29 C30 28.8(14) . . . . ?
O2 C28 C29 C37 -150.5(10) . . . . ?
O2 C28 C42 C41 -165.5(10) . . . . ?
O2 C28 C42 N4 -37.6(12) . . . . ?
O3 C47 C48 C49 116.7(13) . . . . ?
O3 C47 C48 C57 -59.2(16) . . . . ?
O4 C47 C48 C49 -62.1(17) . . . . ?
O4 C47 C48 C57 122.1(16) . . . . ?
O4 C47 O3 Al2 -38.9(18) . . . . ?
O6 C58 O5 Al1 -35.9(16) . . . . ?
O7 C67 C68 C69 17.5(17) . . . . ?
O7 C67 C68 C76 -158.1(13) . . . . ?
O7 C67 C77 C78 -159.1(13) . . . . ?
O7 C67 C77 N5 -30.6(15) . . . . ?
O8 C86 C87 C88 20.4(13) . . . . ?
O8 C86 C87 C96 -158.8(9) . . . . ?
O8 C86 C101 C100 -161.3(9) . . . . ?
O8 C86 C101 N7 -31.7(12) . . . . ?
O9 C106 C107 C108 131.6(12) . . . . ?
O9 C106 C107 C116 -41.1(15) . . . . ?
O10 C106 C107 C108 -47.8(19) . . . . ?
O10 C106 C107 C116 139.5(13) . . . . ?
O10 C106 O9 Al3 -31(2) . . . . ?
O12 C117 O11 Al4 -32.9(16) . . . . ?
O13 C126 C127 C128 19.4(18) . . . . ?
O13 C126 C127 C135 -154.7(12) . . . . ?
O13 C126 C140 C139 -158.5(14) . . . . ?
O13 C126 C140 N9 -30.2(16) . . . . ?
O14 C203 C204 C205 19.3(14) . . . . ?
O14 C203 C204 C212 -157.7(9) . . . . ?
O14 C203 C213 C214 -161.8(10) . . . . ?
O14 C203 C213 N11 -30.9(12) . . . . ?
O15 C222 C223 C224 132.2(12) . . . . ?
O15 C222 C223 C232 -43.8(16) . . . . ?
O16 C222 C223 C224 -44.0(19) . . . . ?
O16 C222 C223 C232 140.0(14) . . . . ?
O16 C222 O15 Al5 -35.2(19) . . . . ?
O18 C233 O17 Al6 -33.3(16) . . . . ?
O19 C184 C185 C186 23.3(14) . . . . ?
O19 C184 C185 C193 -156.3(10) . . . . ?
O19 C184 C194 C195 -163.2(9) . . . . ?
O19 C184 C194 N13 -35.3(11) . . . . ?
O20 C02O C020 C315 -163.1(9) . . . . ?
O20 C02O C020 N15 -34.6(12) . . . . ?
O20 C02O C307 C02N 26.6(15) . . . . ?
O20 C02O C307 C314 -148.5(10) . . . . ?
Al1 O1 Al2 C2 -103.1(7) . . . . ?
Al1 O1 Al2 N1 164.2(4) . . . . ?
Al1 O1 Al2 O2 -19.0(4) . . . . ?
Al1 O1 Al2 O3 74.1(4) . . . . ?
Al2 O2 Al1 C1 -99.2(8) . . . . ?
Al2 O2 Al1 N4 169.6(5) . . . . ?
Al2 O2 Al1 O1 -19.1(4) . . . . ?
Al2 O2 Al1 O5 77.5(4) . . . . ?
Al3 O7 Al4 C60 -100.2(8) . . . . ?
Al3 O7 Al4 N5 169.7(5) . . . . ?
Al3 O7 Al4 O8 -21.7(4) . . . . ?
Al3 O7 Al4 O11 77.1(5) . . . . ?
Al4 O8 Al3 C59 -105.4(8) . . . . ?
Al4 O8 Al3 N7 162.3(4) . . . . ?
Al4 O8 Al3 O7 -21.7(4) . . . . ?
Al4 O8 Al3 O9 72.9(4) . . . . ?
Al5 O13 Al6 C119 -102.8(9) . . . . ?
Al5 O13 Al6 N9 168.4(5) . . . . ?
Al5 O13 Al6 O14 -21.9(4) . . . . ?
Al5 O13 Al6 O17 76.9(5) . . . . ?
Al6 O14 Al5 C118 -103.7(9) . . . . ?
Al6 O14 Al5 N11 164.0(4) . . . . ?
Al6 O14 Al5 O13 -22.0(4) . . . . ?
Al6 O14 Al5 O15 73.3(5) . . . . ?
Al7 O19 Al8 C177 -105.5(7) . . . . ?
Al7 O19 Al8 N13 163.7(4) . . . . ?
Al7 O19 Al8 O00S 72.9(4) . . . . ?
Al7 O19 Al8 O20 -19.9(3) . . . . ?
Al8 O20 Al7 C176 -100.5(7) . . . . ?
Al8 O20 Al7 N15 166.9(4) . . . . ?
Al8 O20 Al7 O00L 75.6(4) . . . . ?
Al8 O20 Al7 O19 -20.5(4) . . . . ?

loop_
_smtbx_masks_void_nr
_smtbx_masks_void_average_x
_smtbx_masks_void_average_y
_smtbx_masks_void_average_z
_smtbx_masks_void_volume
_smtbx_masks_void_count_electrons
_smtbx_masks_void_content
1 0.111 0.071 0.493 27.3 0.0 ?
2 -0.360 0.148 0.061 459.6 105.4 ?
3 0.028 0.170 0.317 9.5 0.0 ?
4 -0.030 0.371 0.609 12.5 0.0 ?
5 -0.019 0.633 0.136 9.4 0.6 ?
6 0.362 0.741 -0.040 212.3 45.2 ?
7 0.374 -0.074 0.582 20.7 0.0 ?
8 0.429 0.425 0.504 28.3 0.0 ?
9 0.565 0.677 0.443 29.5 0.0 ?
10 0.658 0.140 0.389 19.6 0.0 ?
11 0.759 0.396 0.170 8.7 1.2 ?
